data_7105512
loop_
_publ_author_name
'Kanemitsu, Hironobu'
'Harada, Ryosuke'
'Ogo, Seiji'

_publ_section_title
;
 A water-soluble iridium(iii) porphyrin
;
_journal_issue 18
_journal_name_full 'Chemical Communications'
_journal_page_first 3083
_journal_page_last 3085
_journal_paper_doi 10.1039/c000263a
_journal_volume 46
_journal_year 2010
_chemical_formula_moiety 'C95 H124 Ir N4 Na3 O42 S4 '
_chemical_formula_sum 'C95 H124 Ir N4 Na3 O42 S4'
_chemical_formula_weight 2383.46
_space_group_IT_number 1
_symmetry_cell_setting triclinic
_symmetry_Int_Tables_number 1
_symmetry_space_group_name_Hall 'P 1'
_symmetry_space_group_name_H-M 'P 1'
_cell_angle_alpha 110.3220(17)
_cell_angle_beta 92.3900(11)
_cell_angle_gamma 109.6340(13)
_cell_formula_units_Z 1
_cell_length_a 11.3402(17)
_cell_length_b 16.194(3)
_cell_length_c 16.249(3)
_cell_measurement_reflns_used 8954
_cell_measurement_temperature 123.0
_cell_measurement_theta_max 27.5
_cell_measurement_theta_min 3.1
_cell_volume 2592.9(8)
_computing_cell_refinement CrystalClear
_computing_data_collection CrystalClear
_computing_data_reduction CrystalStructure
_computing_publication_material 'CrystalStructure 3.8'
_computing_structure_refinement SHELXL
_computing_structure_solution SIR2004
_diffrn_ambient_temperature 123.0
_diffrn_detector_area_resol_mean 7.31
_diffrn_measured_fraction_theta_full 0.976
_diffrn_measured_fraction_theta_max 0.952
_diffrn_measurement_device_type 'Rigaku Saturn'
_diffrn_measurement_method \w
_diffrn_radiation_type 'Mo K\a'
_diffrn_radiation_wavelength 0.71075
_diffrn_reflns_av_R_equivalents 0.026
_diffrn_reflns_limit_h_max 14
_diffrn_reflns_limit_h_min -14
_diffrn_reflns_limit_k_max 20
_diffrn_reflns_limit_k_min -20
_diffrn_reflns_limit_l_max 20
_diffrn_reflns_limit_l_min -19
_diffrn_reflns_number 20641
_diffrn_reflns_theta_full 25.00
_diffrn_reflns_theta_max 27.48
_exptl_absorpt_coefficient_mu 1.476
_exptl_absorpt_correction_T_max 0.850
_exptl_absorpt_correction_T_min 0.735
_exptl_absorpt_correction_type multi-scan
_exptl_absorpt_process_details 'Jacobson, R. (1998) Private communication'
_exptl_crystal_colour red
_exptl_crystal_density_diffrn 1.526
_exptl_crystal_density_method 'not measured'
_exptl_crystal_description prism
_exptl_crystal_F_000 1232.00
_exptl_crystal_size_max 0.16
_exptl_crystal_size_mid 0.13
_exptl_crystal_size_min 0.11
_refine_diff_density_max 1.30
_refine_diff_density_min -1.74
_refine_ls_abs_structure_details 'Flack, H. D. (1983), Acta Cryst. A39, 876-881. 4525 Friedel Pairs'
_refine_ls_abs_structure_Flack 0.575(4)
_refine_ls_extinction_coef 0.0034(5)
_refine_ls_extinction_method SHELXL
_refine_ls_goodness_of_fit_ref 1.033
_refine_ls_hydrogen_treatment mixed
_refine_ls_number_parameters 1359
_refine_ls_number_reflns 15850
_refine_ls_number_restraints 709
_refine_ls_R_factor_gt 0.0408
_refine_ls_shift/su_max 0.0010
_refine_ls_structure_factor_coef Fsqd
_refine_ls_weighting_details 'w = 1/[\s^2^(Fo^2^)+(0.0624P)^2^+2.0175P] where P=(Fo^2^+2Fc^2^)/3'
_refine_ls_weighting_scheme calc
_refine_ls_wR_factor_ref 0.1023
_reflns_number_gt 15724
_reflns_number_total 15850
_reflns_threshold_expression F^2^>2.0\s(F^2^)
_cod_data_source_file c000263a.txt
_cod_data_source_block sc0593
_cod_original_formula_sum 'C95 H124 Ir N4 Na3 O42 S4 '
_cod_database_code 7105512

loop_
_symmetry_equiv_pos_site_id
_symmetry_equiv_pos_as_xyz
1 +X,+Y,+Z

loop_
_atom_site_label
_atom_site_type_symbol
_atom_site_fract_x
_atom_site_fract_y
_atom_site_fract_z
_atom_site_U_iso_or_equiv
_atom_site_adp_type
_atom_site_occupancy
_atom_site_symmetry_multiplicity
_atom_site_calc_flag
_atom_site_refinement_flags
_atom_site_disorder_assembly
_atom_site_disorder_group
Ir(1) Ir 0.49833(2) 0.49918(2) 0.499325(19) 0.01820(6) Uani 1.00 1 d U . .
S(1) S -0.3351(2) 0.35224(18) 0.21377(18) 0.0227(5) Uani 1.00 1 d . . .
S(2) S 0.5935(3) 1.14772(19) 0.7217(2) 0.0402(7) Uani 1.00 1 d . . .
S(3) S 1.3256(2) 0.6355(2) 0.78865(18) 0.0291(6) Uani 1.00 1 d . . .
S(4) S 0.4268(2) -0.14357(17) 0.29560(16) 0.0227(4) Uani 1.00 1 d . . .
Na(1) Na -0.2463(2) 0.57263(19) 0.1791(2) 0.0354(6) Uani 1.00 1 d . . .
Na(2) Na 0.1456(5) 1.0756(4) 0.9037(3) 0.080(2) Uani 1.00 1 d . . .
Na(3) Na -0.1386(3) 0.9230(3) 1.1032(2) 0.0371(9) Uani 1.00 1 d . . .
O(1) O 0.5608(6) 0.4964(4) 0.3834(4) 0.0234(15) Uani 1.00 1 d D . .
O(2) O 0.4258(7) 0.4992(4) 0.6137(4) 0.0293(17) Uani 1.00 1 d D . .
O(3) O -0.3312(6) 0.4339(5) 0.1974(5) 0.0320(15) Uani 1.00 1 d . . .
O(4) O -0.4163(6) 0.3352(4) 0.2783(4) 0.0292(16) Uani 1.00 1 d . . .
O(5) O -0.3660(7) 0.2677(5) 0.1333(4) 0.0369(16) Uani 1.00 1 d . . .
O(6) O 0.4642(7) 1.1442(5) 0.7216(6) 0.062(2) Uani 1.00 1 d . . .
O(7) O 0.6554(9) 1.1889(5) 0.6580(6) 0.063(2) Uani 1.00 1 d . . .
O(8) O 0.6684(7) 1.1900(4) 0.8100(4) 0.0356(16) Uani 1.00 1 d D . .
O(9) O 1.3166(7) 0.5479(6) 0.8016(5) 0.044(2) Uani 1.00 1 d . . .
O(10) O 1.3505(7) 0.7171(6) 0.8700(5) 0.055(2) Uani 1.00 1 d . . .
O(11) O 1.4127(6) 0.6551(4) 0.7268(4) 0.0269(15) Uani 1.00 1 d . . .
O(12) O 0.5607(5) -0.1330(4) 0.2987(4) 0.0297(13) Uani 1.00 1 d . . .
O(13) O 0.3651(6) -0.1845(5) 0.3538(4) 0.0302(13) Uani 1.00 1 d . . .
O(14) O 0.3558(6) -0.1895(5) 0.2053(4) 0.0300(14) Uani 1.00 1 d . . .
O(15) O -0.1913(7) 0.4695(5) 0.0329(4) 0.0440(14) Uani 1.00 1 d U . .
O(16) O -0.4058(6) 0.5062(5) 0.0313(5) 0.0869(19) Uani 1.00 1 d U . .
O(17) O -0.4531(5) 0.6059(5) 0.1934(4) 0.0606(13) Uani 1.00 1 d U . .
O(18) O -0.2940(4) 0.6514(3) 0.3547(3) 0.0371(9) Uani 1.00 1 d U . .
O(19) O -0.0545(4) 0.6255(3) 0.3309(3) 0.0338(9) Uani 1.00 1 d U . .
O(20) O -0.0105(4) 0.5994(3) 0.1594(3) 0.0340(9) Uani 1.00 1 d U . .
O(21) O 0.0177(6) 1.0075(5) 0.7411(5) 0.0334(17) Uani 1.00 1 d . . .
O(22) O -0.0084(8) 1.1514(6) 0.8777(6) 0.067(2) Uani 1.00 1 d . . .
O(23) O 0.1309(7) 1.2133(5) 1.0440(4) 0.0504(19) Uani 1.00 1 d . . .
O(24) O 0.3031(6) 1.1268(5) 1.0464(4) 0.0392(16) Uani 1.00 1 d . . .
O(25) O 0.1989(5) 0.9377(4) 0.9509(4) 0.0268(13) Uani 1.00 1 d . . .
O(26) O 0.1298(6) 0.9064(5) 0.7714(4) 0.0235(14) Uani 1.00 1 d . . .
O(27) O -0.0103(6) 0.9906(5) 1.2684(4) 0.0261(14) Uani 1.00 1 d . . .
O(28) O 0.0138(6) 0.8366(4) 1.1397(4) 0.0261(12) Uani 1.00 1 d . . .
O(29) O -0.1242(7) 0.7652(6) 0.9714(5) 0.053(2) Uani 1.00 1 d . . .
O(30) O -0.3007(7) 0.8454(5) 0.9602(5) 0.0485(19) Uani 1.00 1 d . . .
O(31) O -0.2118(8) 1.0404(6) 1.0519(5) 0.048(2) Uani 1.00 1 d . . .
O(32) O -0.1409(7) 1.0789(5) 1.2311(5) 0.0311(17) Uani 1.00 1 d . . .
O(33) O 0.1322(9) 0.2550(7) 0.6879(7) 0.114(3) Uani 1.00 1 d . . .
O(34) O -0.1901(5) 0.7295(3) 0.1964(3) 0.0414(11) Uani 1.00 1 d . . .
O(35) O 0.3317(9) 1.1348(9) 0.8621(7) 0.113(4) Uani 1.00 1 d . . .
O(36) O -0.0467(10) 0.9849(7) 0.9220(7) 0.043(2) Uiso 0.50 1 d P . .
O(37) O 0.0144(11) 1.0009(8) 1.0228(7) 0.046(2) Uiso 0.50 1 d P . .
O(38) O -0.3172(5) 0.8443(4) 1.1516(3) 0.0376(14) Uani 1.00 1 d . . .
O(39) O 0.5668(6) 1.1551(3) 0.9510(3) 0.0449(13) Uani 1.00 1 d D . .
O(40A) O -0.5544(10) 0.8141(8) 1.0537(7) 0.035(2) Uiso 0.50 1 d P A 1
O(40B) O -0.5487(13) 0.7413(10) 1.0436(9) 0.067(3) Uiso 0.50 1 d P E 2
O(41A) O 0.5211(13) 0.4853(10) 0.7533(9) 0.066(3) Uiso 0.50 1 d PD B 1
O(41B) O 0.516(2) 0.4249(16) 0.7080(14) 0.110(6) Uiso 0.50 1 d P F 2
O(42A) O 0.404(2) 0.2963(15) 0.7486(13) 0.109(6) Uiso 0.50 1 d P C 1
O(42B) O 0.3665(15) 0.2437(11) 0.6478(10) 0.076(4) Uiso 0.50 1 d P G 2
O(43A) O 0.732(2) 0.3930(16) 0.7549(14) 0.119(6) Uiso 0.50 1 d P D 1
O(43B) O 0.2666(19) 0.2873(13) 0.8570(12) 0.099(5) Uiso 0.50 1 d P H 2
N(1) N 0.3943(7) 0.5751(5) 0.4816(5) 0.0189(11) Uani 1.00 1 d U . .
N(2) N 0.6429(7) 0.6228(5) 0.5728(5) 0.0180(11) Uani 1.00 1 d U . .
N(3) N 0.6047(7) 0.4260(5) 0.5181(5) 0.0190(11) Uani 1.00 1 d U . .
N(4) N 0.3517(7) 0.3741(5) 0.4237(5) 0.0188(11) Uani 1.00 1 d U . .
C(1) C 0.2003(8) 0.4419(7) 0.3876(6) 0.0201(11) Uani 1.00 1 d U . .
C(2) C 0.2738(8) 0.5354(7) 0.4315(6) 0.0184(12) Uani 1.00 1 d U . .
C(3) C 0.2322(9) 0.6124(7) 0.4345(6) 0.0233(14) Uani 1.00 1 d U . .
C(4) C 0.3282(9) 0.6960(7) 0.4886(6) 0.0225(13) Uani 1.00 1 d U . .
C(5) C 0.4286(9) 0.6694(6) 0.5175(6) 0.0197(12) Uani 1.00 1 d U . .
C(6) C 0.5433(9) 0.7368(6) 0.5738(6) 0.0204(11) Uani 1.00 1 d U . .
C(7) C 0.6397(8) 0.7104(6) 0.5967(6) 0.0192(11) Uani 1.00 1 d U . .
C(8) C 0.7598(8) 0.7823(7) 0.6546(6) 0.0208(13) Uani 1.00 1 d U . .
C(9) C 0.8345(9) 0.7312(7) 0.6599(6) 0.0213(14) Uani 1.00 1 d U . .
C(10) C 0.7616(9) 0.6346(6) 0.6135(6) 0.0181(11) Uani 1.00 1 d U . .
C(11) C 0.8014(9) 0.5609(7) 0.6077(6) 0.0208(12) Uani 1.00 1 d U . .
C(12) C 0.7263(9) 0.4625(7) 0.5651(6) 0.0218(12) Uani 1.00 1 d U . .
C(13) C 0.7640(10) 0.3864(7) 0.5635(7) 0.0248(14) Uani 1.00 1 d U . .
C(14) C 0.6669(9) 0.3051(7) 0.5180(6) 0.0236(14) Uani 1.00 1 d U . .
C(15) C 0.5659(9) 0.3274(6) 0.4863(6) 0.0197(12) Uani 1.00 1 d U . .
C(16) C 0.4513(9) 0.2614(6) 0.4309(5) 0.0189(11) Uani 1.00 1 d U . .
C(17) C 0.3508(8) 0.2840(6) 0.4025(6) 0.0182(11) Uani 1.00 1 d U . .
C(18) C 0.2285(9) 0.2165(7) 0.3485(6) 0.0232(14) Uani 1.00 1 d U . .
C(19) C 0.1601(9) 0.2640(7) 0.3350(6) 0.0220(14) Uani 1.00 1 d U . .
C(20) C 0.2372(9) 0.3663(6) 0.3857(6) 0.0199(12) Uani 1.00 1 d U . .
C(21) C 0.0650(9) 0.4145(7) 0.3434(7) 0.0217(12) Uani 1.00 1 d U . .
C(22) C 0.0433(9) 0.4150(7) 0.2596(6) 0.0234(13) Uani 1.00 1 d U . .
C(23) C -0.0832(8) 0.3967(7) 0.2185(6) 0.0240(14) Uani 1.00 1 d U . .
C(24) C -0.1795(8) 0.3776(6) 0.2647(6) 0.0206(14) Uani 1.00 1 d U . .
C(25) C -0.1571(9) 0.3769(6) 0.3489(6) 0.0245(14) Uani 1.00 1 d U . .
C(26) C -0.0316(8) 0.3963(7) 0.3873(6) 0.0233(13) Uani 1.00 1 d U . .
C(27) C 0.5578(10) 0.8372(7) 0.6088(7) 0.0230(12) Uani 1.00 1 d U . .
C(28) C 0.5823(10) 0.8900(7) 0.5562(6) 0.0296(14) Uani 1.00 1 d U . .
C(29) C 0.5915(10) 0.9848(7) 0.5918(6) 0.0316(15) Uani 1.00 1 d U . .
C(30) C 0.5805(9) 1.0264(6) 0.6787(6) 0.0291(15) Uani 1.00 1 d U . .
C(31) C 0.5550(10) 0.9754(7) 0.7326(6) 0.0280(14) Uani 1.00 1 d U . .
C(32) C 0.5457(9) 0.8812(7) 0.6972(6) 0.0266(14) Uani 1.00 1 d U . .
C(33) C 0.9311(9) 0.5810(7) 0.6534(7) 0.0212(12) Uani 1.00 1 d U . .
C(34) C 1.0365(9) 0.5966(7) 0.6088(6) 0.0244(13) Uani 1.00 1 d U . .
C(35) C 1.1547(9) 0.6111(6) 0.6485(6) 0.0238(13) Uani 1.00 1 d U . .
C(36) C 1.1716(9) 0.6127(7) 0.7346(6) 0.0217(14) Uani 1.00 1 d U . .
C(37) C 1.0671(8) 0.5978(7) 0.7787(6) 0.0235(14) Uani 1.00 1 d U . .
C(38) C 0.9504(10) 0.5805(7) 0.7395(6) 0.0251(14) Uani 1.00 1 d U . .
C(39) C 0.4390(9) 0.1592(6) 0.3953(6) 0.0200(12) Uani 1.00 1 d U . .
C(40) C 0.4533(9) 0.1170(6) 0.3089(6) 0.0216(13) Uani 1.00 1 d U . .
C(41) C 0.4463(9) 0.0234(6) 0.2775(5) 0.0226(13) Uani 1.00 1 d U . .
C(42) C 0.4279(8) -0.0257(6) 0.3341(5) 0.0201(13) Uani 1.00 1 d U . .
C(43) C 0.4130(8) 0.0159(6) 0.4193(5) 0.0234(13) Uani 1.00 1 d U . .
C(44) C 0.4197(9) 0.1088(6) 0.4514(6) 0.0232(13) Uani 1.00 1 d U . .
C(45) C -0.0735(6) 0.4856(5) 0.0130(5) 0.0355(11) Uani 1.00 1 d U . .
C(46) C -0.0474(10) 0.4397(8) -0.0709(7) 0.0440(17) Uani 1.00 1 d U . .
C(47) C 0.0810(8) 0.4657(6) -0.0820(5) 0.0480(14) Uani 1.00 1 d U . .
C(48) C 0.1799(11) 0.5357(8) -0.0167(7) 0.0445(17) Uani 1.00 1 d U . .
C(49) C 0.1499(7) 0.5813(5) 0.0677(5) 0.0415(13) Uani 1.00 1 d U . .
C(50) C 0.0245(8) 0.5567(7) 0.0813(6) 0.0340(13) Uani 1.00 1 d U . .
C(51) C -0.2968(7) 0.4120(6) -0.0411(5) 0.0517(16) Uani 1.00 1 d U . .
C(52) C -0.4150(8) 0.4103(7) -0.0084(6) 0.0666(19) Uani 1.00 1 d U . .
C(53) C -0.5167(10) 0.5280(9) 0.0355(7) 0.086(2) Uani 1.00 1 d U . .
C(54) C -0.5524(10) 0.5340(9) 0.1217(7) 0.082(2) Uani 1.00 1 d U . .
C(55) C -0.4918(7) 0.6346(6) 0.2786(5) 0.0455(12) Uani 1.00 1 d U . .
C(56) C -0.3759(7) 0.6988(5) 0.3483(5) 0.0428(12) Uani 1.00 1 d U . .
C(57) C -0.1790(7) 0.7143(5) 0.4154(5) 0.0373(12) Uani 1.00 1 d U . .
C(58) C -0.0947(7) 0.6563(6) 0.4150(6) 0.0370(13) Uani 1.00 1 d U . .
C(59) C 0.0382(7) 0.7013(6) 0.3143(5) 0.0295(11) Uani 1.00 1 d U . .
C(60) C 0.0915(6) 0.6569(4) 0.2383(4) 0.0343(11) Uani 1.00 1 d U . .
C(61) C 0.0815(9) 0.9727(7) 0.6754(6) 0.0226(19) Uani 1.00 1 d . . .
C(62) C 0.0894(10) 0.9931(8) 0.5980(7) 0.032(2) Uani 1.00 1 d . . .
C(63) C 0.1555(12) 0.9543(9) 0.5395(7) 0.043(3) Uani 1.00 1 d . . .
C(64) C 0.2183(9) 0.8993(6) 0.5525(7) 0.0242(19) Uani 1.00 1 d . . .
C(65) C 0.2109(8) 0.8819(6) 0.6297(5) 0.0199(19) Uani 1.00 1 d . . .
C(66) C 0.1415(9) 0.9166(6) 0.6920(6) 0.024(2) Uani 1.00 1 d . . .
C(67) C -0.0563(11) 1.0588(8) 0.7230(8) 0.045(3) Uani 1.00 1 d . . .
C(68) C -0.1119(10) 1.0908(9) 0.8071(7) 0.043(2) Uani 1.00 1 d . . .
C(69) C -0.0346(15) 1.2109(10) 0.9506(8) 0.086(5) Uani 1.00 1 d . . .
C(70) C 0.0744(14) 1.2688(8) 1.0191(7) 0.068(3) Uani 1.00 1 d . . .
C(71) C 0.2517(12) 1.2654(7) 1.1029(7) 0.058(3) Uani 1.00 1 d . . .
C(72) C 0.2976(9) 1.1971(7) 1.1237(7) 0.058(3) Uani 1.00 1 d . . .
C(73) C 0.3553(9) 1.0654(6) 1.0675(6) 0.036(2) Uani 1.00 1 d . . .
C(74) C 0.3336(8) 0.9818(7) 0.9837(6) 0.032(2) Uani 1.00 1 d . . .
C(75) C 0.1684(8) 0.8472(7) 0.8800(6) 0.0303(19) Uani 1.00 1 d . . .
C(76) C 0.1965(10) 0.8500(7) 0.7921(6) 0.031(2) Uani 1.00 1 d . . .
C(77) C -0.1464(9) 1.0732(7) 1.3122(6) 0.022(2) Uani 1.00 1 d . . .
C(78) C -0.2123(11) 1.1152(8) 1.3744(8) 0.046(3) Uani 1.00 1 d . . .
C(79) C -0.2075(12) 1.1070(10) 1.4559(8) 0.049(3) Uani 1.00 1 d . . .
C(80) C -0.1449(11) 1.0553(8) 1.4780(7) 0.037(2) Uani 1.00 1 d . . .
C(81) C -0.0730(11) 1.0173(9) 1.4154(7) 0.040(2) Uani 1.00 1 d . . .
C(82) C -0.0749(10) 1.0247(7) 1.3340(7) 0.029(2) Uani 1.00 1 d . . .
C(83) C 0.0683(8) 0.9460(6) 1.2896(6) 0.0227(18) Uani 1.00 1 d . . .
C(84) C 0.1181(10) 0.9076(7) 1.2090(6) 0.028(2) Uani 1.00 1 d . . .
C(85) C 0.0569(7) 0.7855(6) 1.0639(6) 0.0311(18) Uani 1.00 1 d . . .
C(86) C -0.0613(9) 0.7129(7) 0.9969(6) 0.041(2) Uani 1.00 1 d . . .
C(87) C -0.2517(8) 0.7073(8) 0.9236(7) 0.062(3) Uani 1.00 1 d . . .
C(88) C -0.3020(12) 0.7655(9) 0.8862(7) 0.067(4) Uani 1.00 1 d . . .
C(89) C -0.3522(9) 0.9030(8) 0.9355(7) 0.049(2) Uani 1.00 1 d . . .
C(90) C -0.3427(11) 0.9898(9) 1.0163(8) 0.058(3) Uani 1.00 1 d . . .
C(91) C -0.1737(13) 1.1341(8) 1.1209(7) 0.051(3) Uani 1.00 1 d . . .
C(92) C -0.2108(10) 1.1272(6) 1.2064(6) 0.030(2) Uani 1.00 1 d . . .
C(93) C 0.0939(11) 0.2890(7) 0.6509(7) 0.073(2) Uani 1.00 1 d U . .
C(94) C -0.0288(17) 0.3119(11) 0.6845(12) 0.100(4) Uani 1.00 1 d U . .
C(95) C 0.1228(14) 0.3191(9) 0.5784(9) 0.092(3) Uani 1.00 1 d U . .
H(1) H 0.1539 0.6060 0.4047 0.028 Uiso 1.00 1 c R . .
H(1WA) H 0.569(6) 0.439(2) 0.344(3) 0.0281 Uiso 1.00 1 d D . .
H(1WB) H 0.624(4) 0.547(2) 0.373(4) 0.0281 Uiso 1.00 1 d D . .
H(2) H 0.3289 0.7584 0.5041 0.027 Uiso 1.00 1 c R . .
H(2WA) H 0.420(6) 0.560(2) 0.6469(18) 0.0351 Uiso 1.00 1 d D . .
H(2WB) H 0.498(3) 0.500(3) 0.648(2) 0.0351 Uiso 1.00 1 d D . .
H(3) H 0.7815 0.8489 0.6822 0.025 Uiso 1.00 1 c R . .
H(4) H 0.9202 0.7572 0.6899 0.026 Uiso 1.00 1 c R . .
H(5) H 0.8442 0.3926 0.5903 0.030 Uiso 1.00 1 c R . .
H(6) H 0.6648 0.2433 0.5083 0.028 Uiso 1.00 1 c R . .
H(7) H 0.2019 0.1494 0.3264 0.028 Uiso 1.00 1 c R . .
H(8) H 0.0777 0.2378 0.2997 0.026 Uiso 1.00 1 c R . .
H(9) H 0.1121 0.4275 0.2285 0.028 Uiso 1.00 1 c R . .
H(10) H -0.0988 0.3978 0.1611 0.029 Uiso 1.00 1 c R . .
H(11) H -0.2251 0.3635 0.3805 0.029 Uiso 1.00 1 c R . .
H(12) H -0.0157 0.3964 0.4452 0.028 Uiso 1.00 1 c R . .
H(13) H 0.5928 0.8624 0.4964 0.036 Uiso 1.00 1 c R . .
H(14) H 0.6056 1.0206 0.5550 0.038 Uiso 1.00 1 c R . .
H(15) H 0.5441 1.0035 0.7922 0.034 Uiso 1.00 1 c R . .
H(16) H 0.5308 0.8458 0.7342 0.032 Uiso 1.00 1 c R . .
H(17) H 1.0251 0.5971 0.5507 0.029 Uiso 1.00 1 c R . .
H(18) H 1.2244 0.6199 0.6177 0.029 Uiso 1.00 1 c R . .
H(19) H 1.0795 0.6002 0.8378 0.028 Uiso 1.00 1 c R . .
H(20) H 0.8806 0.5679 0.7697 0.030 Uiso 1.00 1 c R . .
H(21) H 0.4677 0.1514 0.2709 0.026 Uiso 1.00 1 c R . .
H(22) H 0.4542 -0.0068 0.2175 0.027 Uiso 1.00 1 c R . .
H(23) H 0.3981 -0.0189 0.4569 0.028 Uiso 1.00 1 c R . .
H(24) H 0.4111 0.1383 0.5114 0.028 Uiso 1.00 1 c R . .
H(25) H -0.1139 0.3927 -0.1185 0.053 Uiso 1.00 1 c R . .
H(26) H 0.0998 0.4330 -0.1377 0.058 Uiso 1.00 1 c R . .
H(27) H 0.2650 0.5532 -0.0271 0.053 Uiso 1.00 1 c R . .
H(28) H 0.2163 0.6289 0.1150 0.050 Uiso 1.00 1 c R . .
H(29) H -0.2980 0.3466 -0.0677 0.062 Uiso 1.00 1 c R . .
H(30) H -0.2873 0.4390 -0.0876 0.062 Uiso 1.00 1 c R . .
H(31) H -0.4884 0.3732 -0.0583 0.080 Uiso 1.00 1 c R . .
H(32) H -0.4269 0.3806 0.0362 0.080 Uiso 1.00 1 c R . .
H(33) H -0.5864 0.4779 -0.0132 0.103 Uiso 1.00 1 c R . .
H(34) H -0.4998 0.5893 0.0289 0.103 Uiso 1.00 1 c R . .
H(35) H -0.6307 0.5484 0.1260 0.098 Uiso 1.00 1 c R . .
H(36) H -0.5711 0.4719 0.1269 0.098 Uiso 1.00 1 c R . .
H(37) H -0.5374 0.5781 0.2919 0.055 Uiso 1.00 1 c R . .
H(38) H -0.5501 0.6683 0.2778 0.055 Uiso 1.00 1 c R . .
H(39) H -0.3298 0.7541 0.3334 0.051 Uiso 1.00 1 c R . .
H(39A) H 0.595(6) 1.203(2) 1.0109(7) 0.0538 Uiso 1.00 1 d D . .
H(39B) H 0.620(5) 1.183(3) 0.916(2) 0.0538 Uiso 1.00 1 d D . .
H(40) H -0.4017 0.7227 0.4067 0.051 Uiso 1.00 1 c R . .
H(41) H -0.1969 0.7411 0.4761 0.045 Uiso 1.00 1 c R . .
H(42) H -0.1352 0.7672 0.3968 0.045 Uiso 1.00 1 c R . .
H(43) H -0.0188 0.6959 0.4627 0.044 Uiso 1.00 1 c R . .
H(44) H -0.1431 0.6002 0.4280 0.044 Uiso 1.00 1 c R . .
H(45) H 0.1061 0.7418 0.3675 0.035 Uiso 1.00 1 c R . .
H(46) H -0.0026 0.7413 0.3003 0.035 Uiso 1.00 1 c R . .
H(47) H 0.1305 0.6161 0.2524 0.041 Uiso 1.00 1 c R . .
H(48) H 0.1585 0.7065 0.2258 0.041 Uiso 1.00 1 c R . .
H(49) H 0.0499 1.0326 0.5873 0.038 Uiso 1.00 1 c R . .
H(50) H 0.1589 0.9658 0.4859 0.052 Uiso 1.00 1 c R . .
H(51) H 0.2650 0.8743 0.5099 0.029 Uiso 1.00 1 c R . .
H(52) H 0.2546 0.8449 0.6407 0.024 Uiso 1.00 1 c R . .
H(53) H -0.1250 1.0170 0.6705 0.054 Uiso 1.00 1 c R . .
H(54) H -0.0016 1.1142 0.7113 0.054 Uiso 1.00 1 c R . .
H(55) H -0.1667 1.1250 0.7994 0.052 Uiso 1.00 1 c R . .
H(56) H -0.1639 1.0352 0.8197 0.052 Uiso 1.00 1 c R . .
H(57) H -0.1014 1.1729 0.9745 0.104 Uiso 1.00 1 c R . .
H(58) H -0.0684 1.2522 0.9325 0.104 Uiso 1.00 1 c R . .
H(59) H 0.1374 1.3125 0.9979 0.082 Uiso 1.00 1 c R . .
H(60) H 0.0492 1.3077 1.0719 0.082 Uiso 1.00 1 c R . .
H(61) H 0.2430 1.3119 1.1587 0.070 Uiso 1.00 1 c R . .
H(62) H 0.3139 1.3007 1.0743 0.070 Uiso 1.00 1 c R . .
H(63) H 0.3833 1.2321 1.1614 0.070 Uiso 1.00 1 c R . .
H(64) H 0.2396 1.1671 1.1579 0.070 Uiso 1.00 1 c R . .
H(65) H 0.3128 1.0446 1.1128 0.044 Uiso 1.00 1 c R . .
H(66) H 0.4475 1.0993 1.0917 0.044 Uiso 1.00 1 c R . .
H(67) H 0.3786 1.0022 0.9391 0.039 Uiso 1.00 1 c R . .
H(68) H 0.3657 0.9365 0.9956 0.039 Uiso 1.00 1 c R . .
H(69) H 0.0766 0.8098 0.8726 0.036 Uiso 1.00 1 c R . .
H(70) H 0.2162 0.8131 0.8979 0.036 Uiso 1.00 1 c R . .
H(71) H 0.2893 0.8802 0.7954 0.037 Uiso 1.00 1 c R . .
H(72) H 0.1654 0.7850 0.7456 0.037 Uiso 1.00 1 c R . .
H(73) H -0.2594 1.1488 1.3605 0.055 Uiso 1.00 1 c R . .
H(74) H -0.2488 1.1382 1.4989 0.058 Uiso 1.00 1 c R . .
H(75) H -0.1495 1.0455 1.5324 0.044 Uiso 1.00 1 c R . .
H(76) H -0.0229 0.9863 1.4306 0.049 Uiso 1.00 1 c R . .
H(77) H 0.0183 0.8943 1.3080 0.027 Uiso 1.00 1 c R . .
H(78) H 0.1391 0.9926 1.3392 0.027 Uiso 1.00 1 c R . .
H(79) H 0.1647 0.9592 1.1895 0.034 Uiso 1.00 1 c R . .
H(80) H 0.1779 0.8792 1.2219 0.034 Uiso 1.00 1 c R . .
H(81) H 0.1083 0.7535 1.0814 0.037 Uiso 1.00 1 c R . .
H(82) H 0.1099 0.8292 1.0381 0.037 Uiso 1.00 1 c R . .
H(83) H -0.0379 0.6722 0.9443 0.049 Uiso 1.00 1 c R . .
H(84) H -0.1172 0.6721 1.0241 0.049 Uiso 1.00 1 c R . .
H(85) H -0.3065 0.6867 0.9642 0.075 Uiso 1.00 1 c R . .
H(86) H -0.2522 0.6500 0.8745 0.075 Uiso 1.00 1 c R . .
H(87) H -0.2473 0.7866 0.8457 0.081 Uiso 1.00 1 c R . .
H(88) H -0.3897 0.7272 0.8522 0.081 Uiso 1.00 1 c R . .
H(89) H -0.4426 0.8658 0.9069 0.059 Uiso 1.00 1 c R . .
H(90) H -0.3059 0.9237 0.8914 0.059 Uiso 1.00 1 c R . .
H(91) H -0.3799 1.0296 0.9985 0.070 Uiso 1.00 1 c R . .
H(92) H -0.3887 0.9702 1.0610 0.070 Uiso 1.00 1 c R . .
H(93) H -0.2151 1.1714 1.1025 0.061 Uiso 1.00 1 c R . .
H(94) H -0.0804 1.1673 1.1299 0.061 Uiso 1.00 1 c R . .
H(95) H -0.1892 1.1913 1.2531 0.036 Uiso 1.00 1 c R . .
H(96) H -0.3034 1.0914 1.1976 0.036 Uiso 1.00 1 c R . .
H(97) H -0.1031 0.2743 0.6364 0.120 Uiso 1.00 1 c R . .
H(98) H -0.0113 0.3796 0.7006 0.120 Uiso 1.00 1 c R . .
H(99) H -0.0460 0.2955 0.7366 0.120 Uiso 1.00 1 c R . .
H(100) H 0.1474 0.3881 0.5996 0.110 Uiso 1.00 1 c R . .
H(101) H 0.0475 0.2878 0.5310 0.110 Uiso 1.00 1 c R . .
H(102) H 0.1931 0.3018 0.5549 0.110 Uiso 1.00 1 c R . .

loop_
_atom_site_aniso_label
_atom_site_aniso_U_11
_atom_site_aniso_U_22
_atom_site_aniso_U_33
_atom_site_aniso_U_12
_atom_site_aniso_U_13
_atom_site_aniso_U_23
Ir(1) 0.01408(9) 0.01589(9) 0.02298(11) 0.00537(6) 0.00082(6) 0.00605(7)
S(1) 0.0148(9) 0.0199(9) 0.0281(11) 0.0064(7) -0.0018(8) 0.0037(8)
S(2) 0.0515(15) 0.0204(10) 0.0472(15) 0.0183(10) -0.0034(11) 0.0080(10)
S(3) 0.0201(11) 0.0459(15) 0.0221(11) 0.0188(10) -0.0000(8) 0.0084(10)
S(4) 0.0232(9) 0.0167(8) 0.0306(10) 0.0086(6) 0.0074(8) 0.0104(7)
Na(1) 0.0361(14) 0.0277(13) 0.0413(15) 0.0099(11) 0.0160(12) 0.0130(12)
Na(2) 0.052(2) 0.103(4) 0.053(2) 0.050(3) -0.014(2) -0.023(2)
Na(3) 0.0210(16) 0.043(2) 0.046(2) 0.0089(15) 0.0027(15) 0.0190(19)
O(1) 0.026(3) 0.016(3) 0.024(3) 0.009(2) 0.004(2) 0.001(2)
O(2) 0.031(3) 0.031(4) 0.035(4) 0.010(3) 0.016(3) 0.023(3)
O(3) 0.022(2) 0.027(2) 0.046(3) 0.006(2) -0.006(2) 0.017(2)
O(4) 0.012(2) 0.023(3) 0.046(4) 0.007(2) -0.004(2) 0.005(2)
O(5) 0.035(3) 0.032(3) 0.024(3) 0.016(2) -0.006(2) -0.014(2)
O(6) 0.054(4) 0.034(3) 0.086(5) 0.029(3) -0.024(3) -0.000(3)
O(7) 0.090(6) 0.021(3) 0.072(5) 0.010(3) -0.001(4) 0.024(3)
O(8) 0.049(3) 0.019(2) 0.032(3) 0.018(2) -0.001(2) -0.003(2)
O(9) 0.042(4) 0.071(5) 0.056(4) 0.040(3) 0.026(3) 0.048(4)
O(10) 0.021(3) 0.081(5) 0.046(4) 0.027(3) -0.013(2) -0.000(4)
O(11) 0.022(3) 0.034(3) 0.028(3) 0.014(2) 0.009(2) 0.014(2)
O(12) 0.019(2) 0.023(2) 0.047(3) 0.009(2) 0.005(2) 0.012(2)
O(13) 0.034(2) 0.023(3) 0.036(3) 0.013(2) 0.015(2) 0.010(2)
O(14) 0.033(3) 0.031(3) 0.027(3) 0.013(2) 0.002(2) 0.010(2)
O(15) 0.037(2) 0.041(2) 0.042(2) 0.010(2) 0.005(2) 0.007(2)
O(16) 0.055(2) 0.085(3) 0.086(3) 0.036(2) -0.010(2) -0.013(3)
O(17) 0.040(2) 0.079(3) 0.068(2) 0.031(2) 0.011(2) 0.025(2)
O(18) 0.041(2) 0.031(2) 0.050(2) 0.0186(17) 0.0172(18) 0.0209(19)
O(19) 0.0277(19) 0.029(2) 0.045(2) 0.0075(16) 0.0082(17) 0.0168(18)
O(20) 0.0290(19) 0.033(2) 0.039(2) 0.0129(16) 0.0092(16) 0.0110(17)
O(21) 0.023(3) 0.035(3) 0.042(3) 0.018(2) -0.001(2) 0.009(3)
O(22) 0.054(4) 0.055(5) 0.063(5) 0.022(3) 0.006(4) -0.014(4)
O(23) 0.046(3) 0.050(4) 0.039(3) 0.024(3) -0.001(2) -0.008(3)
O(24) 0.029(3) 0.050(4) 0.020(2) 0.011(2) 0.001(2) -0.003(2)
O(25) 0.011(2) 0.036(3) 0.023(2) 0.0023(19) 0.0002(19) 0.006(2)
O(26) 0.024(2) 0.021(2) 0.021(3) 0.005(2) 0.001(2) 0.007(2)
O(27) 0.030(3) 0.032(3) 0.021(2) 0.017(2) 0.005(2) 0.011(2)
O(28) 0.023(2) 0.023(2) 0.025(2) 0.003(2) 0.013(2) 0.006(2)
O(29) 0.031(3) 0.065(5) 0.044(3) 0.015(3) -0.004(2) 0.003(3)
O(30) 0.035(3) 0.064(5) 0.038(3) 0.012(3) 0.002(2) 0.016(3)
O(31) 0.050(4) 0.068(5) 0.032(3) 0.033(4) 0.002(3) 0.015(3)
O(32) 0.034(3) 0.034(3) 0.032(3) 0.021(2) 0.000(2) 0.014(2)
O(33) 0.092(6) 0.135(9) 0.157(9) 0.045(6) 0.019(6) 0.103(8)
O(34) 0.040(2) 0.038(2) 0.055(3) 0.020(2) 0.021(2) 0.022(2)
O(35) 0.052(5) 0.159(10) 0.085(6) -0.017(5) -0.029(4) 0.059(6)
O(38) 0.018(2) 0.042(3) 0.035(3) 0.008(2) 0.004(2) -0.003(2)
O(39) 0.058(3) 0.028(2) 0.030(2) 0.002(2) -0.003(2) 0.004(2)
N(1) 0.015(2) 0.017(2) 0.025(2) 0.0056(17) 0.003(2) 0.009(2)
N(2) 0.015(2) 0.0177(19) 0.022(2) 0.0059(16) 0.003(2) 0.009(2)
N(3) 0.017(2) 0.016(2) 0.024(2) 0.0075(17) 0.001(2) 0.007(2)
N(4) 0.014(2) 0.0155(19) 0.018(2) 0.0012(16) -0.001(2) 0.001(2)
C(1) 0.014(2) 0.021(2) 0.023(2) 0.0069(18) 0.002(2) 0.007(2)
C(2) 0.013(2) 0.021(2) 0.024(2) 0.0072(18) 0.002(2) 0.010(2)
C(3) 0.017(2) 0.022(2) 0.030(3) 0.007(2) 0.003(2) 0.009(2)
C(4) 0.021(2) 0.021(2) 0.028(3) 0.008(2) 0.002(2) 0.012(2)
C(5) 0.018(2) 0.018(2) 0.026(2) 0.0085(18) 0.003(2) 0.009(2)
C(6) 0.018(2) 0.019(2) 0.026(2) 0.0058(18) 0.002(2) 0.0109(19)
C(7) 0.015(2) 0.021(2) 0.026(2) 0.0069(18) 0.006(2) 0.014(2)
C(8) 0.016(2) 0.019(2) 0.029(3) 0.008(2) 0.004(2) 0.009(2)
C(9) 0.016(2) 0.022(2) 0.025(3) 0.009(2) 0.001(2) 0.007(2)
C(10) 0.014(2) 0.020(2) 0.020(2) 0.0059(18) 0.001(2) 0.009(2)
C(11) 0.016(2) 0.021(2) 0.025(2) 0.0072(18) 0.003(2) 0.008(2)
C(12) 0.018(2) 0.021(2) 0.028(2) 0.0094(19) 0.001(2) 0.009(2)
C(13) 0.023(2) 0.022(2) 0.033(3) 0.011(2) -0.001(2) 0.012(2)
C(14) 0.023(2) 0.020(2) 0.031(3) 0.014(2) 0.003(2) 0.008(2)
C(15) 0.022(2) 0.016(2) 0.022(2) 0.0103(18) 0.002(2) 0.006(2)
C(16) 0.019(2) 0.015(2) 0.021(2) 0.0062(17) 0.0040(19) 0.0052(19)
C(17) 0.016(2) 0.016(2) 0.018(2) 0.0044(17) 0.003(2) 0.004(2)
C(18) 0.019(2) 0.016(2) 0.024(2) 0.002(2) -0.001(2) 0.001(2)
C(19) 0.016(2) 0.016(2) 0.023(3) -0.001(2) -0.004(2) 0.004(2)
C(20) 0.012(2) 0.017(2) 0.022(2) 0.0013(18) -0.001(2) 0.003(2)
C(21) 0.016(2) 0.018(2) 0.027(2) 0.006(2) -0.0004(19) 0.006(2)
C(22) 0.014(2) 0.026(2) 0.029(2) 0.007(2) 0.003(2) 0.009(2)
C(23) 0.014(2) 0.028(3) 0.028(3) 0.006(2) 0.000(2) 0.010(2)
C(24) 0.011(2) 0.022(2) 0.026(3) 0.007(2) 0.000(2) 0.006(2)
C(25) 0.014(2) 0.030(3) 0.025(2) 0.008(2) 0.001(2) 0.006(2)
C(26) 0.017(2) 0.026(2) 0.026(2) 0.008(2) -0.002(2) 0.009(2)
C(27) 0.019(2) 0.020(2) 0.030(2) 0.0083(19) 0.000(2) 0.008(2)
C(28) 0.030(3) 0.023(2) 0.033(2) 0.008(2) 0.003(2) 0.010(2)
C(29) 0.035(3) 0.022(2) 0.036(2) 0.007(2) 0.001(2) 0.013(2)
C(30) 0.027(3) 0.021(2) 0.035(3) 0.007(2) -0.002(2) 0.008(2)
C(31) 0.027(2) 0.024(2) 0.029(2) 0.010(2) 0.001(2) 0.006(2)
C(32) 0.024(2) 0.024(2) 0.029(2) 0.007(2) 0.000(2) 0.009(2)
C(33) 0.020(2) 0.018(2) 0.025(2) 0.011(2) 0.002(2) 0.005(2)
C(34) 0.022(2) 0.028(2) 0.023(2) 0.012(2) 0.003(2) 0.006(2)
C(35) 0.022(2) 0.025(2) 0.024(2) 0.012(2) 0.003(2) 0.008(2)
C(36) 0.020(2) 0.022(2) 0.022(2) 0.010(2) 0.001(2) 0.005(2)
C(37) 0.021(2) 0.028(3) 0.021(2) 0.011(2) 0.004(2) 0.007(2)
C(38) 0.023(2) 0.028(3) 0.023(2) 0.012(2) 0.007(2) 0.007(2)
C(39) 0.019(2) 0.014(2) 0.024(2) 0.0046(19) -0.001(2) 0.0059(19)
C(40) 0.021(2) 0.015(2) 0.025(2) 0.003(2) 0.003(2) 0.007(2)
C(41) 0.025(2) 0.016(2) 0.023(2) 0.006(2) 0.005(2) 0.004(2)
C(42) 0.018(2) 0.015(2) 0.028(2) 0.007(2) 0.000(2) 0.008(2)
C(43) 0.028(2) 0.018(2) 0.026(2) 0.008(2) 0.002(2) 0.011(2)
C(44) 0.025(2) 0.019(2) 0.026(2) 0.008(2) 0.002(2) 0.010(2)
C(45) 0.039(2) 0.033(2) 0.041(2) 0.0175(19) 0.0141(19) 0.0164(19)
C(46) 0.050(2) 0.040(3) 0.043(2) 0.021(2) 0.015(2) 0.013(2)
C(47) 0.052(3) 0.050(3) 0.047(2) 0.026(2) 0.022(2) 0.016(2)
C(48) 0.044(2) 0.050(3) 0.048(3) 0.025(2) 0.020(2) 0.020(2)
C(49) 0.039(2) 0.045(2) 0.048(2) 0.021(2) 0.014(2) 0.020(2)
C(50) 0.034(2) 0.035(2) 0.040(2) 0.018(2) 0.0122(19) 0.016(2)
C(51) 0.042(2) 0.048(3) 0.048(3) 0.013(2) -0.001(2) 0.003(2)
C(52) 0.043(2) 0.068(3) 0.061(3) 0.017(2) -0.004(2) -0.002(3)
C(53) 0.051(3) 0.098(4) 0.080(3) 0.032(3) -0.006(3) -0.002(3)
C(54) 0.049(3) 0.097(4) 0.079(3) 0.022(3) -0.004(2) 0.016(3)
C(55) 0.047(2) 0.052(3) 0.064(2) 0.031(2) 0.022(2) 0.040(2)
C(56) 0.052(2) 0.037(2) 0.060(2) 0.029(2) 0.027(2) 0.030(2)
C(57) 0.041(2) 0.026(2) 0.046(2) 0.010(2) 0.015(2) 0.017(2)
C(58) 0.035(2) 0.030(2) 0.042(2) 0.006(2) 0.007(2) 0.017(2)
C(59) 0.023(2) 0.028(2) 0.038(2) 0.008(2) 0.003(2) 0.017(2)
C(60) 0.030(2) 0.031(2) 0.041(2) 0.009(2) 0.0047(19) 0.015(2)
C(61) 0.018(3) 0.022(4) 0.021(3) 0.005(3) 0.002(2) 0.003(3)
C(62) 0.030(4) 0.039(4) 0.040(5) 0.020(3) 0.009(3) 0.025(4)
C(63) 0.052(6) 0.067(7) 0.038(5) 0.032(5) 0.017(4) 0.040(5)
C(64) 0.023(3) 0.017(3) 0.036(4) 0.012(3) 0.004(3) 0.010(3)
C(65) 0.020(4) 0.021(4) 0.023(4) 0.004(3) 0.008(3) 0.015(3)
C(66) 0.026(4) 0.014(3) 0.029(4) 0.006(3) -0.002(3) 0.007(3)
C(67) 0.035(4) 0.037(5) 0.062(6) 0.018(4) -0.010(4) 0.015(4)
C(68) 0.031(4) 0.047(6) 0.049(6) 0.024(4) 0.011(4) 0.006(4)
C(69) 0.128(12) 0.090(9) 0.052(7) 0.090(10) -0.009(7) -0.006(6)
C(70) 0.112(10) 0.045(6) 0.047(6) 0.051(6) 0.004(6) -0.003(4)
C(71) 0.063(7) 0.043(5) 0.046(6) 0.011(4) 0.016(5) -0.002(4)
C(72) 0.020(3) 0.057(6) 0.047(5) 0.009(4) -0.011(3) -0.032(4)
C(73) 0.023(3) 0.051(5) 0.027(4) 0.008(3) -0.002(2) 0.013(3)
C(74) 0.017(3) 0.044(4) 0.023(3) 0.002(3) -0.001(2) 0.008(3)
C(75) 0.026(3) 0.041(4) 0.028(4) 0.013(3) 0.002(3) 0.017(3)
C(76) 0.040(4) 0.027(4) 0.032(4) 0.014(3) 0.004(3) 0.017(3)
C(77) 0.015(3) 0.020(4) 0.027(4) -0.001(3) -0.001(3) 0.012(3)
C(78) 0.036(6) 0.040(6) 0.057(7) 0.028(5) -0.007(5) 0.001(5)
C(79) 0.046(6) 0.080(9) 0.045(6) 0.036(6) 0.030(5) 0.038(6)
C(80) 0.046(5) 0.051(5) 0.033(4) 0.037(4) 0.020(4) 0.019(4)
C(81) 0.039(5) 0.053(6) 0.043(5) 0.030(4) 0.012(4) 0.021(4)
C(82) 0.027(4) 0.028(4) 0.040(5) 0.018(3) 0.003(3) 0.014(4)
C(83) 0.024(3) 0.023(3) 0.026(3) 0.013(3) 0.011(3) 0.011(3)
C(84) 0.029(4) 0.025(4) 0.029(4) 0.006(3) 0.002(3) 0.012(3)
C(85) 0.024(3) 0.042(4) 0.027(4) 0.015(3) 0.013(3) 0.009(3)
C(86) 0.043(4) 0.042(5) 0.038(4) 0.022(3) 0.019(3) 0.010(4)
C(87) 0.024(3) 0.072(7) 0.044(5) 0.004(4) -0.005(3) -0.019(5)
C(88) 0.045(5) 0.084(10) 0.034(5) 0.028(6) -0.009(4) -0.023(5)
C(89) 0.025(4) 0.079(8) 0.041(5) 0.011(4) -0.007(3) 0.029(5)
C(90) 0.038(5) 0.098(10) 0.063(6) 0.038(6) 0.017(4) 0.047(7)
C(91) 0.084(8) 0.062(6) 0.035(5) 0.060(6) 0.008(4) 0.021(4)
C(92) 0.043(4) 0.023(4) 0.033(4) 0.025(3) 0.000(3) 0.009(3)
C(93) 0.096(6) 0.053(4) 0.084(5) 0.029(4) 0.000(4) 0.043(4)
C(94) 0.113(8) 0.073(7) 0.104(8) 0.046(6) 0.006(6) 0.014(6)
C(95) 0.102(8) 0.074(7) 0.081(6) -0.008(6) -0.012(5) 0.049(5)

loop_
_atom_type_symbol
_atom_type_description
_atom_type_scat_dispersion_real
_atom_type_scat_dispersion_imag
_atom_type_scat_source
C C 0.003 0.002
;
International Tables for Crystallography
(1992, Vol. C, Tables 4.2.6.8 and 6.1.1.4)
;
H H 0.000 0.000
;
International Tables for Crystallography
(1992, Vol. C, Table 6.1.1.4)
;
Ir Ir -1.444 7.990
;
International Tables for Crystallography
(1992, Vol. C, Tables 4.2.6.8 and 6.1.1.4)
;
N N 0.006 0.003
;
International Tables for Crystallography
(1992, Vol. C, Tables 4.2.6.8 and 6.1.1.4)
;
Na Na 0.036 0.025
;
International Tables for Crystallography
(1992, Vol. C, Tables 4.2.6.8 and 6.1.1.4)
;
O O 0.011 0.006
;
International Tables for Crystallography
(1992, Vol. C, Tables 4.2.6.8 and 6.1.1.4)
;
S S 0.125 0.123
;
International Tables for Crystallography
(1992, Vol. C, Tables 4.2.6.8 and 6.1.1.4)
;

loop_
_geom_angle_atom_site_label_1
_geom_angle_atom_site_label_2
_geom_angle_atom_site_label_3
_geom_angle
_geom_angle_publ_flag
_geom_angle_site_symmetry_1
_geom_angle_site_symmetry_2
_geom_angle_site_symmetry_3
O(1) Ir(1) O(2) 177.2(2) yes . . .
O(1) Ir(1) N(1) 89.2(3) yes . . .
O(1) Ir(1) N(2) 92.9(2) yes . . .
O(1) Ir(1) N(3) 90.7(3) yes . . .
O(1) Ir(1) N(4) 86.6(2) yes . . .
O(2) Ir(1) N(1) 89.1(3) yes . . .
O(2) Ir(1) N(2) 89.4(2) yes . . .
O(2) Ir(1) N(3) 91.0(3) yes . . .
O(2) Ir(1) N(4) 91.1(2) yes . . .
N(1) Ir(1) N(2) 89.0(3) yes . . .
N(1) Ir(1) N(3) 178.9(2) yes . . .
N(1) Ir(1) N(4) 90.7(3) yes . . .
N(2) Ir(1) N(3) 89.9(3) yes . . .
N(2) Ir(1) N(4) 179.4(4) yes . . .
N(3) Ir(1) N(4) 90.4(3) yes . . .
O(3) S(1) O(4) 112.4(4) yes . . .
O(3) S(1) O(5) 113.7(5) yes . . .
O(3) S(1) C(24) 106.5(4) yes . . .
O(4) S(1) O(5) 111.9(4) yes . . .
O(4) S(1) C(24) 105.6(4) yes . . .
O(5) S(1) C(24) 106.2(5) yes . . .
O(6) S(2) O(7) 112.0(6) yes . . .
O(6) S(2) O(8) 113.0(5) yes . . .
O(6) S(2) C(30) 105.6(4) yes . . .
O(7) S(2) O(8) 114.0(4) yes . . .
O(7) S(2) C(30) 105.7(5) yes . . .
O(8) S(2) C(30) 105.7(5) yes . . .
O(9) S(3) O(10) 114.7(5) yes . . .
O(9) S(3) O(11) 111.9(5) yes . . .
O(9) S(3) C(36) 106.0(4) yes . . .
O(10) S(3) O(11) 112.8(4) yes . . .
O(10) S(3) C(36) 104.7(5) yes . . .
O(11) S(3) C(36) 105.9(5) yes . . .
O(12) S(4) O(13) 114.3(5) yes . . .
O(12) S(4) O(14) 112.2(4) yes . . .
O(12) S(4) C(42) 105.7(3) yes . . .
O(13) S(4) O(14) 112.7(3) yes . . .
O(13) S(4) C(42) 106.0(4) yes . . .
O(14) S(4) C(42) 105.1(4) yes . . .
O(3) Na(1) O(15) 84.3(2) yes . . .
O(3) Na(1) O(16) 91.0(2) yes . . .
O(3) Na(1) O(17) 93.1(2) yes . . .
O(3) Na(1) O(20) 108.0(2) yes . . .
O(3) Na(1) O(34) 162.5(2) yes . . .
O(15) Na(1) O(16) 62.1(2) yes . . .
O(15) Na(1) O(17) 126.2(2) yes . . .
O(15) Na(1) O(20) 58.74(18) yes . . .
O(15) Na(1) O(34) 113.0(2) yes . . .
O(16) Na(1) O(17) 64.3(2) yes . . .
O(16) Na(1) O(20) 114.6(2) yes . . .
O(16) Na(1) O(34) 94.5(2) yes . . .
O(17) Na(1) O(20) 158.9(2) yes . . .
O(17) Na(1) O(34) 74.5(2) yes . . .
O(20) Na(1) O(34) 84.7(2) yes . . .
O(21) Na(2) O(22) 63.3(3) yes . . .
O(21) Na(2) O(23) 127.1(4) yes . . .
O(21) Na(2) O(24) 167.9(4) yes . . .
O(21) Na(2) O(35) 92.6(3) yes . . .
O(21) Na(2) O(36) 80.2(3) yes . . .
O(22) Na(2) O(23) 63.8(3) yes . . .
O(22) Na(2) O(24) 127.8(3) yes . . .
O(22) Na(2) O(35) 111.7(5) yes . . .
O(22) Na(2) O(36) 74.4(4) yes . . .
O(23) Na(2) O(24) 64.2(3) yes . . .
O(23) Na(2) O(35) 106.9(3) yes . . .
O(23) Na(2) O(36) 85.6(3) yes . . .
O(24) Na(2) O(35) 79.0(3) yes . . .
O(24) Na(2) O(36) 106.4(4) yes . . .
O(35) Na(2) O(36) 167.4(5) yes . . .
O(27) Na(3) O(28) 61.4(2) yes . . .
O(27) Na(3) O(30) 167.9(3) yes . . .
O(27) Na(3) O(31) 117.7(2) yes . . .
O(27) Na(3) O(32) 57.5(2) yes . . .
O(27) Na(3) O(37) 104.5(3) yes . . .
O(27) Na(3) O(38) 88.1(2) yes . . .
O(28) Na(3) O(30) 121.3(2) yes . . .
O(28) Na(3) O(31) 159.6(2) yes . . .
O(28) Na(3) O(32) 118.7(2) yes . . .
O(28) Na(3) O(37) 92.5(4) yes . . .
O(28) Na(3) O(38) 97.5(3) yes . . .
O(30) Na(3) O(31) 64.3(2) yes . . .
O(30) Na(3) O(32) 119.3(3) yes . . .
O(30) Na(3) O(37) 87.4(3) yes . . .
O(30) Na(3) O(38) 79.9(2) yes . . .
O(31) Na(3) O(32) 62.8(2) yes . . .
O(31) Na(3) O(37) 67.5(4) yes . . .
O(31) Na(3) O(38) 102.9(3) yes . . .
O(32) Na(3) O(37) 98.3(3) yes . . .
O(32) Na(3) O(38) 84.6(2) yes . . .
O(37) Na(3) O(38) 166.6(4) yes . . .
S(1) O(3) Na(1) 158.3(5) yes . . .
Na(1) O(15) C(45) 125.0(4) yes . . .
Na(1) O(15) C(51) 115.5(5) yes . . .
C(45) O(15) C(51) 116.6(6) yes . . .
Na(1) O(16) C(52) 103.0(6) yes . . .
Na(1) O(16) C(53) 117.5(6) yes . . .
C(52) O(16) C(53) 120.5(7) yes . . .
Na(1) O(17) C(54) 109.6(6) yes . . .
Na(1) O(17) C(55) 120.6(5) yes . . .
C(54) O(17) C(55) 114.8(7) yes . . .
C(56) O(18) C(57) 111.5(5) yes . . .
C(58) O(19) C(59) 113.5(5) yes . . .
Na(1) O(20) C(50) 124.0(4) yes . . .
Na(1) O(20) C(60) 118.9(4) yes . . .
C(50) O(20) C(60) 116.9(5) yes . . .
Na(2) O(21) C(61) 114.1(6) yes . . .
Na(2) O(21) C(67) 116.8(6) yes . . .
C(61) O(21) C(67) 116.8(9) yes . . .
Na(2) O(22) C(68) 114.3(8) yes . . .
Na(2) O(22) C(69) 117.7(9) yes . . .
C(68) O(22) C(69) 116.1(11) yes . . .
Na(2) O(23) C(70) 111.7(6) yes . . .
Na(2) O(23) C(71) 110.5(7) yes . . .
C(70) O(23) C(71) 115.4(9) yes . . .
Na(2) O(24) C(72) 118.7(7) yes . . .
Na(2) O(24) C(73) 124.2(4) yes . . .
C(72) O(24) C(73) 111.0(8) yes . . .
C(74) O(25) C(75) 110.4(7) yes . . .
C(66) O(26) C(76) 115.8(8) yes . . .
Na(3) O(27) C(82) 114.0(6) yes . . .
Na(3) O(27) C(83) 119.8(5) yes . . .
C(82) O(27) C(83) 115.8(9) yes . . .
Na(3) O(28) C(84) 107.7(6) yes . . .
Na(3) O(28) C(85) 114.8(6) yes . . .
C(84) O(28) C(85) 111.9(7) yes . . .
C(86) O(29) C(87) 112.8(9) yes . . .
Na(3) O(30) C(88) 123.3(8) yes . . .
Na(3) O(30) C(89) 117.7(5) yes . . .
C(88) O(30) C(89) 113.0(9) yes . . .
Na(3) O(31) C(90) 104.6(9) yes . . .
Na(3) O(31) C(91) 112.8(8) yes . . .
C(90) O(31) C(91) 117.9(11) yes . . .
Na(3) O(32) C(77) 114.1(7) yes . . .
Na(3) O(32) C(92) 116.7(5) yes . . .
C(77) O(32) C(92) 117.6(9) yes . . .
Na(2) O(36) O(37) 91.1(6) yes . . .
Na(3) O(37) O(36) 115.1(6) yes . . .
Ir(1) N(1) C(2) 124.5(6) yes . . .
Ir(1) N(1) C(5) 126.7(6) yes . . .
C(2) N(1) C(5) 108.8(9) yes . . .
Ir(1) N(2) C(7) 126.1(7) yes . . .
Ir(1) N(2) C(10) 127.4(7) yes . . .
C(7) N(2) C(10) 106.4(7) yes . . .
Ir(1) N(3) C(12) 127.5(7) yes . . .
Ir(1) N(3) C(15) 125.9(6) yes . . .
C(12) N(3) C(15) 106.5(9) yes . . .
Ir(1) N(4) C(17) 126.7(6) yes . . .
Ir(1) N(4) C(20) 125.4(7) yes . . .
C(17) N(4) C(20) 107.9(7) yes . . .
C(2) C(1) C(20) 124.6(9) yes . . .
C(2) C(1) C(21) 119.0(11) yes . . .
C(20) C(1) C(21) 116.3(7) yes . . .
N(1) C(2) C(1) 128.3(11) yes . . .
N(1) C(2) C(3) 108.1(7) yes . . .
C(1) C(2) C(3) 123.6(9) yes . . .
C(2) C(3) C(4) 106.9(10) yes . . .
C(3) C(4) C(5) 106.1(10) yes . . .
N(1) C(5) C(4) 110.0(7) yes . . .
N(1) C(5) C(6) 127.6(11) yes . . .
C(4) C(5) C(6) 122.4(9) yes . . .
C(5) C(6) C(7) 121.5(9) yes . . .
C(5) C(6) C(27) 118.0(10) yes . . .
C(7) C(6) C(27) 120.5(7) yes . . .
N(2) C(7) C(6) 128.9(7) yes . . .
N(2) C(7) C(8) 110.5(9) yes . . .
C(6) C(7) C(8) 120.6(9) yes . . .
C(7) C(8) C(9) 104.6(8) yes . . .
C(8) C(9) C(10) 108.2(8) yes . . .
N(2) C(10) C(9) 110.2(10) yes . . .
N(2) C(10) C(11) 124.6(7) yes . . .
C(9) C(10) C(11) 125.2(9) yes . . .
C(10) C(11) C(12) 125.8(9) yes . . .
C(10) C(11) C(33) 120.6(7) yes . . .
C(12) C(11) C(33) 113.5(10) yes . . .
N(3) C(12) C(11) 124.6(11) yes . . .
N(3) C(12) C(13) 109.3(8) yes . . .
C(11) C(12) C(13) 126.1(9) yes . . .
C(12) C(13) C(14) 108.0(10) yes . . .
C(13) C(14) C(15) 108.1(10) yes . . .
N(3) C(15) C(14) 108.0(7) yes . . .
N(3) C(15) C(16) 126.4(11) yes . . .
C(14) C(15) C(16) 125.6(9) yes . . .
C(15) C(16) C(17) 125.1(9) yes . . .
C(15) C(16) C(39) 116.3(10) yes . . .
C(17) C(16) C(39) 118.6(7) yes . . .
N(4) C(17) C(16) 125.5(7) yes . . .
N(4) C(17) C(18) 108.4(9) yes . . .
C(16) C(17) C(18) 126.1(9) yes . . .
C(17) C(18) C(19) 108.7(9) yes . . .
C(18) C(19) C(20) 106.7(8) yes . . .
N(4) C(20) C(1) 126.5(7) yes . . .
N(4) C(20) C(19) 108.3(10) yes . . .
C(1) C(20) C(19) 125.1(9) yes . . .
C(1) C(21) C(22) 119.2(9) yes . . .
C(1) C(21) C(26) 120.7(10) yes . . .
C(22) C(21) C(26) 120.0(10) yes . . .
C(21) C(22) C(23) 120.5(10) yes . . .
C(22) C(23) C(24) 117.8(10) yes . . .
S(1) C(24) C(23) 118.1(8) yes . . .
S(1) C(24) C(25) 120.6(7) yes . . .
C(23) C(24) C(25) 121.3(9) yes . . .
C(24) C(25) C(26) 119.2(9) yes . . .
C(21) C(26) C(25) 121.1(10) yes . . .
C(6) C(27) C(28) 121.6(9) yes . . .
C(6) C(27) C(32) 120.0(11) yes . . .
C(28) C(27) C(32) 118.4(10) yes . . .
C(27) C(28) C(29) 119.6(9) yes . . .
C(28) C(29) C(30) 120.8(11) yes . . .
S(2) C(30) C(29) 119.5(9) yes . . .
S(2) C(30) C(31) 119.5(7) yes . . .
C(29) C(30) C(31) 121.0(10) yes . . .
C(30) C(31) C(32) 118.1(9) yes . . .
C(27) C(32) C(31) 122.1(11) yes . . .
C(11) C(33) C(34) 120.3(10) yes . . .
C(11) C(33) C(38) 121.0(9) yes . . .
C(34) C(33) C(38) 118.6(10) yes . . .
C(33) C(34) C(35) 120.8(10) yes . . .
C(34) C(35) C(36) 119.3(10) yes . . .
S(3) C(36) C(35) 119.9(8) yes . . .
S(3) C(36) C(37) 120.4(8) yes . . .
C(35) C(36) C(37) 119.7(10) yes . . .
C(36) C(37) C(38) 121.6(10) yes . . .
C(33) C(38) C(37) 120.0(10) yes . . .
C(16) C(39) C(40) 119.8(10) yes . . .
C(16) C(39) C(44) 120.0(8) yes . . .
C(40) C(39) C(44) 120.1(9) yes . . .
C(39) C(40) C(41) 119.4(10) yes . . .
C(40) C(41) C(42) 119.9(8) yes . . .
S(4) C(42) C(41) 119.9(6) yes . . .
S(4) C(42) C(43) 119.5(8) yes . . .
C(41) C(42) C(43) 120.6(9) yes . . .
C(42) C(43) C(44) 120.2(10) yes . . .
C(39) C(44) C(43) 119.8(8) yes . . .
O(15) C(45) C(46) 124.4(6) yes . . .
O(15) C(45) C(50) 115.0(7) yes . . .
C(46) C(45) C(50) 120.5(7) yes . . .
C(45) C(46) C(47) 117.8(7) yes . . .
C(46) C(47) C(48) 123.3(9) yes . . .
C(47) C(48) C(49) 117.4(9) yes . . .
C(48) C(49) C(50) 120.8(7) yes . . .
O(20) C(50) C(45) 116.4(7) yes . . .
O(20) C(50) C(49) 123.5(6) yes . . .
C(45) C(50) C(49) 120.1(8) yes . . .
O(15) C(51) C(52) 108.8(7) yes . . .
O(16) C(52) C(51) 107.2(7) yes . . .
O(16) C(53) C(54) 107.8(12) yes . . .
O(17) C(54) C(53) 111.3(8) yes . . .
O(17) C(55) C(56) 108.6(6) yes . . .
O(18) C(56) C(55) 111.5(6) yes . . .
O(18) C(57) C(58) 107.3(5) yes . . .
O(19) C(58) C(57) 111.9(8) yes . . .
O(19) C(59) C(60) 106.8(6) yes . . .
O(20) C(60) C(59) 109.4(6) yes . . .
O(21) C(61) C(62) 123.7(11) yes . . .
O(21) C(61) C(66) 114.8(10) yes . . .
C(62) C(61) C(66) 121.5(10) yes . . .
C(61) C(62) C(63) 117.2(13) yes . . .
C(62) C(63) C(64) 124.1(13) yes . . .
C(63) C(64) C(65) 117.3(10) yes . . .
C(64) C(65) C(66) 122.2(11) yes . . .
O(26) C(66) C(61) 114.7(9) yes . . .
O(26) C(66) C(65) 127.6(11) yes . . .
C(61) C(66) C(65) 117.6(10) yes . . .
O(21) C(67) C(68) 105.1(11) yes . . .
O(22) C(68) C(67) 107.1(9) yes . . .
O(22) C(69) C(70) 112.6(14) yes . . .
O(23) C(70) C(69) 111.4(11) yes . . .
O(23) C(71) C(72) 108.8(8) yes . . .
O(24) C(72) C(71) 111.6(10) yes . . .
O(24) C(73) C(74) 107.7(8) yes . . .
O(25) C(74) C(73) 107.3(8) yes . . .
O(25) C(75) C(76) 115.5(9) yes . . .
O(26) C(76) C(75) 106.2(9) yes . . .
O(32) C(77) C(78) 124.3(12) yes . . .
O(32) C(77) C(82) 115.6(9) yes . . .
C(78) C(77) C(82) 120.1(11) yes . . .
C(77) C(78) C(79) 118.9(14) yes . . .
C(78) C(79) C(80) 122.8(13) yes . . .
C(79) C(80) C(81) 117.1(12) yes . . .
C(80) C(81) C(82) 121.4(14) yes . . .
O(27) C(82) C(77) 114.0(10) yes . . .
O(27) C(82) C(81) 126.5(13) yes . . .
C(77) C(82) C(81) 119.4(11) yes . . .
O(27) C(83) C(84) 107.0(9) yes . . .
O(28) C(84) C(83) 109.1(8) yes . . .
O(28) C(85) C(86) 106.5(7) yes . . .
O(29) C(86) C(85) 106.4(8) yes . . .
O(29) C(87) C(88) 108.5(10) yes . . .
O(30) C(88) C(87) 106.9(9) yes . . .
O(30) C(89) C(90) 110.9(10) yes . . .
O(31) C(90) C(89) 106.3(10) yes . . .
O(31) C(91) C(92) 110.1(10) yes . . .
O(32) C(92) C(91) 106.0(10) yes . . .
O(33) C(93) C(94) 114.3(14) yes . . .
O(33) C(93) C(95) 137.0(15) yes . . .
C(94) C(93) C(95) 108.7(14) yes . . .
Ir(1) O(1) H(1WA) 119(3) no . . .
Ir(1) O(1) H(1WB) 128(3) no . . .
H(1WA) O(1) H(1WB) 105(4) no . . .
Ir(1) O(2) H(2WA) 111(2) no . . .
Ir(1) O(2) H(2WB) 99(2) no . . .
H(2WA) O(2) H(2WB) 104(4) no . . .
H(39A) O(39) H(39B) 105(3) no . . .
C(2) C(3) H(1) 126.5 no . . .
C(4) C(3) H(1) 126.5 no . . .
C(3) C(4) H(2) 126.9 no . . .
C(5) C(4) H(2) 126.9 no . . .
C(7) C(8) H(3) 127.7 no . . .
C(9) C(8) H(3) 127.7 no . . .
C(8) C(9) H(4) 125.9 no . . .
C(10) C(9) H(4) 125.9 no . . .
C(12) C(13) H(5) 126.0 no . . .
C(14) C(13) H(5) 126.0 no . . .
C(13) C(14) H(6) 126.0 no . . .
C(15) C(14) H(6) 126.0 no . . .
C(17) C(18) H(7) 125.7 no . . .
C(19) C(18) H(7) 125.7 no . . .
C(18) C(19) H(8) 126.7 no . . .
C(20) C(19) H(8) 126.7 no . . .
C(21) C(22) H(9) 119.7 no . . .
C(23) C(22) H(9) 119.7 no . . .
C(22) C(23) H(10) 121.1 no . . .
C(24) C(23) H(10) 121.1 no . . .
C(24) C(25) H(11) 120.4 no . . .
C(26) C(25) H(11) 120.4 no . . .
C(21) C(26) H(12) 119.4 no . . .
C(25) C(26) H(12) 119.4 no . . .
C(27) C(28) H(13) 120.2 no . . .
C(29) C(28) H(13) 120.2 no . . .
C(28) C(29) H(14) 119.6 no . . .
C(30) C(29) H(14) 119.6 no . . .
C(30) C(31) H(15) 121.0 no . . .
C(32) C(31) H(15) 121.0 no . . .
C(27) C(32) H(16) 118.9 no . . .
C(31) C(32) H(16) 118.9 no . . .
C(33) C(34) H(17) 119.6 no . . .
C(35) C(34) H(17) 119.6 no . . .
C(34) C(35) H(18) 120.4 no . . .
C(36) C(35) H(18) 120.4 no . . .
C(36) C(37) H(19) 119.2 no . . .
C(38) C(37) H(19) 119.2 no . . .
C(33) C(38) H(20) 120.0 no . . .
C(37) C(38) H(20) 120.0 no . . .
C(39) C(40) H(21) 120.3 no . . .
C(41) C(40) H(21) 120.3 no . . .
C(40) C(41) H(22) 120.1 no . . .
C(42) C(41) H(22) 120.1 no . . .
C(42) C(43) H(23) 119.9 no . . .
C(44) C(43) H(23) 119.9 no . . .
C(39) C(44) H(24) 120.1 no . . .
C(43) C(44) H(24) 120.1 no . . .
C(45) C(46) H(25) 121.1 no . . .
C(47) C(46) H(25) 121.1 no . . .
C(46) C(47) H(26) 118.3 no . . .
C(48) C(47) H(26) 118.3 no . . .
C(47) C(48) H(27) 121.3 no . . .
C(49) C(48) H(27) 121.3 no . . .
C(48) C(49) H(28) 119.6 no . . .
C(50) C(49) H(28) 119.6 no . . .
O(15) C(51) H(29) 109.9 no . . .
O(15) C(51) H(30) 109.9 no . . .
C(52) C(51) H(29) 109.9 no . . .
C(52) C(51) H(30) 109.9 no . . .
H(29) C(51) H(30) 108.3 no . . .
O(16) C(52) H(31) 110.3 no . . .
O(16) C(52) H(32) 110.3 no . . .
C(51) C(52) H(31) 110.3 no . . .
C(51) C(52) H(32) 110.3 no . . .
H(31) C(52) H(32) 108.5 no . . .
O(16) C(53) H(33) 110.1 no . . .
O(16) C(53) H(34) 110.1 no . . .
C(54) C(53) H(33) 110.2 no . . .
C(54) C(53) H(34) 110.1 no . . .
H(33) C(53) H(34) 108.5 no . . .
O(17) C(54) H(35) 109.4 no . . .
O(17) C(54) H(36) 109.4 no . . .
C(53) C(54) H(35) 109.4 no . . .
C(53) C(54) H(36) 109.4 no . . .
H(35) C(54) H(36) 108.0 no . . .
O(17) C(55) H(37) 110.0 no . . .
O(17) C(55) H(38) 110.0 no . . .
C(56) C(55) H(37) 110.0 no . . .
C(56) C(55) H(38) 110.0 no . . .
H(37) C(55) H(38) 108.3 no . . .
O(18) C(56) H(39) 109.3 no . . .
O(18) C(56) H(40) 109.3 no . . .
C(55) C(56) H(39) 109.3 no . . .
C(55) C(56) H(40) 109.3 no . . .
H(39) C(56) H(40) 108.0 no . . .
O(18) C(57) H(41) 110.3 no . . .
O(18) C(57) H(42) 110.3 no . . .
C(58) C(57) H(41) 110.3 no . . .
C(58) C(57) H(42) 110.3 no . . .
H(41) C(57) H(42) 108.5 no . . .
O(19) C(58) H(43) 109.2 no . . .
O(19) C(58) H(44) 109.2 no . . .
C(57) C(58) H(43) 109.2 no . . .
C(57) C(58) H(44) 109.2 no . . .
H(43) C(58) H(44) 107.9 no . . .
O(19) C(59) H(45) 110.4 no . . .
O(19) C(59) H(46) 110.4 no . . .
C(60) C(59) H(45) 110.4 no . . .
C(60) C(59) H(46) 110.4 no . . .
H(45) C(59) H(46) 108.6 no . . .
O(20) C(60) H(47) 109.8 no . . .
O(20) C(60) H(48) 109.8 no . . .
C(59) C(60) H(47) 109.8 no . . .
C(59) C(60) H(48) 109.8 no . . .
H(47) C(60) H(48) 108.3 no . . .
C(61) C(62) H(49) 121.4 no . . .
C(63) C(62) H(49) 121.4 no . . .
C(62) C(63) H(50) 117.9 no . . .
C(64) C(63) H(50) 117.9 no . . .
C(63) C(64) H(51) 121.3 no . . .
C(65) C(64) H(51) 121.3 no . . .
C(64) C(65) H(52) 118.9 no . . .
C(66) C(65) H(52) 118.9 no . . .
O(21) C(67) H(53) 110.7 no . . .
O(21) C(67) H(54) 110.7 no . . .
C(68) C(67) H(53) 110.7 no . . .
C(68) C(67) H(54) 110.7 no . . .
H(53) C(67) H(54) 108.8 no . . .
O(22) C(68) H(55) 110.3 no . . .
O(22) C(68) H(56) 110.3 no . . .
C(67) C(68) H(55) 110.3 no . . .
C(67) C(68) H(56) 110.3 no . . .
H(55) C(68) H(56) 108.5 no . . .
O(22) C(69) H(57) 109.1 no . . .
O(22) C(69) H(58) 109.1 no . . .
C(70) C(69) H(57) 109.1 no . . .
C(70) C(69) H(58) 109.1 no . . .
H(57) C(69) H(58) 107.8 no . . .
O(23) C(70) H(59) 109.3 no . . .
O(23) C(70) H(60) 109.3 no . . .
C(69) C(70) H(59) 109.3 no . . .
C(69) C(70) H(60) 109.3 no . . .
H(59) C(70) H(60) 108.0 no . . .
O(23) C(71) H(61) 109.9 no . . .
O(23) C(71) H(62) 109.9 no . . .
C(72) C(71) H(61) 109.9 no . . .
C(72) C(71) H(62) 109.9 no . . .
H(61) C(71) H(62) 108.3 no . . .
O(24) C(72) H(63) 109.3 no . . .
O(24) C(72) H(64) 109.3 no . . .
C(71) C(72) H(63) 109.3 no . . .
C(71) C(72) H(64) 109.3 no . . .
H(63) C(72) H(64) 108.0 no . . .
O(24) C(73) H(65) 110.2 no . . .
O(24) C(73) H(66) 110.2 no . . .
C(74) C(73) H(65) 110.2 no . . .
C(74) C(73) H(66) 110.2 no . . .
H(65) C(73) H(66) 108.5 no . . .
O(25) C(74) H(67) 110.3 no . . .
O(25) C(74) H(68) 110.3 no . . .
C(73) C(74) H(67) 110.3 no . . .
C(73) C(74) H(68) 110.3 no . . .
H(67) C(74) H(68) 108.5 no . . .
O(25) C(75) H(69) 108.4 no . . .
O(25) C(75) H(70) 108.4 no . . .
C(76) C(75) H(69) 108.4 no . . .
C(76) C(75) H(70) 108.4 no . . .
H(69) C(75) H(70) 107.5 no . . .
O(26) C(76) H(71) 110.5 no . . .
O(26) C(76) H(72) 110.5 no . . .
C(75) C(76) H(71) 110.5 no . . .
C(75) C(76) H(72) 110.5 no . . .
H(71) C(76) H(72) 108.7 no . . .
C(77) C(78) H(73) 120.5 no . . .
C(79) C(78) H(73) 120.5 no . . .
C(78) C(79) H(74) 118.6 no . . .
C(80) C(79) H(74) 118.6 no . . .
C(79) C(80) H(75) 121.5 no . . .
C(81) C(80) H(75) 121.5 no . . .
C(80) C(81) H(76) 119.3 no . . .
C(82) C(81) H(76) 119.3 no . . .
O(27) C(83) H(77) 110.3 no . . .
O(27) C(83) H(78) 110.3 no . . .
C(84) C(83) H(77) 110.3 no . . .
C(84) C(83) H(78) 110.3 no . . .
H(77) C(83) H(78) 108.6 no . . .
O(28) C(84) H(79) 109.9 no . . .
O(28) C(84) H(80) 109.9 no . . .
C(83) C(84) H(79) 109.9 no . . .
C(83) C(84) H(80) 109.9 no . . .
H(79) C(84) H(80) 108.3 no . . .
O(28) C(85) H(81) 110.4 no . . .
O(28) C(85) H(82) 110.4 no . . .
C(86) C(85) H(81) 110.4 no . . .
C(86) C(85) H(82) 110.4 no . . .
H(81) C(85) H(82) 108.6 no . . .
O(29) C(86) H(83) 110.4 no . . .
O(29) C(86) H(84) 110.4 no . . .
C(85) C(86) H(83) 110.4 no . . .
C(85) C(86) H(84) 110.4 no . . .
H(83) C(86) H(84) 108.6 no . . .
O(29) C(87) H(85) 110.0 no . . .
O(29) C(87) H(86) 110.0 no . . .
C(88) C(87) H(85) 110.0 no . . .
C(88) C(87) H(86) 110.0 no . . .
H(85) C(87) H(86) 108.4 no . . .
O(30) C(88) H(87) 110.3 no . . .
O(30) C(88) H(88) 110.3 no . . .
C(87) C(88) H(87) 110.3 no . . .
C(87) C(88) H(88) 110.3 no . . .
H(87) C(88) H(88) 108.6 no . . .
O(30) C(89) H(89) 109.5 no . . .
O(30) C(89) H(90) 109.5 no . . .
C(90) C(89) H(89) 109.5 no . . .
C(90) C(89) H(90) 109.5 no . . .
H(89) C(89) H(90) 108.0 no . . .
O(31) C(90) H(91) 110.5 no . . .
O(31) C(90) H(92) 110.5 no . . .
C(89) C(90) H(91) 110.5 no . . .
C(89) C(90) H(92) 110.5 no . . .
H(91) C(90) H(92) 108.6 no . . .
O(31) C(91) H(93) 109.7 no . . .
O(31) C(91) H(94) 109.6 no . . .
C(92) C(91) H(93) 109.7 no . . .
C(92) C(91) H(94) 109.6 no . . .
H(93) C(91) H(94) 108.2 no . . .
O(32) C(92) H(95) 110.5 no . . .
O(32) C(92) H(96) 110.5 no . . .
C(91) C(92) H(95) 110.5 no . . .
C(91) C(92) H(96) 110.5 no . . .
H(95) C(92) H(96) 108.7 no . . .
C(93) C(94) H(97) 109.5 no . . .
C(93) C(94) H(98) 109.5 no . . .
C(93) C(94) H(99) 109.5 no . . .
H(97) C(94) H(98) 109.5 no . . .
H(97) C(94) H(99) 109.5 no . . .
H(98) C(94) H(99) 109.5 no . . .
C(93) C(95) H(100) 109.5 no . . .
C(93) C(95) H(101) 109.5 no . . .
C(93) C(95) H(102) 109.5 no . . .
H(100) C(95) H(101) 109.5 no . . .
H(100) C(95) H(102) 109.5 no . . .
H(101) C(95) H(102) 109.5 no . . .

loop_
_geom_bond_atom_site_label_1
_geom_bond_atom_site_label_2
_geom_bond_distance
_geom_bond_publ_flag
_geom_bond_site_symmetry_1
_geom_bond_site_symmetry_2
Ir(1) O(1) 2.031(7) yes . .
Ir(1) O(2) 2.063(7) yes . .
Ir(1) N(1) 2.044(10) yes . .
Ir(1) N(2) 2.023(6) yes . .
Ir(1) N(3) 2.033(10) yes . .
Ir(1) N(4) 2.053(6) yes . .
S(1) O(3) 1.424(9) yes . .
S(1) O(4) 1.461(8) yes . .
S(1) O(5) 1.451(6) yes . .
S(1) C(24) 1.767(10) yes . .
S(2) O(6) 1.447(10) yes . .
S(2) O(7) 1.494(11) yes . .
S(2) O(8) 1.440(7) yes . .
S(2) C(30) 1.793(11) yes . .
S(3) O(9) 1.476(11) yes . .
S(3) O(10) 1.442(8) yes . .
S(3) O(11) 1.477(8) yes . .
S(3) C(36) 1.781(11) yes . .
S(4) O(12) 1.467(6) yes . .
S(4) O(13) 1.414(8) yes . .
S(4) O(14) 1.447(6) yes . .
S(4) C(42) 1.786(10) yes . .
Na(1) O(3) 2.257(9) yes . .
Na(1) O(15) 2.624(7) yes . .
Na(1) O(16) 2.595(8) yes . .
Na(1) O(17) 2.580(8) yes . .
Na(1) O(20) 2.613(5) yes . .
Na(1) O(34) 2.312(6) yes . .
Na(2) O(21) 2.623(9) yes . .
Na(2) O(22) 2.546(14) yes . .
Na(2) O(23) 2.636(9) yes . .
Na(2) O(24) 2.565(9) yes . .
Na(2) O(35) 2.245(12) yes . .
Na(2) O(36) 2.281(12) yes . .
Na(3) O(27) 2.661(8) yes . .
Na(3) O(28) 2.722(10) yes . .
Na(3) O(30) 2.535(8) yes . .
Na(3) O(31) 2.665(13) yes . .
Na(3) O(32) 2.664(8) yes . .
Na(3) O(37) 2.484(13) yes . .
Na(3) O(38) 2.332(7) yes . .
O(15) C(45) 1.348(11) yes . .
O(15) C(51) 1.448(9) yes . .
O(16) C(52) 1.425(14) yes . .
O(16) C(53) 1.413(16) yes . .
O(17) C(54) 1.431(10) yes . .
O(17) C(55) 1.437(11) yes . .
O(18) C(56) 1.411(12) yes . .
O(18) C(57) 1.419(7) yes . .
O(19) C(58) 1.434(10) yes . .
O(19) C(59) 1.439(10) yes . .
O(20) C(50) 1.364(11) yes . .
O(20) C(60) 1.474(7) yes . .
O(21) C(61) 1.380(13) yes . .
O(21) C(67) 1.448(19) yes . .
O(22) C(68) 1.410(12) yes . .
O(22) C(69) 1.359(17) yes . .
O(23) C(70) 1.41(2) yes . .
O(23) C(71) 1.435(13) yes . .
O(24) C(72) 1.392(12) yes . .
O(24) C(73) 1.439(16) yes . .
O(25) C(74) 1.436(10) yes . .
O(25) C(75) 1.431(10) yes . .
O(26) C(66) 1.363(14) yes . .
O(26) C(76) 1.475(16) yes . .
O(27) C(82) 1.382(14) yes . .
O(27) C(83) 1.419(15) yes . .
O(28) C(84) 1.437(9) yes . .
O(28) C(85) 1.434(11) yes . .
O(29) C(86) 1.421(17) yes . .
O(29) C(87) 1.437(10) yes . .
O(30) C(88) 1.423(14) yes . .
O(30) C(89) 1.407(19) yes . .
O(31) C(90) 1.411(13) yes . .
O(31) C(91) 1.443(13) yes . .
O(32) C(77) 1.355(14) yes . .
O(32) C(92) 1.417(17) yes . .
O(33) C(93) 1.11(2) yes . .
O(36) O(37) 1.650(17) yes . .
O(40A) O(40B) 1.16(2) yes . .
O(41A) O(41B) 0.98(2) yes . .
O(42A) O(42B) 1.52(2) yes . .
N(1) C(2) 1.377(11) yes . .
N(1) C(5) 1.336(12) yes . .
N(2) C(7) 1.347(14) yes . .
N(2) C(10) 1.398(13) yes . .
N(3) C(12) 1.373(12) yes . .
N(3) C(15) 1.396(13) yes . .
N(4) C(17) 1.374(14) yes . .
N(4) C(20) 1.361(14) yes . .
C(1) C(2) 1.360(12) yes . .
C(1) C(20) 1.411(17) yes . .
C(1) C(21) 1.516(14) yes . .
C(2) C(3) 1.462(18) yes . .
C(3) C(4) 1.375(11) yes . .
C(4) C(5) 1.459(17) yes . .
C(5) C(6) 1.405(11) yes . .
C(6) C(7) 1.382(17) yes . .
C(6) C(27) 1.471(15) yes . .
C(7) C(8) 1.470(10) yes . .
C(8) C(9) 1.387(18) yes . .
C(9) C(10) 1.399(12) yes . .
C(10) C(11) 1.387(17) yes . .
C(11) C(12) 1.420(12) yes . .
C(11) C(33) 1.497(15) yes . .
C(12) C(13) 1.427(19) yes . .
C(13) C(14) 1.332(11) yes . .
C(14) C(15) 1.437(17) yes . .
C(15) C(16) 1.393(11) yes . .
C(16) C(17) 1.414(16) yes . .
C(16) C(39) 1.506(14) yes . .
C(17) C(18) 1.450(11) yes . .
C(18) C(19) 1.320(18) yes . .
C(19) C(20) 1.486(12) yes . .
C(21) C(22) 1.378(17) yes . .
C(21) C(26) 1.337(15) yes . .
C(22) C(23) 1.445(14) yes . .
C(23) C(24) 1.362(14) yes . .
C(24) C(25) 1.385(16) yes . .
C(25) C(26) 1.414(14) yes . .
C(27) C(28) 1.381(18) yes . .
C(27) C(32) 1.400(14) yes . .
C(28) C(29) 1.404(16) yes . .
C(29) C(30) 1.370(13) yes . .
C(30) C(31) 1.378(17) yes . .
C(31) C(32) 1.395(16) yes . .
C(33) C(34) 1.419(15) yes . .
C(33) C(38) 1.410(16) yes . .
C(34) C(35) 1.371(15) yes . .
C(35) C(36) 1.393(15) yes . .
C(36) C(37) 1.406(15) yes . .
C(37) C(38) 1.338(15) yes . .
C(39) C(40) 1.376(13) yes . .
C(39) C(44) 1.399(16) yes . .
C(40) C(41) 1.394(15) yes . .
C(41) C(42) 1.392(15) yes . .
C(42) C(43) 1.358(12) yes . .
C(43) C(44) 1.385(14) yes . .
C(45) C(46) 1.406(13) yes . .
C(45) C(50) 1.393(9) yes . .
C(46) C(47) 1.412(14) yes . .
C(47) C(48) 1.371(11) yes . .
C(48) C(49) 1.430(14) yes . .
C(49) C(50) 1.392(12) yes . .
C(51) C(52) 1.458(13) yes . .
C(53) C(54) 1.455(18) yes . .
C(55) C(56) 1.494(10) yes . .
C(57) C(58) 1.547(14) yes . .
C(59) C(60) 1.465(11) yes . .
C(61) C(62) 1.407(17) yes . .
C(61) C(66) 1.389(18) yes . .
C(62) C(63) 1.350(18) yes . .
C(63) C(64) 1.37(2) yes . .
C(64) C(65) 1.379(16) yes . .
C(65) C(66) 1.388(14) yes . .
C(67) C(68) 1.528(18) yes . .
C(69) C(70) 1.424(17) yes . .
C(71) C(72) 1.50(2) yes . .
C(73) C(74) 1.488(12) yes . .
C(75) C(76) 1.489(16) yes . .
C(77) C(78) 1.403(17) yes . .
C(77) C(82) 1.414(19) yes . .
C(78) C(79) 1.38(2) yes . .
C(79) C(80) 1.39(2) yes . .
C(80) C(81) 1.433(18) yes . .
C(81) C(82) 1.368(19) yes . .
C(83) C(84) 1.467(14) yes . .
C(85) C(86) 1.515(10) yes . .
C(87) C(88) 1.52(2) yes . .
C(89) C(90) 1.522(16) yes . .
C(91) C(92) 1.498(17) yes . .
C(93) C(94) 1.63(2) yes . .
C(93) C(95) 1.43(2) yes . .
O(1) H(1WA) 0.96(4) no . .
O(1) H(1WB) 0.96(4) no . .
O(2) H(2WA) 0.97(4) no . .
O(2) H(2WB) 0.96(4) no . .
O(39) H(39A) 0.965(16) no . .
O(39) H(39B) 0.96(5) no . .
C(3) H(1) 0.950 no . .
C(4) H(2) 0.950 no . .
C(8) H(3) 0.950 no . .
C(9) H(4) 0.950 no . .
C(13) H(5) 0.950 no . .
C(14) H(6) 0.950 no . .
C(18) H(7) 0.950 no . .
C(19) H(8) 0.950 no . .
C(22) H(9) 0.950 no . .
C(23) H(10) 0.950 no . .
C(25) H(11) 0.950 no . .
C(26) H(12) 0.950 no . .
C(28) H(13) 0.950 no . .
C(29) H(14) 0.950 no . .
C(31) H(15) 0.950 no . .
C(32) H(16) 0.950 no . .
C(34) H(17) 0.950 no . .
C(35) H(18) 0.950 no . .
C(37) H(19) 0.950 no . .
C(38) H(20) 0.950 no . .
C(40) H(21) 0.950 no . .
C(41) H(22) 0.950 no . .
C(43) H(23) 0.950 no . .
C(44) H(24) 0.950 no . .
C(46) H(25) 0.950 no . .
C(47) H(26) 0.950 no . .
C(48) H(27) 0.950 no . .
C(49) H(28) 0.950 no . .
C(51) H(29) 0.990 no . .
C(51) H(30) 0.990 no . .
C(52) H(31) 0.990 no . .
C(52) H(32) 0.990 no . .
C(53) H(33) 0.990 no . .
C(53) H(34) 0.990 no . .
C(54) H(35) 0.990 no . .
C(54) H(36) 0.990 no . .
C(55) H(37) 0.990 no . .
C(55) H(38) 0.990 no . .
C(56) H(39) 0.990 no . .
C(56) H(40) 0.990 no . .
C(57) H(41) 0.990 no . .
C(57) H(42) 0.990 no . .
C(58) H(43) 0.990 no . .
C(58) H(44) 0.990 no . .
C(59) H(45) 0.990 no . .
C(59) H(46) 0.990 no . .
C(60) H(47) 0.990 no . .
C(60) H(48) 0.990 no . .
C(62) H(49) 0.950 no . .
C(63) H(50) 0.950 no . .
C(64) H(51) 0.950 no . .
C(65) H(52) 0.950 no . .
C(67) H(53) 0.990 no . .
C(67) H(54) 0.990 no . .
C(68) H(55) 0.990 no . .
C(68) H(56) 0.990 no . .
C(69) H(57) 0.990 no . .
C(69) H(58) 0.990 no . .
C(70) H(59) 0.990 no . .
C(70) H(60) 0.990 no . .
C(71) H(61) 0.990 no . .
C(71) H(62) 0.990 no . .
C(72) H(63) 0.990 no . .
C(72) H(64) 0.990 no . .
C(73) H(65) 0.990 no . .
C(73) H(66) 0.990 no . .
C(74) H(67) 0.990 no . .
C(74) H(68) 0.990 no . .
C(75) H(69) 0.990 no . .
C(75) H(70) 0.990 no . .
C(76) H(71) 0.990 no . .
C(76) H(72) 0.990 no . .
C(78) H(73) 0.950 no . .
C(79) H(74) 0.950 no . .
C(80) H(75) 0.950 no . .
C(81) H(76) 0.950 no . .
C(83) H(77) 0.990 no . .
C(83) H(78) 0.990 no . .
C(84) H(79) 0.990 no . .
C(84) H(80) 0.990 no . .
C(85) H(81) 0.990 no . .
C(85) H(82) 0.990 no . .
C(86) H(83) 0.990 no . .
C(86) H(84) 0.990 no . .
C(87) H(85) 0.990 no . .
C(87) H(86) 0.990 no . .
C(88) H(87) 0.990 no . .
C(88) H(88) 0.990 no . .
C(89) H(89) 0.990 no . .
C(89) H(90) 0.990 no . .
C(90) H(91) 0.990 no . .
C(90) H(92) 0.990 no . .
C(91) H(93) 0.990 no . .
C(91) H(94) 0.990 no . .
C(92) H(95) 0.990 no . .
C(92) H(96) 0.990 no . .
C(94) H(97) 0.980 no . .
C(94) H(98) 0.980 no . .
C(94) H(99) 0.980 no . .
C(95) H(100) 0.980 no . .
C(95) H(101) 0.980 no . .
C(95) H(102) 0.980 no . .

loop_
_geom_contact_atom_site_label_1
_geom_contact_atom_site_label_2
_geom_contact_distance
_geom_contact_publ_flag
_geom_contact_site_symmetry_1
_geom_contact_site_symmetry_2
S(1) O(1) 3.478(7) ? . 1_455
S(2) O(43A) 3.57(2) ? . 1_565
S(3) O(2) 3.441(8) ? . 1_655
Na(2) O(43B) 3.60(2) ? . 1_565
O(1) S(1) 3.478(7) ? . 1_655
O(1) O(3) 3.268(10) ? . 1_655
O(1) O(4) 2.683(9) ? . 1_655
O(1) O(18) 2.707(8) ? . 1_655
O(1) C(55) 3.426(14) ? . 1_655
O(1) C(56) 3.368(12) ? . 1_655
O(2) S(3) 3.441(8) ? . 1_455
O(2) O(9) 3.284(11) ? . 1_455
O(2) O(11) 2.613(10) ? . 1_455
O(2) O(41A) 2.58(2) ? . .
O(2) O(41B) 2.61(3) ? . .
O(2) C(95) 3.548(15) ? . .
O(3) O(1) 3.268(10) ? . 1_455
O(4) O(1) 2.683(9) ? . 1_455
O(4) C(15) 3.437(13) ? . 1_455
O(4) C(16) 3.315(13) ? . 1_455
O(4) C(17) 3.446(12) ? . 1_455
O(4) C(40) 3.561(13) ? . 1_455
O(4) C(72) 3.518(11) ? . 1_444
O(5) O(24) 3.584(9) ? . 1_444
O(5) O(39) 2.793(7) ? . 1_444
O(5) C(72) 3.575(13) ? . 1_444
O(5) C(73) 3.492(10) ? . 1_444
O(5) C(91) 3.518(19) ? . 1_544
O(6) O(35) 2.805(15) ? . .
O(6) O(42A) 2.67(2) ? . 1_565
O(6) O(42B) 2.77(2) ? . 1_565
O(7) O(43A) 2.92(2) ? . 1_565
O(7) C(14) 3.401(17) ? . 1_565
O(7) C(94) 3.385(19) ? . 1_665
O(8) O(39) 2.753(10) ? . .
O(8) O(43A) 3.55(2) ? . 1_565
O(8) C(51) 3.444(10) ? . 1_666
O(8) C(68) 3.382(17) ? . 1_655
O(9) O(2) 3.284(11) ? . 1_655
O(9) O(41A) 2.86(2) ? . 1_655
O(9) O(41B) 3.55(2) ? . 1_655
O(9) C(47) 3.502(13) ? . 1_656
O(9) C(48) 3.426(15) ? . 1_656
O(10) O(40A) 2.806(12) ? . 1_755
O(10) O(40B) 2.843(18) ? . 1_755
O(10) C(75) 3.382(16) ? . 1_655
O(10) C(89) 3.494(12) ? . 1_755
O(11) O(2) 2.613(10) ? . 1_655
O(11) O(41A) 3.51(2) ? . 1_655
O(11) C(5) 3.496(13) ? . 1_655
O(11) C(6) 3.376(13) ? . 1_655
O(11) C(7) 3.480(12) ? . 1_655
O(11) C(88) 3.545(13) ? . 1_755
O(12) O(38) 2.788(9) ? . 1_644
O(12) C(55) 3.500(12) ? . 1_645
O(12) C(56) 3.374(13) ? . 1_645
O(13) C(4) 3.347(15) ? . 1_545
O(13) C(28) 3.594(12) ? . 1_545
O(13) C(59) 3.456(9) ? . 1_545
O(13) C(60) 3.249(8) ? . 1_545
O(14) O(40A) 2.717(14) ? . 1_644
O(14) O(40B) 2.888(16) ? . 1_644
O(14) C(49) 3.494(8) ? . 1_545
O(14) C(60) 3.392(9) ? . 1_545
O(14) C(84) 3.541(15) ? . 1_544
O(18) O(1) 2.707(8) ? . 1_455
O(21) C(8) 3.572(10) ? . 1_455
O(22) O(43B) 3.27(2) ? . 1_565
O(24) O(5) 3.584(9) ? . 1_666
O(24) O(39) 3.393(9) ? . .
O(26) C(9) 3.477(10) ? . 1_455
O(27) C(18) 3.486(10) ? . 1_566
O(28) O(34) 2.792(8) ? . 1_556
O(30) O(40A) 3.280(14) ? . .
O(30) O(40B) 3.363(17) ? . .
O(32) C(19) 3.552(10) ? . 1_566
O(33) O(42A) 2.98(2) ? . .
O(33) O(42B) 2.81(2) ? . .
O(33) O(43B) 2.87(2) ? . .
O(33) C(67) 3.433(18) ? . 1_545
O(34) O(28) 2.792(8) ? . 1_554
O(34) O(38) 2.952(10) ? . 1_554
O(34) C(83) 3.494(8) ? . 1_554
O(34) C(86) 3.573(12) ? . 1_554
O(35) O(6) 2.805(15) ? . .
O(35) O(39) 2.839(13) ? . .
O(35) O(42A) 3.60(3) ? . 1_565
O(35) O(43B) 2.83(3) ? . 1_565
O(38) O(12) 2.788(9) ? . 1_466
O(38) O(34) 2.952(10) ? . 1_556
O(38) O(40A) 2.868(13) ? . .
O(38) O(40B) 2.719(13) ? . .
O(39) O(5) 2.793(7) ? . 1_666
O(39) O(8) 2.753(10) ? . .
O(39) O(24) 3.393(9) ? . .
O(39) O(35) 2.839(13) ? . .
O(39) C(73) 3.376(12) ? . .
O(39) C(74) 3.364(11) ? . .
O(40A) O(10) 2.806(12) ? . 1_355
O(40A) O(14) 2.717(14) ? . 1_466
O(40A) O(30) 3.280(14) ? . .
O(40A) O(38) 2.868(13) ? . .
O(40A) C(89) 3.330(17) ? . .
O(40A) C(90) 3.310(18) ? . .
O(40B) O(10) 2.843(18) ? . 1_355
O(40B) O(14) 2.888(16) ? . 1_466
O(40B) O(30) 3.363(17) ? . .
O(40B) O(38) 2.719(13) ? . .
O(40B) C(48) 3.481(16) ? . 1_456
O(40B) C(53) 3.55(2) ? . 1_556
O(41A) O(2) 2.58(2) ? . .
O(41A) O(9) 2.86(2) ? . 1_455
O(41A) O(11) 3.51(2) ? . 1_455
O(41A) O(42A) 2.87(2) ? . .
O(41A) O(42B) 3.44(2) ? . .
O(41A) O(43A) 3.22(3) ? . .
O(41B) O(2) 2.61(3) ? . .
O(41B) O(9) 3.55(2) ? . 1_455
O(41B) O(42A) 2.37(3) ? . .
O(41B) O(42B) 2.64(2) ? . .
O(41B) O(43A) 2.80(3) ? . .
O(41B) N(3) 3.29(2) ? . .
O(41B) C(12) 3.46(2) ? . .
O(41B) C(15) 3.55(2) ? . .
O(42A) O(6) 2.67(2) ? . 1_545
O(42A) O(33) 2.98(2) ? . .
O(42A) O(35) 3.60(3) ? . 1_545
O(42A) O(41A) 2.87(2) ? . .
O(42A) O(41B) 2.37(3) ? . .
O(42A) O(43A) 3.49(3) ? . .
O(42A) O(43B) 2.41(3) ? . .
O(42B) O(6) 2.77(2) ? . 1_545
O(42B) O(33) 2.81(2) ? . .
O(42B) O(41A) 3.44(2) ? . .
O(42B) O(41B) 2.64(2) ? . .
O(42B) O(43B) 3.54(2) ? . .
O(42B) C(44) 3.395(18) ? . .
O(42B) C(93) 3.41(2) ? . .
O(43A) S(2) 3.57(2) ? . 1_545
O(43A) O(7) 2.92(2) ? . 1_545
O(43A) O(8) 3.55(2) ? . 1_545
O(43A) O(41A) 3.22(3) ? . .
O(43A) O(41B) 2.80(3) ? . .
O(43A) O(42A) 3.49(3) ? . .
O(43A) C(13) 3.12(2) ? . .
O(43A) C(14) 3.55(2) ? . .
O(43A) C(38) 3.31(2) ? . .
O(43A) C(46) 3.39(2) ? . 1_656
O(43A) C(51) 3.26(2) ? . 1_656
O(43A) C(94) 3.47(3) ? . 1_655
O(43B) Na(2) 3.60(2) ? . 1_545
O(43B) O(22) 3.27(2) ? . 1_545
O(43B) O(33) 2.87(2) ? . .
O(43B) O(35) 2.83(3) ? . 1_545
O(43B) O(42A) 2.41(3) ? . .
O(43B) O(42B) 3.54(2) ? . .
O(43B) C(70) 3.52(2) ? . 1_545
N(3) O(41B) 3.29(2) ? . .
C(4) O(13) 3.347(15) ? . 1_565
C(5) O(11) 3.496(13) ? . 1_455
C(6) O(11) 3.376(13) ? . 1_455
C(7) O(11) 3.480(12) ? . 1_455
C(8) O(21) 3.572(10) ? . 1_655
C(9) O(26) 3.477(10) ? . 1_655
C(12) O(41B) 3.46(2) ? . .
C(13) O(43A) 3.12(2) ? . .
C(14) O(7) 3.401(17) ? . 1_545
C(14) O(43A) 3.55(2) ? . .
C(15) O(4) 3.437(13) ? . 1_655
C(15) O(41B) 3.55(2) ? . .
C(16) O(4) 3.315(13) ? . 1_655
C(17) O(4) 3.446(12) ? . 1_655
C(18) O(27) 3.486(10) ? . 1_544
C(19) O(32) 3.552(10) ? . 1_544
C(28) O(13) 3.594(12) ? . 1_565
C(31) C(68) 3.540(14) ? . 1_655
C(36) C(76) 3.533(16) ? . 1_655
C(37) C(75) 3.527(14) ? . 1_655
C(38) O(43A) 3.31(2) ? . .
C(40) O(4) 3.561(13) ? . 1_655
C(41) C(84) 3.482(13) ? . 1_544
C(44) O(42B) 3.395(18) ? . .
C(46) O(43A) 3.39(2) ? . 1_454
C(47) O(9) 3.502(13) ? . 1_454
C(48) O(9) 3.426(15) ? . 1_454
C(48) O(40B) 3.481(16) ? . 1_654
C(48) C(53) 3.563(19) ? . 1_655
C(49) O(14) 3.494(8) ? . 1_565
C(51) O(8) 3.444(10) ? . 1_444
C(51) O(43A) 3.26(2) ? . 1_454
C(53) O(40B) 3.55(2) ? . 1_554
C(53) C(48) 3.563(19) ? . 1_455
C(55) O(1) 3.426(14) ? . 1_455
C(55) O(12) 3.500(12) ? . 1_465
C(56) O(1) 3.368(12) ? . 1_455
C(56) O(12) 3.374(13) ? . 1_465
C(59) O(13) 3.456(9) ? . 1_565
C(60) O(13) 3.249(8) ? . 1_565
C(60) O(14) 3.392(9) ? . 1_565
C(67) O(33) 3.433(18) ? . 1_565
C(68) O(8) 3.382(17) ? . 1_455
C(68) C(31) 3.540(14) ? . 1_455
C(70) O(43B) 3.52(2) ? . 1_565
C(72) O(4) 3.518(11) ? . 1_666
C(72) O(5) 3.575(13) ? . 1_666
C(73) O(5) 3.492(10) ? . 1_666
C(73) O(39) 3.376(12) ? . .
C(74) O(39) 3.364(11) ? . .
C(75) O(10) 3.382(16) ? . 1_455
C(75) C(37) 3.527(14) ? . 1_455
C(76) C(36) 3.533(16) ? . 1_455
C(83) O(34) 3.494(8) ? . 1_556
C(84) O(14) 3.541(15) ? . 1_566
C(84) C(41) 3.482(13) ? . 1_566
C(86) O(34) 3.573(12) ? . 1_556
C(88) O(11) 3.545(13) ? . 1_355
C(89) O(10) 3.494(12) ? . 1_355
C(89) O(40A) 3.330(17) ? . .
C(90) O(40A) 3.310(18) ? . .
C(91) O(5) 3.518(19) ? . 1_566
C(93) O(42B) 3.41(2) ? . .
C(94) O(7) 3.385(19) ? . 1_445
C(94) O(43A) 3.47(3) ? . 1_455
C(95) O(2) 3.548(15) ? . .
S(1) H(1WA) 2.61(5) ? . 1_455
S(1) H(1WB) 3.50(4) ? . 1_455
S(1) H(39A) 3.210(15) ? . 1_444
S(1) H(63) 3.025 ? . 1_444
S(1) H(93) 3.591 ? . 1_544
S(2) H(29) 3.596 ? . 1_666
S(2) H(39B) 2.99(4) ? . .
S(2) H(55) 3.137 ? . 1_655
S(3) H(2WA) 2.66(4) ? . 1_655
S(3) H(70) 3.464 ? . 1_655
S(3) H(88) 3.022 ? . 1_755
S(3) H(89) 3.539 ? . 1_755
S(4) H(38) 3.060 ? . 1_645
S(4) H(48) 3.045 ? . 1_545
S(4) H(80) 3.203 ? . 1_544
Na(1) H(84) 3.553 ? . 1_554
O(1) H(37) 2.725 ? . 1_655
O(1) H(40) 3.425 ? . 1_655
O(1) H(44) 3.128 ? . 1_655
O(2) H(18) 3.459 ? . 1_455
O(2) H(100) 3.016 ? . .
O(2) H(102) 3.177 ? . .
O(3) H(1WA) 2.67(6) ? . 1_455
O(3) H(1WB) 2.98(5) ? . 1_455
O(3) H(63) 3.594 ? . 1_444
O(4) H(1WA) 1.72(4) ? . 1_455
O(4) H(1WB) 3.09(3) ? . 1_455
O(4) H(21) 2.777 ? . 1_455
O(4) H(63) 2.539 ? . 1_444
O(5) H(39A) 1.848(12) ? . 1_444
O(5) H(39B) 3.29(3) ? . 1_444
O(5) H(63) 2.796 ? . 1_444
O(5) H(66) 2.662 ? . 1_444
O(5) H(93) 2.632 ? . 1_544
O(5) H(95) 3.515 ? . 1_544
O(6) H(24) 3.407 ? . 1_565
O(6) H(39B) 3.30(4) ? . .
O(7) H(6) 2.855 ? . 1_565
O(7) H(24) 3.254 ? . 1_565
O(7) H(74) 2.810 ? . 1_654
O(7) H(97) 2.721 ? . 1_665
O(7) H(99) 3.203 ? . 1_665
O(8) H(25) 3.145 ? . 1_666
O(8) H(29) 2.513 ? . 1_666
O(8) H(39A) 3.36(2) ? . .
O(8) H(39B) 1.86(4) ? . .
O(8) H(55) 2.421 ? . 1_655
O(8) H(58) 3.159 ? . 1_655
O(8) H(99) 3.585 ? . 1_665
O(9) H(2WA) 2.86(4) ? . 1_655
O(9) H(2WB) 3.35(4) ? . 1_655
O(9) H(26) 2.980 ? . 1_656
O(9) H(27) 2.846 ? . 1_656
O(9) H(88) 3.437 ? . 1_755
O(9) H(100) 3.376 ? . 1_655
O(10) H(27) 3.504 ? . 1_656
O(10) H(68) 3.368 ? . 1_655
O(10) H(70) 2.471 ? . 1_655
O(10) H(71) 3.508 ? . 1_655
O(10) H(72) 3.527 ? . 1_655
O(10) H(88) 2.927 ? . 1_755
O(10) H(89) 2.596 ? . 1_755
O(11) H(2WA) 1.67(4) ? . 1_655
O(11) H(2WB) 2.90(5) ? . 1_655
O(11) H(16) 2.879 ? . 1_655
O(11) H(88) 2.597 ? . 1_755
O(11) H(89) 3.435 ? . 1_755
O(12) H(13) 3.248 ? . 1_545
O(12) H(38) 2.923 ? . 1_645
O(12) H(39) 2.718 ? . 1_645
O(12) H(40) 3.491 ? . 1_645
O(13) H(2) 2.896 ? . 1_545
O(13) H(13) 3.095 ? . 1_545
O(13) H(38) 2.780 ? . 1_645
O(13) H(45) 2.826 ? . 1_545
O(13) H(47) 3.223 ? . 1_545
O(13) H(48) 2.682 ? . 1_545
O(13) H(51) 2.814 ? . 1_545
O(13) H(80) 3.576 ? . 1_544
O(14) H(28) 2.644 ? . 1_545
O(14) H(38) 3.355 ? . 1_645
O(14) H(48) 2.423 ? . 1_545
O(14) H(80) 2.593 ? . 1_544
O(14) H(81) 3.046 ? . 1_544
O(15) H(84) 3.158 ? . 1_554
O(16) H(84) 3.505 ? . 1_554
O(16) H(85) 3.331 ? . 1_554
O(17) H(1WB) 3.54(6) ? . 1_455
O(18) H(1WA) 3.20(3) ? . 1_455
O(18) H(1WB) 1.77(5) ? . 1_455
O(20) H(81) 3.119 ? . 1_554
O(20) H(84) 3.197 ? . 1_554
O(21) H(3) 2.854 ? . 1_455
O(21) H(4) 3.594 ? . 1_455
O(24) H(39A) 3.28(6) ? . .
O(26) H(4) 2.626 ? . 1_455
O(27) H(7) 2.695 ? . 1_566
O(28) H(46) 3.446 ? . 1_556
O(32) H(8) 2.739 ? . 1_566
O(33) H(26) 3.406 ? . 1_556
O(33) H(49) 3.168 ? . 1_545
O(33) H(54) 2.444 ? . 1_545
O(34) H(77) 2.835 ? . 1_554
O(34) H(84) 2.879 ? . 1_554
O(35) H(31) 3.430 ? . 1_666
O(35) H(39A) 3.37(5) ? . .
O(35) H(39B) 3.10(6) ? . .
O(39) H(15) 2.805 ? . .
O(39) H(29) 3.091 ? . 1_666
O(39) H(32) 3.401 ? . 1_666
O(39) H(66) 2.957 ? . .
O(39) H(67) 2.608 ? . .
O(39) H(91) 2.640 ? . 1_655
O(39) H(93) 3.293 ? . 1_655
O(40A) H(22) 3.151 ? . 1_466
O(40A) H(68) 2.841 ? . 1_455
O(40A) H(70) 3.546 ? . 1_455
O(40A) H(89) 2.986 ? . .
O(40A) H(92) 2.553 ? . .
O(40B) H(27) 2.847 ? . 1_456
O(40B) H(28) 3.197 ? . 1_456
O(40B) H(34) 2.636 ? . 1_556
O(40B) H(85) 3.336 ? . .
O(40B) H(89) 3.486 ? . .
O(40B) H(92) 3.439 ? . .
O(41A) H(2WA) 2.82(5) ? . .
O(41A) H(2WB) 1.83(5) ? . .
O(41A) H(86) 2.987 ? . 1_655
O(41A) H(88) 3.431 ? . 1_655
O(41B) H(2WA) 3.15(6) ? . .
O(41B) H(2WB) 1.86(7) ? . .
O(42A) H(31) 2.970 ? . 1_656
O(42B) H(24) 2.477 ? . .
O(42B) H(102) 3.002 ? . .
O(43A) H(5) 3.011 ? . .
O(43A) H(20) 2.685 ? . .
O(43A) H(25) 2.647 ? . 1_656
O(43A) H(29) 3.226 ? . 1_656
O(43A) H(30) 2.445 ? . 1_656
O(43A) H(97) 3.325 ? . 1_655
O(43A) H(98) 3.133 ? . 1_655
O(43A) H(99) 3.368 ? . 1_655
O(43B) H(26) 3.467 ? . 1_556
O(43B) H(31) 2.702 ? . 1_656
O(43B) H(33) 2.912 ? . 1_656
O(43B) H(54) 3.432 ? . 1_545
O(43B) H(59) 2.755 ? . 1_545
O(43B) H(62) 3.469 ? . 1_545
N(1) H(18) 3.051 ? . 1_455
N(1) H(37) 3.222 ? . 1_655
N(1) H(40) 3.330 ? . 1_655
N(2) H(41) 3.071 ? . 1_655
N(2) H(44) 3.469 ? . 1_655
N(3) H(11) 3.138 ? . 1_655
N(4) H(102) 3.130 ? . .
C(2) H(18) 3.020 ? . 1_455
C(2) H(37) 3.272 ? . 1_655
C(3) H(17) 3.075 ? . 1_455
C(3) H(18) 2.944 ? . 1_455
C(4) H(18) 2.886 ? . 1_455
C(4) H(40) 3.345 ? . 1_655
C(4) H(51) 3.113 ? . .
C(4) H(52) 3.163 ? . .
C(5) H(18) 2.938 ? . 1_455
C(5) H(37) 3.535 ? . 1_655
C(5) H(40) 2.818 ? . 1_655
C(6) H(40) 2.760 ? . 1_655
C(6) H(41) 3.396 ? . 1_655
C(7) H(40) 3.189 ? . 1_655
C(7) H(41) 2.808 ? . 1_655
C(8) H(41) 2.845 ? . 1_655
C(8) H(53) 3.488 ? . 1_655
C(8) H(87) 3.088 ? . 1_655
C(9) H(41) 3.059 ? . 1_655
C(9) H(87) 3.114 ? . 1_655
C(10) H(41) 3.225 ? . 1_655
C(10) H(44) 3.173 ? . 1_655
C(11) H(44) 3.241 ? . 1_655
C(12) H(11) 3.044 ? . 1_655
C(13) H(11) 2.880 ? . 1_655
C(13) H(12) 3.211 ? . 1_655
C(13) H(97) 3.187 ? . 1_655
C(13) H(98) 3.370 ? . 1_655
C(14) H(11) 2.882 ? . 1_655
C(14) H(73) 3.280 ? . 1_644
C(14) H(74) 3.082 ? . 1_644
C(14) H(97) 3.446 ? . 1_655
C(15) H(11) 3.004 ? . 1_655
C(17) H(102) 3.104 ? . .
C(18) H(64) 2.937 ? . 1_544
C(18) H(78) 3.367 ? . 1_544
C(18) H(102) 3.254 ? . .
C(19) H(61) 3.312 ? . 1_544
C(19) H(64) 3.096 ? . 1_544
C(19) H(101) 3.427 ? . .
C(19) H(102) 3.391 ? . .
C(20) H(61) 3.492 ? . 1_544
C(20) H(100) 3.595 ? . .
C(20) H(101) 3.533 ? . .
C(20) H(102) 3.265 ? . .
C(21) H(95) 3.534 ? . 1_544
C(22) H(60) 2.956 ? . 1_544
C(22) H(61) 3.399 ? . 1_544
C(22) H(94) 3.549 ? . 1_544
C(23) H(60) 3.061 ? . 1_544
C(23) H(93) 3.227 ? . 1_544
C(23) H(94) 3.498 ? . 1_544
C(23) H(95) 3.390 ? . 1_544
C(24) H(1WA) 3.48(6) ? . 1_455
C(24) H(93) 3.339 ? . 1_544
C(24) H(95) 2.921 ? . 1_544
C(25) H(1WA) 3.58(7) ? . 1_455
C(25) H(73) 3.556 ? . 1_544
C(25) H(95) 2.749 ? . 1_544
C(26) H(17) 3.239 ? . 1_455
C(26) H(95) 3.103 ? . 1_544
C(27) H(40) 3.302 ? . 1_655
C(27) H(52) 3.535 ? . .
C(28) H(23) 3.548 ? . 1_565
C(28) H(40) 3.013 ? . 1_655
C(28) H(51) 3.550 ? . .
C(28) H(53) 3.308 ? . 1_655
C(28) H(75) 3.372 ? . 1_654
C(29) H(23) 3.006 ? . 1_565
C(29) H(51) 3.488 ? . .
C(29) H(53) 3.211 ? . 1_655
C(29) H(74) 3.396 ? . 1_654
C(29) H(75) 3.079 ? . 1_654
C(30) H(53) 3.400 ? . 1_655
C(30) H(55) 2.983 ? . 1_655
C(30) H(56) 3.551 ? . 1_655
C(31) H(39B) 3.45(4) ? . .
C(31) H(52) 3.293 ? . .
C(31) H(55) 3.124 ? . 1_655
C(31) H(56) 3.114 ? . 1_655
C(31) H(71) 3.274 ? . .
C(31) H(90) 3.449 ? . 1_655
C(32) H(52) 3.187 ? . .
C(32) H(56) 3.393 ? . 1_655
C(32) H(71) 3.373 ? . .
C(32) H(89) 3.503 ? . 1_655
C(32) H(90) 3.246 ? . 1_655
C(33) H(72) 3.248 ? . 1_655
C(34) H(12) 3.244 ? . 1_655
C(34) H(43) 3.438 ? . 1_655
C(34) H(44) 3.533 ? . 1_655
C(34) H(72) 2.899 ? . 1_655
C(35) H(2WA) 3.38(7) ? . 1_655
C(35) H(72) 2.666 ? . 1_655
C(35) H(100) 3.388 ? . 1_655
C(36) H(2WA) 3.44(6) ? . 1_655
C(36) H(70) 3.261 ? . 1_655
C(36) H(72) 2.759 ? . 1_655
C(36) H(98) 3.472 ? . 1_655
C(36) H(100) 3.443 ? . 1_655
C(37) H(26) 3.500 ? . 1_656
C(37) H(69) 3.197 ? . 1_655
C(37) H(70) 3.137 ? . 1_655
C(37) H(72) 3.104 ? . 1_655
C(37) H(83) 3.014 ? . 1_655
C(37) H(98) 3.094 ? . 1_655
C(38) H(69) 3.333 ? . 1_655
C(38) H(72) 3.354 ? . 1_655
C(38) H(83) 3.114 ? . 1_655
C(38) H(86) 3.435 ? . 1_655
C(38) H(98) 3.274 ? . 1_655
C(39) H(73) 3.539 ? . 1_644
C(39) H(78) 3.397 ? . 1_544
C(40) H(65) 3.129 ? . 1_544
C(40) H(66) 3.436 ? . 1_544
C(40) H(73) 3.151 ? . 1_644
C(40) H(79) 3.377 ? . 1_544
C(40) H(96) 3.424 ? . 1_644
C(41) H(65) 3.197 ? . 1_544
C(41) H(73) 3.201 ? . 1_644
C(41) H(78) 3.587 ? . 1_544
C(41) H(79) 3.111 ? . 1_544
C(41) H(80) 3.011 ? . 1_544
C(41) H(96) 3.186 ? . 1_644
C(42) H(78) 3.387 ? . 1_544
C(42) H(80) 2.901 ? . 1_544
C(43) H(14) 3.002 ? . 1_545
C(43) H(50) 3.072 ? . 1_545
C(43) H(51) 3.194 ? . 1_545
C(43) H(78) 3.165 ? . 1_544
C(43) H(80) 3.562 ? . 1_544
C(44) H(14) 3.567 ? . 1_545
C(44) H(50) 3.296 ? . 1_545
C(44) H(78) 3.178 ? . 1_544
C(45) H(58) 3.567 ? . 1_544
C(45) H(83) 3.478 ? . 1_554
C(45) H(84) 3.167 ? . 1_554
C(46) H(19) 3.372 ? . 1_454
C(46) H(58) 2.985 ? . 1_544
C(46) H(98) 3.575 ? . 1_554
C(46) H(99) 3.193 ? . 1_554
C(47) H(19) 2.904 ? . 1_454
C(47) H(58) 3.398 ? . 1_544
C(47) H(59) 3.389 ? . 1_544
C(47) H(98) 3.286 ? . 1_554
C(47) H(99) 3.113 ? . 1_554
C(48) H(19) 3.204 ? . 1_454
C(48) H(33) 3.098 ? . 1_655
C(48) H(34) 3.422 ? . 1_655
C(48) H(35) 2.998 ? . 1_655
C(48) H(59) 3.576 ? . 1_544
C(49) H(35) 2.901 ? . 1_655
C(49) H(81) 2.917 ? . 1_554
C(50) H(81) 3.003 ? . 1_554
C(50) H(83) 3.551 ? . 1_554
C(50) H(84) 3.168 ? . 1_554
C(51) H(39B) 3.30(5) ? . 1_444
C(52) H(39A) 3.52(4) ? . 1_444
C(52) H(62) 3.570 ? . 1_444
C(53) H(27) 2.844 ? . 1_455
C(53) H(85) 3.435 ? . 1_554
C(54) H(27) 3.282 ? . 1_455
C(54) H(28) 3.471 ? . 1_455
C(54) H(62) 3.346 ? . 1_444
C(55) H(1WB) 2.96(6) ? . 1_455
C(56) H(1WB) 2.63(5) ? . 1_455
C(56) H(13) 3.036 ? . 1_455
C(57) H(1WB) 2.71(3) ? . 1_455
C(58) H(1WB) 2.99(4) ? . 1_455
C(58) H(17) 3.119 ? . 1_455
C(59) H(51) 3.586 ? . .
C(59) H(77) 3.244 ? . 1_554
C(60) H(80) 3.508 ? . 1_554
C(60) H(81) 3.404 ? . 1_554
C(61) H(3) 3.347 ? . 1_455
C(61) H(4) 3.448 ? . 1_455
C(62) H(75) 3.336 ? . 1_554
C(62) H(76) 2.905 ? . 1_554
C(63) H(23) 3.076 ? . 1_565
C(63) H(24) 3.569 ? . 1_565
C(63) H(45) 3.444 ? . .
C(63) H(76) 2.921 ? . 1_554
C(63) H(78) 3.527 ? . 1_554
C(64) H(2) 2.857 ? . .
C(64) H(23) 2.863 ? . 1_565
C(64) H(43) 3.255 ? . .
C(64) H(45) 3.056 ? . .
C(65) H(2) 3.025 ? . .
C(65) H(43) 3.418 ? . .
C(66) H(4) 2.922 ? . 1_455
C(67) H(3) 3.082 ? . 1_455
C(67) H(75) 3.141 ? . 1_554
C(68) H(3) 3.466 ? . 1_455
C(70) H(9) 3.380 ? . 1_566
C(71) H(9) 3.592 ? . 1_566
C(71) H(36) 3.143 ? . 1_666
C(72) H(21) 3.434 ? . 1_566
C(73) H(21) 3.123 ? . 1_566
C(73) H(22) 3.347 ? . 1_566
C(73) H(39A) 3.28(5) ? . .
C(73) H(91) 3.408 ? . 1_655
C(74) H(91) 3.055 ? . 1_655
C(74) H(92) 3.429 ? . 1_655
C(75) H(19) 3.580 ? . 1_455
C(76) H(4) 3.083 ? . 1_455
C(77) H(8) 3.078 ? . 1_566
C(78) H(6) 3.169 ? . 1_466
C(78) H(101) 3.445 ? . 1_566
C(79) H(6) 2.939 ? . 1_466
C(79) H(14) 2.983 ? . 1_456
C(79) H(97) 3.062 ? . 1_566
C(79) H(101) 3.156 ? . 1_566
C(80) H(14) 3.098 ? . 1_456
C(80) H(49) 2.974 ? . 1_556
C(80) H(53) 3.406 ? . 1_556
C(80) H(97) 3.443 ? . 1_566
C(80) H(101) 3.428 ? . 1_566
C(81) H(49) 2.962 ? . 1_556
C(81) H(50) 3.288 ? . 1_556
C(82) H(7) 3.146 ? . 1_566
C(82) H(8) 3.553 ? . 1_566
C(83) H(7) 2.950 ? . 1_566
C(83) H(46) 3.207 ? . 1_556
C(83) H(50) 3.182 ? . 1_556
C(84) H(7) 3.469 ? . 1_566
C(84) H(22) 3.570 ? . 1_566
C(84) H(46) 3.434 ? . 1_556
C(84) H(48) 3.535 ? . 1_556
C(85) H(48) 3.599 ? . 1_556
C(86) H(19) 3.405 ? . 1_455
C(86) H(20) 3.510 ? . 1_455
C(87) H(20) 3.504 ? . 1_455
C(89) H(16) 3.165 ? . 1_455
C(89) H(68) 3.541 ? . 1_455
C(90) H(66) 3.447 ? . 1_455
C(90) H(67) 3.446 ? . 1_455
C(90) H(68) 3.095 ? . 1_455
C(91) H(8) 3.477 ? . 1_566
C(92) H(8) 3.158 ? . 1_566
C(93) H(26) 3.400 ? . 1_556
C(93) H(54) 3.180 ? . 1_545
C(94) H(5) 2.932 ? . 1_455
C(94) H(25) 3.331 ? . 1_556
C(94) H(26) 2.849 ? . 1_556
C(94) H(54) 3.487 ? . 1_545
C(94) H(74) 3.463 ? . 1_544
C(95) H(12) 3.411 ? . .
H(1) H(17) 2.859 ? . 1_455
H(1) H(18) 3.432 ? . 1_455
H(1WA) S(1) 2.61(5) ? . 1_655
H(1WA) O(3) 2.67(6) ? . 1_655
H(1WA) O(4) 1.72(4) ? . 1_655
H(1WA) O(18) 3.20(3) ? . 1_655
H(1WA) C(24) 3.48(6) ? . 1_655
H(1WA) C(25) 3.58(7) ? . 1_655
H(1WA) H(11) 3.097 ? . 1_655
H(1WA) H(37) 3.212 ? . 1_655
H(1WA) H(44) 3.276 ? . 1_655
H(1WA) H(63) 3.514 ? . 1_544
H(1WB) S(1) 3.50(4) ? . 1_655
H(1WB) O(3) 2.98(5) ? . 1_655
H(1WB) O(4) 3.09(3) ? . 1_655
H(1WB) O(17) 3.54(6) ? . 1_655
H(1WB) O(18) 1.77(5) ? . 1_655
H(1WB) C(55) 2.96(6) ? . 1_655
H(1WB) C(56) 2.63(5) ? . 1_655
H(1WB) C(57) 2.71(3) ? . 1_655
H(1WB) C(58) 2.99(4) ? . 1_655
H(1WB) H(37) 2.502 ? . 1_655
H(1WB) H(39) 3.513 ? . 1_655
H(1WB) H(40) 2.829 ? . 1_655
H(1WB) H(41) 2.930 ? . 1_655
H(1WB) H(42) 3.572 ? . 1_655
H(1WB) H(44) 2.497 ? . 1_655
H(2) O(13) 2.896 ? . 1_565
H(2) C(64) 2.857 ? . .
H(2) C(65) 3.025 ? . .
H(2) H(18) 3.334 ? . 1_455
H(2) H(51) 2.204 ? . .
H(2) H(52) 2.528 ? . .
H(2WA) S(3) 2.66(4) ? . 1_455
H(2WA) O(9) 2.86(4) ? . 1_455
H(2WA) O(11) 1.67(4) ? . 1_455
H(2WA) O(41A) 2.82(5) ? . .
H(2WA) O(41B) 3.15(6) ? . .
H(2WA) C(35) 3.38(7) ? . 1_455
H(2WA) C(36) 3.44(6) ? . 1_455
H(2WA) H(18) 2.791 ? . 1_455
H(2WA) H(88) 3.508 ? . 1_655
H(2WA) H(100) 3.232 ? . .
H(2WB) O(9) 3.35(4) ? . 1_455
H(2WB) O(11) 2.90(5) ? . 1_455
H(2WB) O(41A) 1.83(5) ? . .
H(2WB) O(41B) 1.86(7) ? . .
H(3) O(21) 2.854 ? . 1_655
H(3) C(61) 3.347 ? . 1_655
H(3) C(67) 3.082 ? . 1_655
H(3) C(68) 3.466 ? . 1_655
H(3) H(41) 3.258 ? . 1_655
H(3) H(53) 2.646 ? . 1_655
H(3) H(56) 2.902 ? . 1_655
H(3) H(87) 3.148 ? . 1_655
H(3) H(90) 3.498 ? . 1_655
H(4) O(21) 3.594 ? . 1_655
H(4) O(26) 2.626 ? . 1_655
H(4) C(61) 3.448 ? . 1_655
H(4) C(66) 2.922 ? . 1_655
H(4) C(76) 3.083 ? . 1_655
H(4) H(41) 3.557 ? . 1_655
H(4) H(69) 3.079 ? . 1_655
H(4) H(72) 2.724 ? . 1_655
H(4) H(87) 3.228 ? . 1_655
H(5) O(43A) 3.011 ? . .
H(5) C(94) 2.932 ? . 1_655
H(5) H(11) 3.297 ? . 1_655
H(5) H(12) 2.903 ? . 1_655
H(5) H(97) 2.514 ? . 1_655
H(5) H(98) 2.489 ? . 1_655
H(5) H(100) 3.461 ? . 1_655
H(5) H(101) 3.286 ? . 1_655
H(6) O(7) 2.855 ? . 1_545
H(6) C(78) 3.169 ? . 1_644
H(6) C(79) 2.939 ? . 1_644
H(6) H(11) 3.325 ? . 1_655
H(6) H(73) 2.711 ? . 1_644
H(6) H(74) 2.198 ? . 1_644
H(6) H(97) 3.073 ? . 1_655
H(7) O(27) 2.695 ? . 1_544
H(7) C(82) 3.146 ? . 1_544
H(7) C(83) 2.950 ? . 1_544
H(7) C(84) 3.469 ? . 1_544
H(7) H(64) 2.885 ? . 1_544
H(7) H(78) 2.481 ? . 1_544
H(7) H(79) 2.983 ? . 1_544
H(8) O(32) 2.739 ? . 1_544
H(8) C(77) 3.078 ? . 1_544
H(8) C(82) 3.553 ? . 1_544
H(8) C(91) 3.477 ? . 1_544
H(8) C(92) 3.158 ? . 1_544
H(8) H(61) 3.310 ? . 1_544
H(8) H(64) 3.150 ? . 1_544
H(8) H(94) 2.855 ? . 1_544
H(8) H(95) 2.861 ? . 1_544
H(9) C(70) 3.380 ? . 1_544
H(9) C(71) 3.592 ? . 1_544
H(9) H(60) 2.497 ? . 1_544
H(9) H(61) 2.744 ? . 1_544
H(10) H(60) 2.724 ? . 1_544
H(10) H(93) 3.211 ? . 1_544
H(11) N(3) 3.138 ? . 1_455
H(11) C(12) 3.044 ? . 1_455
H(11) C(13) 2.880 ? . 1_455
H(11) C(14) 2.882 ? . 1_455
H(11) C(15) 3.004 ? . 1_455
H(11) H(1WA) 3.097 ? . 1_455
H(11) H(5) 3.297 ? . 1_455
H(11) H(6) 3.325 ? . 1_455
H(11) H(73) 3.262 ? . 1_544
H(11) H(95) 3.008 ? . 1_544
H(12) C(13) 3.211 ? . 1_455
H(12) C(34) 3.244 ? . 1_455
H(12) C(95) 3.411 ? . .
H(12) H(5) 2.903 ? . 1_455
H(12) H(17) 2.961 ? . 1_455
H(12) H(95) 3.541 ? . 1_544
H(12) H(100) 3.122 ? . .
H(12) H(101) 2.831 ? . .
H(13) O(12) 3.248 ? . 1_565
H(13) O(13) 3.095 ? . 1_565
H(13) C(56) 3.036 ? . 1_655
H(13) H(23) 3.546 ? . 1_565
H(13) H(39) 2.978 ? . 1_655
H(13) H(40) 2.250 ? . 1_655
H(13) H(41) 3.524 ? . 1_655
H(13) H(75) 3.241 ? . 1_654
H(14) C(43) 3.002 ? . 1_565
H(14) C(44) 3.567 ? . 1_565
H(14) C(79) 2.983 ? . 1_654
H(14) C(80) 3.098 ? . 1_654
H(14) H(23) 2.542 ? . 1_565
H(14) H(24) 3.555 ? . 1_565
H(14) H(53) 3.546 ? . 1_655
H(14) H(74) 2.531 ? . 1_654
H(14) H(75) 2.728 ? . 1_654
H(15) O(39) 2.805 ? . .
H(15) H(39B) 2.714 ? . .
H(15) H(52) 3.564 ? . .
H(15) H(55) 3.180 ? . 1_655
H(15) H(56) 3.163 ? . 1_655
H(15) H(67) 3.097 ? . .
H(15) H(71) 2.923 ? . .
H(15) H(89) 3.399 ? . 1_655
H(15) H(90) 3.140 ? . 1_655
H(15) H(91) 3.269 ? . 1_655
H(16) O(11) 2.879 ? . 1_455
H(16) C(89) 3.165 ? . 1_655
H(16) H(52) 3.417 ? . .
H(16) H(56) 3.582 ? . 1_655
H(16) H(71) 3.108 ? . .
H(16) H(88) 3.429 ? . 1_655
H(16) H(89) 2.702 ? . 1_655
H(16) H(90) 2.711 ? . 1_655
H(17) C(3) 3.075 ? . 1_655
H(17) C(26) 3.239 ? . 1_655
H(17) C(58) 3.119 ? . 1_655
H(17) H(1) 2.859 ? . 1_655
H(17) H(12) 2.961 ? . 1_655
H(17) H(43) 2.631 ? . 1_655
H(17) H(44) 2.726 ? . 1_655
H(17) H(72) 3.384 ? . 1_655
H(18) O(2) 3.459 ? . 1_655
H(18) N(1) 3.051 ? . 1_655
H(18) C(2) 3.020 ? . 1_655
H(18) C(3) 2.944 ? . 1_655
H(18) C(4) 2.886 ? . 1_655
H(18) C(5) 2.938 ? . 1_655
H(18) H(1) 3.432 ? . 1_655
H(18) H(2) 3.334 ? . 1_655
H(18) H(2WA) 2.791 ? . 1_655
H(18) H(52) 3.427 ? . 1_655
H(18) H(72) 3.062 ? . 1_655
H(18) H(100) 3.457 ? . 1_655
H(19) C(46) 3.372 ? . 1_656
H(19) C(47) 2.904 ? . 1_656
H(19) C(48) 3.204 ? . 1_656
H(19) C(75) 3.580 ? . 1_655
H(19) C(86) 3.405 ? . 1_655
H(19) H(26) 2.950 ? . 1_656
H(19) H(27) 3.417 ? . 1_656
H(19) H(69) 3.254 ? . 1_655
H(19) H(70) 3.032 ? . 1_655
H(19) H(83) 2.442 ? . 1_655
H(19) H(98) 3.255 ? . 1_655
H(20) O(43A) 2.685 ? . .
H(20) C(86) 3.510 ? . 1_655
H(20) C(87) 3.504 ? . 1_655
H(20) H(69) 3.518 ? . 1_655
H(20) H(83) 2.676 ? . 1_655
H(20) H(86) 2.631 ? . 1_655
H(20) H(98) 3.508 ? . 1_655
H(21) O(4) 2.777 ? . 1_655
H(21) C(72) 3.434 ? . 1_544
H(21) C(73) 3.123 ? . 1_544
H(21) H(63) 2.846 ? . 1_544
H(21) H(64) 3.241 ? . 1_544
H(21) H(65) 2.678 ? . 1_544
H(21) H(66) 2.712 ? . 1_544
H(21) H(73) 3.384 ? . 1_644
H(21) H(79) 3.580 ? . 1_544
H(21) H(96) 3.202 ? . 1_644
H(22) O(40A) 3.151 ? . 1_644
H(22) C(73) 3.347 ? . 1_544
H(22) C(84) 3.570 ? . 1_544
H(22) H(65) 2.795 ? . 1_544
H(22) H(66) 3.108 ? . 1_544
H(22) H(68) 3.410 ? . 1_544
H(22) H(73) 3.478 ? . 1_644
H(22) H(79) 3.126 ? . 1_544
H(22) H(80) 3.075 ? . 1_544
H(22) H(92) 3.153 ? . 1_644
H(22) H(96) 2.772 ? . 1_644
H(23) C(28) 3.548 ? . 1_545
H(23) C(29) 3.006 ? . 1_545
H(23) C(63) 3.076 ? . 1_545
H(23) C(64) 2.863 ? . 1_545
H(23) H(13) 3.546 ? . 1_545
H(23) H(14) 2.542 ? . 1_545
H(23) H(50) 2.716 ? . 1_545
H(23) H(51) 2.323 ? . 1_545
H(23) H(78) 3.530 ? . 1_544
H(24) O(6) 3.407 ? . 1_545
H(24) O(7) 3.254 ? . 1_545
H(24) O(42B) 2.477 ? . .
H(24) C(63) 3.569 ? . 1_545
H(24) H(14) 3.555 ? . 1_545
H(24) H(50) 3.144 ? . 1_545
H(24) H(78) 3.565 ? . 1_544
H(25) O(8) 3.145 ? . 1_444
H(25) O(43A) 2.647 ? . 1_454
H(25) C(94) 3.331 ? . 1_554
H(25) H(58) 2.862 ? . 1_544
H(25) H(98) 3.171 ? . 1_554
H(25) H(99) 2.647 ? . 1_554
H(26) O(9) 2.980 ? . 1_454
H(26) O(33) 3.406 ? . 1_554
H(26) O(43B) 3.467 ? . 1_554
H(26) C(37) 3.500 ? . 1_454
H(26) C(93) 3.400 ? . 1_554
H(26) C(94) 2.849 ? . 1_554
H(26) H(19) 2.950 ? . 1_454
H(26) H(58) 3.502 ? . 1_544
H(26) H(59) 3.508 ? . 1_544
H(26) H(98) 2.579 ? . 1_554
H(26) H(99) 2.439 ? . 1_554
H(27) O(9) 2.846 ? . 1_454
H(27) O(10) 3.504 ? . 1_454
H(27) O(40B) 2.847 ? . 1_654
H(27) C(53) 2.844 ? . 1_655
H(27) C(54) 3.282 ? . 1_655
H(27) H(19) 3.417 ? . 1_454
H(27) H(33) 2.433 ? . 1_655
H(27) H(34) 2.582 ? . 1_655
H(27) H(35) 2.747 ? . 1_655
H(28) O(14) 2.644 ? . 1_565
H(28) O(40B) 3.197 ? . 1_654
H(28) C(54) 3.471 ? . 1_655
H(28) H(35) 2.529 ? . 1_655
H(28) H(38) 3.395 ? . 1_655
H(28) H(81) 2.871 ? . 1_554
H(29) S(2) 3.596 ? . 1_444
H(29) O(8) 2.513 ? . 1_444
H(29) O(39) 3.091 ? . 1_444
H(29) O(43A) 3.226 ? . 1_454
H(29) H(39A) 2.971 ? . 1_444
H(29) H(39B) 2.402 ? . 1_444
H(29) H(58) 3.433 ? . 1_544
H(30) O(43A) 2.445 ? . 1_454
H(30) H(84) 3.364 ? . 1_554
H(30) H(86) 3.576 ? . 1_554
H(31) O(35) 3.430 ? . 1_444
H(31) O(42A) 2.970 ? . 1_454
H(31) O(43B) 2.702 ? . 1_454
H(31) H(39B) 3.583 ? . 1_444
H(31) H(62) 3.383 ? . 1_444
H(32) O(39) 3.401 ? . 1_444
H(32) H(39A) 2.866 ? . 1_444
H(32) H(39B) 3.347 ? . 1_444
H(32) H(62) 2.975 ? . 1_444
H(33) O(43B) 2.912 ? . 1_454
H(33) C(48) 3.098 ? . 1_455
H(33) H(27) 2.433 ? . 1_455
H(33) H(59) 3.430 ? . 1_444
H(33) H(62) 3.511 ? . 1_444
H(34) O(40B) 2.636 ? . 1_554
H(34) C(48) 3.422 ? . 1_455
H(34) H(27) 2.582 ? . 1_455
H(34) H(85) 2.723 ? . 1_554
H(35) C(48) 2.998 ? . 1_455
H(35) C(49) 2.901 ? . 1_455
H(35) H(27) 2.747 ? . 1_455
H(35) H(28) 2.529 ? . 1_455
H(36) C(71) 3.143 ? . 1_444
H(36) H(59) 3.452 ? . 1_444
H(36) H(61) 2.962 ? . 1_444
H(36) H(62) 2.439 ? . 1_444
H(37) O(1) 2.725 ? . 1_455
H(37) N(1) 3.222 ? . 1_455
H(37) C(2) 3.272 ? . 1_455
H(37) C(5) 3.535 ? . 1_455
H(37) H(1WA) 3.212 ? . 1_455
H(37) H(1WB) 2.502 ? . 1_455
H(38) S(4) 3.060 ? . 1_465
H(38) O(12) 2.923 ? . 1_465
H(38) O(13) 2.780 ? . 1_465
H(38) O(14) 3.355 ? . 1_465
H(38) H(28) 3.395 ? . 1_455
H(38) H(47) 3.403 ? . 1_455
H(39) O(12) 2.718 ? . 1_465
H(39) H(1WB) 3.513 ? . 1_455
H(39) H(13) 2.978 ? . 1_455
H(39A) S(1) 3.210(15) ? . 1_666
H(39A) O(5) 1.848(12) ? . 1_666
H(39A) O(8) 3.36(2) ? . .
H(39A) O(24) 3.28(6) ? . .
H(39A) O(35) 3.37(5) ? . .
H(39A) C(52) 3.52(4) ? . 1_666
H(39A) C(73) 3.28(5) ? . .
H(39A) H(29) 2.971 ? . 1_666
H(39A) H(32) 2.866 ? . 1_666
H(39A) H(63) 3.527 ? . .
H(39A) H(66) 2.675 ? . .
H(39A) H(67) 3.116 ? . .
H(39A) H(91) 2.849 ? . 1_655
H(39A) H(93) 2.842 ? . 1_655
H(39B) S(2) 2.99(4) ? . .
H(39B) O(5) 3.29(3) ? . 1_666
H(39B) O(6) 3.30(4) ? . .
H(39B) O(8) 1.86(4) ? . .
H(39B) O(35) 3.10(6) ? . .
H(39B) C(31) 3.45(4) ? . .
H(39B) C(51) 3.30(5) ? . 1_666
H(39B) H(15) 2.714 ? . .
H(39B) H(29) 2.402 ? . 1_666
H(39B) H(31) 3.583 ? . 1_666
H(39B) H(32) 3.347 ? . 1_666
H(39B) H(55) 3.317 ? . 1_655
H(39B) H(57) 3.337 ? . 1_655
H(39B) H(58) 3.296 ? . 1_655
H(39B) H(67) 3.418 ? . .
H(39B) H(91) 3.212 ? . 1_655
H(39B) H(93) 3.591 ? . 1_655
H(40) O(1) 3.425 ? . 1_455
H(40) O(12) 3.491 ? . 1_465
H(40) N(1) 3.330 ? . 1_455
H(40) C(4) 3.345 ? . 1_455
H(40) C(5) 2.818 ? . 1_455
H(40) C(6) 2.760 ? . 1_455
H(40) C(7) 3.189 ? . 1_455
H(40) C(27) 3.302 ? . 1_455
H(40) C(28) 3.013 ? . 1_455
H(40) H(1WB) 2.829 ? . 1_455
H(40) H(13) 2.250 ? . 1_455
H(41) N(2) 3.071 ? . 1_455
H(41) C(6) 3.396 ? . 1_455
H(41) C(7) 2.808 ? . 1_455
H(41) C(8) 2.845 ? . 1_455
H(41) C(9) 3.059 ? . 1_455
H(41) C(10) 3.225 ? . 1_455
H(41) H(1WB) 2.930 ? . 1_455
H(41) H(3) 3.258 ? . 1_455
H(41) H(4) 3.557 ? . 1_455
H(41) H(13) 3.524 ? . 1_455
H(42) H(1WB) 3.572 ? . 1_455
H(42) H(50) 3.565 ? . .
H(42) H(76) 3.171 ? . 1_554
H(42) H(77) 3.035 ? . 1_554
H(43) C(34) 3.438 ? . 1_455
H(43) C(64) 3.255 ? . .
H(43) C(65) 3.418 ? . .
H(43) H(17) 2.631 ? . 1_455
H(43) H(51) 3.362 ? . .
H(44) O(1) 3.128 ? . 1_455
H(44) N(2) 3.469 ? . 1_455
H(44) C(10) 3.173 ? . 1_455
H(44) C(11) 3.241 ? . 1_455
H(44) C(34) 3.533 ? . 1_455
H(44) H(1WA) 3.276 ? . 1_455
H(44) H(1WB) 2.497 ? . 1_455
H(44) H(17) 2.726 ? . 1_455
H(45) O(13) 2.826 ? . 1_565
H(45) C(63) 3.444 ? . .
H(45) C(64) 3.056 ? . .
H(45) H(50) 3.288 ? . .
H(45) H(51) 2.611 ? . .
H(45) H(77) 3.354 ? . 1_554
H(46) O(28) 3.446 ? . 1_554
H(46) C(83) 3.207 ? . 1_554
H(46) C(84) 3.434 ? . 1_554
H(46) H(77) 2.366 ? . 1_554
H(46) H(80) 3.150 ? . 1_554
H(47) O(13) 3.223 ? . 1_565
H(47) H(38) 3.403 ? . 1_655
H(48) S(4) 3.045 ? . 1_565
H(48) O(13) 2.682 ? . 1_565
H(48) O(14) 2.423 ? . 1_565
H(48) C(84) 3.535 ? . 1_554
H(48) C(85) 3.599 ? . 1_554
H(48) H(80) 2.753 ? . 1_554
H(48) H(81) 2.797 ? . 1_554
H(49) O(33) 3.168 ? . 1_565
H(49) C(80) 2.974 ? . 1_554
H(49) C(81) 2.962 ? . 1_554
H(49) H(75) 2.497 ? . 1_554
H(49) H(76) 2.411 ? . 1_554
H(50) C(43) 3.072 ? . 1_565
H(50) C(44) 3.296 ? . 1_565
H(50) C(81) 3.288 ? . 1_554
H(50) C(83) 3.182 ? . 1_554
H(50) H(23) 2.716 ? . 1_565
H(50) H(24) 3.144 ? . 1_565
H(50) H(42) 3.565 ? . .
H(50) H(45) 3.288 ? . .
H(50) H(76) 2.383 ? . 1_554
H(50) H(77) 2.879 ? . 1_554
H(50) H(78) 2.582 ? . 1_554
H(51) O(13) 2.814 ? . 1_565
H(51) C(4) 3.113 ? . .
H(51) C(28) 3.550 ? . .
H(51) C(29) 3.488 ? . .
H(51) C(43) 3.194 ? . 1_565
H(51) C(59) 3.586 ? . .
H(51) H(2) 2.204 ? . .
H(51) H(23) 2.323 ? . 1_565
H(51) H(43) 3.362 ? . .
H(51) H(45) 2.611 ? . .
H(52) C(4) 3.163 ? . .
H(52) C(27) 3.535 ? . .
H(52) C(31) 3.293 ? . .
H(52) C(32) 3.187 ? . .
H(52) H(2) 2.528 ? . .
H(52) H(15) 3.564 ? . .
H(52) H(16) 3.417 ? . .
H(52) H(18) 3.427 ? . 1_455
H(53) C(8) 3.488 ? . 1_455
H(53) C(28) 3.308 ? . 1_455
H(53) C(29) 3.211 ? . 1_455
H(53) C(30) 3.400 ? . 1_455
H(53) C(80) 3.406 ? . 1_554
H(53) H(3) 2.646 ? . 1_455
H(53) H(14) 3.546 ? . 1_455
H(53) H(75) 2.467 ? . 1_554
H(54) O(33) 2.444 ? . 1_565
H(54) O(43B) 3.432 ? . 1_565
H(54) C(93) 3.180 ? . 1_565
H(54) C(94) 3.487 ? . 1_565
H(54) H(75) 2.932 ? . 1_554
H(54) H(99) 3.036 ? . 1_565
H(55) S(2) 3.137 ? . 1_455
H(55) O(8) 2.421 ? . 1_455
H(55) C(30) 2.983 ? . 1_455
H(55) C(31) 3.124 ? . 1_455
H(55) H(15) 3.180 ? . 1_455
H(55) H(39B) 3.317 ? . 1_455
H(55) H(99) 3.175 ? . 1_565
H(56) C(30) 3.551 ? . 1_455
H(56) C(31) 3.114 ? . 1_455
H(56) C(32) 3.393 ? . 1_455
H(56) H(3) 2.902 ? . 1_455
H(56) H(15) 3.163 ? . 1_455
H(56) H(16) 3.582 ? . 1_455
H(57) H(39B) 3.337 ? . 1_455
H(58) O(8) 3.159 ? . 1_455
H(58) C(45) 3.567 ? . 1_566
H(58) C(46) 2.985 ? . 1_566
H(58) C(47) 3.398 ? . 1_566
H(58) H(25) 2.862 ? . 1_566
H(58) H(26) 3.502 ? . 1_566
H(58) H(29) 3.433 ? . 1_566
H(58) H(39B) 3.296 ? . 1_455
H(58) H(99) 3.492 ? . 1_565
H(59) O(43B) 2.755 ? . 1_565
H(59) C(47) 3.389 ? . 1_566
H(59) C(48) 3.576 ? . 1_566
H(59) H(26) 3.508 ? . 1_566
H(59) H(33) 3.430 ? . 1_666
H(59) H(36) 3.452 ? . 1_666
H(60) C(22) 2.956 ? . 1_566
H(60) C(23) 3.061 ? . 1_566
H(60) H(9) 2.497 ? . 1_566
H(60) H(10) 2.724 ? . 1_566
H(61) C(19) 3.312 ? . 1_566
H(61) C(20) 3.492 ? . 1_566
H(61) C(22) 3.399 ? . 1_566
H(61) H(8) 3.310 ? . 1_566
H(61) H(9) 2.744 ? . 1_566
H(61) H(36) 2.962 ? . 1_666
H(62) O(43B) 3.469 ? . 1_565
H(62) C(52) 3.570 ? . 1_666
H(62) C(54) 3.346 ? . 1_666
H(62) H(31) 3.383 ? . 1_666
H(62) H(32) 2.975 ? . 1_666
H(62) H(33) 3.511 ? . 1_666
H(62) H(36) 2.439 ? . 1_666
H(63) S(1) 3.025 ? . 1_666
H(63) O(3) 3.594 ? . 1_666
H(63) O(4) 2.539 ? . 1_666
H(63) O(5) 2.796 ? . 1_666
H(63) H(1WA) 3.514 ? . 1_566
H(63) H(21) 2.846 ? . 1_566
H(63) H(39A) 3.527 ? . .
H(64) C(18) 2.937 ? . 1_566
H(64) C(19) 3.096 ? . 1_566
H(64) H(7) 2.885 ? . 1_566
H(64) H(8) 3.150 ? . 1_566
H(64) H(21) 3.241 ? . 1_566
H(65) C(40) 3.129 ? . 1_566
H(65) C(41) 3.197 ? . 1_566
H(65) H(21) 2.678 ? . 1_566
H(65) H(22) 2.795 ? . 1_566
H(66) O(5) 2.662 ? . 1_666
H(66) O(39) 2.957 ? . .
H(66) C(40) 3.436 ? . 1_566
H(66) C(90) 3.447 ? . 1_655
H(66) H(21) 2.712 ? . 1_566
H(66) H(22) 3.108 ? . 1_566
H(66) H(39A) 2.675 ? . .
H(66) H(91) 2.819 ? . 1_655
H(66) H(92) 3.167 ? . 1_655
H(66) H(93) 3.582 ? . 1_655
H(66) H(96) 3.310 ? . 1_655
H(67) O(39) 2.608 ? . .
H(67) C(90) 3.446 ? . 1_655
H(67) H(15) 3.097 ? . .
H(67) H(39A) 3.116 ? . .
H(67) H(39B) 3.418 ? . .
H(67) H(89) 3.400 ? . 1_655
H(67) H(91) 2.701 ? . 1_655
H(67) H(92) 3.514 ? . 1_655
H(68) O(10) 3.368 ? . 1_455
H(68) O(40A) 2.841 ? . 1_655
H(68) C(89) 3.541 ? . 1_655
H(68) C(90) 3.095 ? . 1_655
H(68) H(22) 3.410 ? . 1_566
H(68) H(89) 2.984 ? . 1_655
H(68) H(91) 2.760 ? . 1_655
H(68) H(92) 2.740 ? . 1_655
H(69) C(37) 3.197 ? . 1_455
H(69) C(38) 3.333 ? . 1_455
H(69) H(4) 3.079 ? . 1_455
H(69) H(19) 3.254 ? . 1_455
H(69) H(20) 3.518 ? . 1_455
H(70) S(3) 3.464 ? . 1_455
H(70) O(10) 2.471 ? . 1_455
H(70) O(40A) 3.546 ? . 1_655
H(70) C(36) 3.261 ? . 1_455
H(70) C(37) 3.137 ? . 1_455
H(70) H(19) 3.032 ? . 1_455
H(71) O(10) 3.508 ? . 1_455
H(71) C(31) 3.274 ? . .
H(71) C(32) 3.373 ? . .
H(71) H(15) 2.923 ? . .
H(71) H(16) 3.108 ? . .
H(71) H(89) 3.590 ? . 1_655
H(72) O(10) 3.527 ? . 1_455
H(72) C(33) 3.248 ? . 1_455
H(72) C(34) 2.899 ? . 1_455
H(72) C(35) 2.666 ? . 1_455
H(72) C(36) 2.759 ? . 1_455
H(72) C(37) 3.104 ? . 1_455
H(72) C(38) 3.354 ? . 1_455
H(72) H(4) 2.724 ? . 1_455
H(72) H(17) 3.384 ? . 1_455
H(72) H(18) 3.062 ? . 1_455
H(73) C(14) 3.280 ? . 1_466
H(73) C(25) 3.556 ? . 1_566
H(73) C(39) 3.539 ? . 1_466
H(73) C(40) 3.151 ? . 1_466
H(73) C(41) 3.201 ? . 1_466
H(73) H(6) 2.711 ? . 1_466
H(73) H(11) 3.262 ? . 1_566
H(73) H(21) 3.384 ? . 1_466
H(73) H(22) 3.478 ? . 1_466
H(74) O(7) 2.810 ? . 1_456
H(74) C(14) 3.082 ? . 1_466
H(74) C(29) 3.396 ? . 1_456
H(74) C(94) 3.463 ? . 1_566
H(74) H(6) 2.198 ? . 1_466
H(74) H(14) 2.531 ? . 1_456
H(74) H(97) 2.531 ? . 1_566
H(74) H(101) 3.308 ? . 1_566
H(75) C(28) 3.372 ? . 1_456
H(75) C(29) 3.079 ? . 1_456
H(75) C(62) 3.336 ? . 1_556
H(75) C(67) 3.141 ? . 1_556
H(75) H(13) 3.241 ? . 1_456
H(75) H(14) 2.728 ? . 1_456
H(75) H(49) 2.497 ? . 1_556
H(75) H(53) 2.467 ? . 1_556
H(75) H(54) 2.932 ? . 1_556
H(75) H(97) 3.336 ? . 1_566
H(76) C(62) 2.905 ? . 1_556
H(76) C(63) 2.921 ? . 1_556
H(76) H(42) 3.171 ? . 1_556
H(76) H(49) 2.411 ? . 1_556
H(76) H(50) 2.383 ? . 1_556
H(77) O(34) 2.835 ? . 1_556
H(77) C(59) 3.244 ? . 1_556
H(77) H(42) 3.035 ? . 1_556
H(77) H(45) 3.354 ? . 1_556
H(77) H(46) 2.366 ? . 1_556
H(77) H(50) 2.879 ? . 1_556
H(78) C(18) 3.367 ? . 1_566
H(78) C(39) 3.397 ? . 1_566
H(78) C(41) 3.587 ? . 1_566
H(78) C(42) 3.387 ? . 1_566
H(78) C(43) 3.165 ? . 1_566
H(78) C(44) 3.178 ? . 1_566
H(78) C(63) 3.527 ? . 1_556
H(78) H(7) 2.481 ? . 1_566
H(78) H(23) 3.530 ? . 1_566
H(78) H(24) 3.565 ? . 1_566
H(78) H(50) 2.582 ? . 1_556
H(79) C(40) 3.377 ? . 1_566
H(79) C(41) 3.111 ? . 1_566
H(79) H(7) 2.983 ? . 1_566
H(79) H(21) 3.580 ? . 1_566
H(79) H(22) 3.126 ? . 1_566
H(80) S(4) 3.203 ? . 1_566
H(80) O(13) 3.576 ? . 1_566
H(80) O(14) 2.593 ? . 1_566
H(80) C(41) 3.011 ? . 1_566
H(80) C(42) 2.901 ? . 1_566
H(80) C(43) 3.562 ? . 1_566
H(80) C(60) 3.508 ? . 1_556
H(80) H(22) 3.075 ? . 1_566
H(80) H(46) 3.150 ? . 1_556
H(80) H(48) 2.753 ? . 1_556
H(81) O(14) 3.046 ? . 1_566
H(81) O(20) 3.119 ? . 1_556
H(81) C(49) 2.917 ? . 1_556
H(81) C(50) 3.003 ? . 1_556
H(81) C(60) 3.404 ? . 1_556
H(81) H(28) 2.871 ? . 1_556
H(81) H(48) 2.797 ? . 1_556
H(83) C(37) 3.014 ? . 1_455
H(83) C(38) 3.114 ? . 1_455
H(83) C(45) 3.478 ? . 1_556
H(83) C(50) 3.551 ? . 1_556
H(83) H(19) 2.442 ? . 1_455
H(83) H(20) 2.676 ? . 1_455
H(84) Na(1) 3.553 ? . 1_556
H(84) O(15) 3.158 ? . 1_556
H(84) O(16) 3.505 ? . 1_556
H(84) O(20) 3.197 ? . 1_556
H(84) O(34) 2.879 ? . 1_556
H(84) C(45) 3.167 ? . 1_556
H(84) C(50) 3.168 ? . 1_556
H(84) H(30) 3.364 ? . 1_556
H(85) O(16) 3.331 ? . 1_556
H(85) O(40B) 3.336 ? . .
H(85) C(53) 3.435 ? . 1_556
H(85) H(34) 2.723 ? . 1_556
H(86) O(41A) 2.987 ? . 1_455
H(86) C(38) 3.435 ? . 1_455
H(86) H(20) 2.631 ? . 1_455
H(86) H(30) 3.576 ? . 1_556
H(87) C(8) 3.088 ? . 1_455
H(87) C(9) 3.114 ? . 1_455
H(87) H(3) 3.148 ? . 1_455
H(87) H(4) 3.228 ? . 1_455
H(88) S(3) 3.022 ? . 1_355
H(88) O(9) 3.437 ? . 1_355
H(88) O(10) 2.927 ? . 1_355
H(88) O(11) 2.597 ? . 1_355
H(88) O(41A) 3.431 ? . 1_455
H(88) H(2WA) 3.508 ? . 1_455
H(88) H(16) 3.429 ? . 1_455
H(89) S(3) 3.539 ? . 1_355
H(89) O(10) 2.596 ? . 1_355
H(89) O(11) 3.435 ? . 1_355
H(89) O(40A) 2.986 ? . .
H(89) O(40B) 3.486 ? . .
H(89) C(32) 3.503 ? . 1_455
H(89) H(15) 3.399 ? . 1_455
H(89) H(16) 2.702 ? . 1_455
H(89) H(67) 3.400 ? . 1_455
H(89) H(68) 2.984 ? . 1_455
H(89) H(71) 3.590 ? . 1_455
H(90) C(31) 3.449 ? . 1_455
H(90) C(32) 3.246 ? . 1_455
H(90) H(3) 3.498 ? . 1_455
H(90) H(15) 3.140 ? . 1_455
H(90) H(16) 2.711 ? . 1_455
H(91) O(39) 2.640 ? . 1_455
H(91) C(73) 3.408 ? . 1_455
H(91) C(74) 3.055 ? . 1_455
H(91) H(15) 3.269 ? . 1_455
H(91) H(39A) 2.849 ? . 1_455
H(91) H(39B) 3.212 ? . 1_455
H(91) H(66) 2.819 ? . 1_455
H(91) H(67) 2.701 ? . 1_455
H(91) H(68) 2.760 ? . 1_455
H(92) O(40A) 2.553 ? . .
H(92) O(40B) 3.439 ? . .
H(92) C(74) 3.429 ? . 1_455
H(92) H(22) 3.153 ? . 1_466
H(92) H(66) 3.167 ? . 1_455
H(92) H(67) 3.514 ? . 1_455
H(92) H(68) 2.740 ? . 1_455
H(93) S(1) 3.591 ? . 1_566
H(93) O(5) 2.632 ? . 1_566
H(93) O(39) 3.293 ? . 1_455
H(93) C(23) 3.227 ? . 1_566
H(93) C(24) 3.339 ? . 1_566
H(93) H(10) 3.211 ? . 1_566
H(93) H(39A) 2.842 ? . 1_455
H(93) H(39B) 3.591 ? . 1_455
H(93) H(66) 3.582 ? . 1_455
H(94) C(22) 3.549 ? . 1_566
H(94) C(23) 3.498 ? . 1_566
H(94) H(8) 2.855 ? . 1_566
H(95) O(5) 3.515 ? . 1_566
H(95) C(21) 3.534 ? . 1_566
H(95) C(23) 3.390 ? . 1_566
H(95) C(24) 2.921 ? . 1_566
H(95) C(25) 2.749 ? . 1_566
H(95) C(26) 3.103 ? . 1_566
H(95) H(8) 2.861 ? . 1_566
H(95) H(11) 3.008 ? . 1_566
H(95) H(12) 3.541 ? . 1_566
H(96) C(40) 3.424 ? . 1_466
H(96) C(41) 3.186 ? . 1_466
H(96) H(21) 3.202 ? . 1_466
H(96) H(22) 2.772 ? . 1_466
H(96) H(66) 3.310 ? . 1_455
H(97) O(7) 2.721 ? . 1_445
H(97) O(43A) 3.325 ? . 1_455
H(97) C(13) 3.187 ? . 1_455
H(97) C(14) 3.446 ? . 1_455
H(97) C(79) 3.062 ? . 1_544
H(97) C(80) 3.443 ? . 1_544
H(97) H(5) 2.514 ? . 1_455
H(97) H(6) 3.073 ? . 1_455
H(97) H(74) 2.531 ? . 1_544
H(97) H(75) 3.336 ? . 1_544
H(98) O(43A) 3.133 ? . 1_455
H(98) C(13) 3.370 ? . 1_455
H(98) C(36) 3.472 ? . 1_455
H(98) C(37) 3.094 ? . 1_455
H(98) C(38) 3.274 ? . 1_455
H(98) C(46) 3.575 ? . 1_556
H(98) C(47) 3.286 ? . 1_556
H(98) H(5) 2.489 ? . 1_455
H(98) H(19) 3.255 ? . 1_455
H(98) H(20) 3.508 ? . 1_455
H(98) H(25) 3.171 ? . 1_556
H(98) H(26) 2.579 ? . 1_556
H(99) O(7) 3.203 ? . 1_445
H(99) O(8) 3.585 ? . 1_445
H(99) O(43A) 3.368 ? . 1_455
H(99) C(46) 3.193 ? . 1_556
H(99) C(47) 3.113 ? . 1_556
H(99) H(25) 2.647 ? . 1_556
H(99) H(26) 2.439 ? . 1_556
H(99) H(54) 3.036 ? . 1_545
H(99) H(55) 3.175 ? . 1_545
H(99) H(58) 3.492 ? . 1_545
H(100) O(2) 3.016 ? . .
H(100) O(9) 3.376 ? . 1_455
H(100) C(20) 3.595 ? . .
H(100) C(35) 3.388 ? . 1_455
H(100) C(36) 3.443 ? . 1_455
H(100) H(2WA) 3.232 ? . .
H(100) H(5) 3.461 ? . 1_455
H(100) H(12) 3.122 ? . .
H(100) H(18) 3.457 ? . 1_455
H(101) C(19) 3.427 ? . .
H(101) C(20) 3.533 ? . .
H(101) C(78) 3.445 ? . 1_544
H(101) C(79) 3.156 ? . 1_544
H(101) C(80) 3.428 ? . 1_544
H(101) H(5) 3.286 ? . 1_455
H(101) H(12) 2.831 ? . .
H(101) H(74) 3.308 ? . 1_544
H(102) O(2) 3.177 ? . .
H(102) O(42B) 3.002 ? . .
H(102) N(4) 3.130 ? . .
H(102) C(17) 3.104 ? . .
H(102) C(18) 3.254 ? . .
H(102) C(19) 3.391 ? . .
H(102) C(20) 3.265 ? . .

loop_
_geom_hbond_atom_site_label_D
_geom_hbond_atom_site_label_H
_geom_hbond_atom_site_label_A
_geom_hbond_site_symmetry_D
_geom_hbond_site_symmetry_H
_geom_hbond_site_symmetry_A
_geom_hbond_distance_DA
_geom_hbond_distance_DH
_geom_hbond_distance_HA
_geom_hbond_angle_DHA
_geom_hbond_publ_flag
O(1) H(1WA) O(3) . . 1_655 3.268(10) 0.96(4) 2.67(6) 121(3) no
O(1) H(1WA) O(4) . . 1_655 2.683(9) 0.96(4) 1.72(4) 177(4) no
O(1) H(1WB) O(18) . . 1_655 2.707(8) 0.96(4) 1.77(5) 164(5) no
O(2) H(2WA) O(9) . . 1_455 3.284(11) 0.97(4) 2.86(4) 108(2) no
O(2) H(2WA) O(11) . . 1_455 2.613(10) 0.97(4) 1.67(4) 165(3) no
O(2) H(2WB) O(41A) . . . 2.58(2) 0.96(4) 1.83(5) 133(3) no
O(2) H(2WB) O(41B) . . . 2.61(3) 0.96(4) 1.86(7) 133(4) no
O(39) H(39A) O(5) . . 1_666 2.793(7) 0.965(16) 1.848(12) 166(3) no
O(39) H(39B) O(8) . . . 2.753(10) 0.96(5) 1.86(4) 154(3) no

loop_
_geom_torsion_atom_site_label_1
_geom_torsion_atom_site_label_2
_geom_torsion_atom_site_label_3
_geom_torsion_atom_site_label_4
_geom_torsion
_geom_torsion_publ_flag
_geom_torsion_site_symmetry_1
_geom_torsion_site_symmetry_2
_geom_torsion_site_symmetry_3
_geom_torsion_site_symmetry_4
O(1) Ir(1) N(1) C(2) 85.3(8) ? . . . .
O(1) Ir(1) N(1) C(5) -96.6(8) ? . . . .
O(1) Ir(1) N(2) C(7) 94.1(9) ? . . . .
O(1) Ir(1) N(2) C(10) -90.4(8) ? . . . .
O(1) Ir(1) N(3) C(12) 92.7(9) ? . . . .
O(1) Ir(1) N(3) C(15) -88.7(8) ? . . . .
O(1) Ir(1) N(4) C(17) 89.9(8) ? . . . .
O(1) Ir(1) N(4) C(20) -90.4(8) ? . . . .
O(2) Ir(1) N(1) C(2) -92.4(8) ? . . . .
O(2) Ir(1) N(1) C(5) 85.7(8) ? . . . .
O(2) Ir(1) N(2) C(7) -84.2(9) ? . . . .
O(2) Ir(1) N(2) C(10) 91.2(8) ? . . . .
O(2) Ir(1) N(3) C(12) -89.6(9) ? . . . .
O(2) Ir(1) N(3) C(15) 89.1(8) ? . . . .
O(2) Ir(1) N(4) C(17) -91.7(8) ? . . . .
O(2) Ir(1) N(4) C(20) 88.0(8) ? . . . .
N(1) Ir(1) N(2) C(7) 5.0(9) ? . . . .
N(1) Ir(1) N(2) C(10) -179.6(8) ? . . . .
N(2) Ir(1) N(1) C(2) 178.2(8) ? . . . .
N(2) Ir(1) N(1) C(5) -3.7(9) ? . . . .
N(1) Ir(1) N(3) C(12) 8(8) ? . . . .
N(1) Ir(1) N(3) C(15) -174(6) ? . . . .
N(3) Ir(1) N(1) C(2) 170(12) ? . . . .
N(3) Ir(1) N(1) C(5) -12(16) ? . . . .
N(1) Ir(1) N(4) C(17) 179.1(8) ? . . . .
N(1) Ir(1) N(4) C(20) -1.2(8) ? . . . .
N(4) Ir(1) N(1) C(2) -1.3(8) ? . . . .
N(4) Ir(1) N(1) C(5) 176.9(9) ? . . . .
N(2) Ir(1) N(3) C(12) -0.2(7) ? . . . .
N(2) Ir(1) N(3) C(15) 178.4(8) ? . . . .
N(3) Ir(1) N(2) C(7) -175.2(9) ? . . . .
N(3) Ir(1) N(2) C(10) 0.3(7) ? . . . .
N(2) Ir(1) N(4) C(17) 119(35) ? . . . .
N(2) Ir(1) N(4) C(20) -62(35) ? . . . .
N(4) Ir(1) N(2) C(7) 66(35) ? . . . .
N(4) Ir(1) N(2) C(10) -119(35) ? . . . .
N(3) Ir(1) N(4) C(17) -0.7(8) ? . . . .
N(3) Ir(1) N(4) C(20) 179.0(8) ? . . . .
N(4) Ir(1) N(3) C(12) 179.3(9) ? . . . .
N(4) Ir(1) N(3) C(15) -2.1(8) ? . . . .
O(4) S(1) O(3) Na(1) 132.9(12) ? . . . .
O(5) S(1) O(3) Na(1) -98.7(12) ? . . . .
O(3) S(1) C(24) C(23) -60.3(9) ? . . . .
O(3) S(1) C(24) C(25) 120.5(8) ? . . . .
C(24) S(1) O(3) Na(1) 17.8(14) ? . . . .
O(4) S(1) C(24) C(23) -179.9(7) ? . . . .
O(4) S(1) C(24) C(25) 0.8(9) ? . . . .
O(5) S(1) C(24) C(23) 61.2(9) ? . . . .
O(5) S(1) C(24) C(25) -118.1(8) ? . . . .
O(6) S(2) C(30) C(29) 101.3(9) ? . . . .
O(6) S(2) C(30) C(31) -76.4(9) ? . . . .
O(7) S(2) C(30) C(29) -17.5(10) ? . . . .
O(7) S(2) C(30) C(31) 164.8(8) ? . . . .
O(8) S(2) C(30) C(29) -138.7(8) ? . . . .
O(8) S(2) C(30) C(31) 43.6(9) ? . . . .
O(9) S(3) C(36) C(35) -115.6(9) ? . . . .
O(9) S(3) C(36) C(37) 65.5(9) ? . . . .
O(10) S(3) C(36) C(35) 122.8(9) ? . . . .
O(10) S(3) C(36) C(37) -56.1(10) ? . . . .
O(11) S(3) C(36) C(35) 3.4(10) ? . . . .
O(11) S(3) C(36) C(37) -175.5(8) ? . . . .
O(12) S(4) C(42) C(41) 77.6(8) ? . . . .
O(12) S(4) C(42) C(43) -101.1(7) ? . . . .
O(13) S(4) C(42) C(41) -160.7(7) ? . . . .
O(13) S(4) C(42) C(43) 20.6(8) ? . . . .
O(14) S(4) C(42) C(41) -41.2(8) ? . . . .
O(14) S(4) C(42) C(43) 140.1(7) ? . . . .
O(3) Na(1) O(15) C(45) -123.2(8) ? . . . .
O(3) Na(1) O(15) C(51) 76.9(7) ? . . . .
O(15) Na(1) O(3) S(1) 68.5(13) ? . . . .
O(3) Na(1) O(16) C(52) -38.2(6) ? . . . .
O(3) Na(1) O(16) C(53) 96.8(8) ? . . . .
O(16) Na(1) O(3) S(1) 130.3(13) ? . . . .
O(3) Na(1) O(17) C(54) -63.3(8) ? . . . .
O(3) Na(1) O(17) C(55) 73.5(6) ? . . . .
O(17) Na(1) O(3) S(1) -165.4(12) ? . . . .
O(3) Na(1) O(20) C(50) 79.9(8) ? . . . .
O(3) Na(1) O(20) C(60) -94.4(5) ? . . . .
O(20) Na(1) O(3) S(1) 14.0(13) ? . . . .
O(34) Na(1) O(3) S(1) -121.1(13) ? . . . .
O(15) Na(1) O(16) C(52) 44.7(5) ? . . . .
O(15) Na(1) O(16) C(53) 179.7(7) ? . . . .
O(16) Na(1) O(15) C(45) 142.5(9) ? . . . .
O(16) Na(1) O(15) C(51) -17.4(6) ? . . . .
O(15) Na(1) O(17) C(54) 21.9(9) ? . . . .
O(15) Na(1) O(17) C(55) 158.7(5) ? . . . .
O(17) Na(1) O(15) C(45) 147.1(7) ? . . . .
O(17) Na(1) O(15) C(51) -12.8(8) ? . . . .
O(15) Na(1) O(20) C(50) 8.6(7) ? . . . .
O(15) Na(1) O(20) C(60) -165.7(6) ? . . . .
O(20) Na(1) O(15) C(45) -8.1(7) ? . . . .
O(20) Na(1) O(15) C(51) -168.0(8) ? . . . .
O(34) Na(1) O(15) C(45) 59.9(9) ? . . . .
O(34) Na(1) O(15) C(51) -100.0(7) ? . . . .
O(16) Na(1) O(17) C(54) 26.4(7) ? . . . .
O(16) Na(1) O(17) C(55) 163.1(7) ? . . . .
O(17) Na(1) O(16) C(52) -131.2(6) ? . . . .
O(17) Na(1) O(16) C(53) 3.8(8) ? . . . .
O(16) Na(1) O(20) C(50) -19.9(8) ? . . . .
O(16) Na(1) O(20) C(60) 165.8(5) ? . . . .
O(20) Na(1) O(16) C(52) 72.2(6) ? . . . .
O(20) Na(1) O(16) C(53) -152.8(8) ? . . . .
O(34) Na(1) O(16) C(52) 158.4(5) ? . . . .
O(34) Na(1) O(16) C(53) -66.6(8) ? . . . .
O(17) Na(1) O(20) C(50) -101.7(9) ? . . . .
O(17) Na(1) O(20) C(60) 84.0(8) ? . . . .
O(20) Na(1) O(17) C(54) 118.3(8) ? . . . .
O(20) Na(1) O(17) C(55) -105.0(8) ? . . . .
O(34) Na(1) O(17) C(54) 129.4(8) ? . . . .
O(34) Na(1) O(17) C(55) -93.9(6) ? . . . .
O(34) Na(1) O(20) C(50) -112.5(7) ? . . . .
O(34) Na(1) O(20) C(60) 73.2(5) ? . . . .
O(21) Na(2) O(22) C(68) 27.2(7) ? . . . .
O(21) Na(2) O(22) C(69) 168.6(9) ? . . . .
O(22) Na(2) O(21) C(61) 149.6(8) ? . . . .
O(22) Na(2) O(21) C(67) 8.4(7) ? . . . .
O(21) Na(2) O(23) C(70) -18.1(8) ? . . . .
O(21) Na(2) O(23) C(71) -148.0(7) ? . . . .
O(23) Na(2) O(21) C(61) 150.1(7) ? . . . .
O(23) Na(2) O(21) C(67) 9.0(9) ? . . . .
O(21) Na(2) O(24) C(72) 163.6(18) ? . . . .
O(21) Na(2) O(24) C(73) -46(2) ? . . . .
O(24) Na(2) O(21) C(61) -9(2) ? . . . .
O(24) Na(2) O(21) C(67) -150.0(18) ? . . . .
O(35) Na(2) O(21) C(61) 36.5(8) ? . . . .
O(35) Na(2) O(21) C(67) -104.6(8) ? . . . .
O(21) Na(2) O(36) O(37) 170.9(7) ? . . . .
O(36) Na(2) O(21) C(61) -133.1(8) ? . . . .
O(36) Na(2) O(21) C(67) 85.8(8) ? . . . .
O(22) Na(2) O(23) C(70) -17.5(7) ? . . . .
O(22) Na(2) O(23) C(71) -147.4(8) ? . . . .
O(23) Na(2) O(22) C(68) -152.3(9) ? . . . .
O(23) Na(2) O(22) C(69) -10.9(8) ? . . . .
O(22) Na(2) O(24) C(72) 8.1(9) ? . . . .
O(22) Na(2) O(24) C(73) 158.1(7) ? . . . .
O(24) Na(2) O(22) C(68) -158.4(7) ? . . . .
O(24) Na(2) O(22) C(69) -17.0(11) ? . . . .
O(35) Na(2) O(22) C(68) 108.9(8) ? . . . .
O(35) Na(2) O(22) C(69) -109.7(9) ? . . . .
O(22) Na(2) O(36) O(37) -124.2(7) ? . . . .
O(36) Na(2) O(22) C(68) -59.5(8) ? . . . .
O(36) Na(2) O(22) C(69) 81.9(9) ? . . . .
O(23) Na(2) O(24) C(72) 2.1(7) ? . . . .
O(23) Na(2) O(24) C(73) 152.1(7) ? . . . .
O(24) Na(2) O(23) C(70) 157.2(7) ? . . . .
O(24) Na(2) O(23) C(71) 27.2(7) ? . . . .
O(35) Na(2) O(23) C(70) 88.8(8) ? . . . .
O(35) Na(2) O(23) C(71) -41.1(9) ? . . . .
O(23) Na(2) O(36) O(37) -60.2(7) ? . . . .
O(36) Na(2) O(23) C(70) -92.3(8) ? . . . .
O(36) Na(2) O(23) C(71) 137.8(8) ? . . . .
O(35) Na(2) O(24) C(72) 117.1(8) ? . . . .
O(35) Na(2) O(24) C(73) -92.9(8) ? . . . .
O(24) Na(2) O(36) O(37) 1.3(8) ? . . . .
O(36) Na(2) O(24) C(72) -74.6(8) ? . . . .
O(36) Na(2) O(24) C(73) 75.4(8) ? . . . .
O(35) Na(2) O(36) O(37) 115(2) ? . . . .
O(27) Na(3) O(28) C(84) -30.8(5) ? . . . .
O(27) Na(3) O(28) C(85) -156.1(5) ? . . . .
O(28) Na(3) O(27) C(82) -144.7(7) ? . . . .
O(28) Na(3) O(27) C(83) -1.0(6) ? . . . .
O(27) Na(3) O(30) C(88) -112.9(18) ? . . . .
O(27) Na(3) O(30) C(89) 96.3(19) ? . . . .
O(30) Na(3) O(27) C(82) -38(2) ? . . . .
O(30) Na(3) O(27) C(83) 105.3(18) ? . . . .
O(27) Na(3) O(31) C(90) -129.3(6) ? . . . .
O(27) Na(3) O(31) C(91) 0.1(7) ? . . . .
O(31) Na(3) O(27) C(82) 58.5(8) ? . . . .
O(31) Na(3) O(27) C(83) -157.8(6) ? . . . .
O(27) Na(3) O(32) C(77) -39.8(6) ? . . . .
O(27) Na(3) O(32) C(92) 177.7(7) ? . . . .
O(32) Na(3) O(27) C(82) 39.7(7) ? . . . .
O(32) Na(3) O(27) C(83) -176.6(7) ? . . . .
O(27) Na(3) O(37) O(36) -170.9(8) ? . . . .
O(37) Na(3) O(27) C(82) 130.4(8) ? . . . .
O(37) Na(3) O(27) C(83) -85.9(7) ? . . . .
O(38) Na(3) O(27) C(82) -45.1(7) ? . . . .
O(38) Na(3) O(27) C(83) 98.6(6) ? . . . .
O(28) Na(3) O(30) C(88) -13.3(10) ? . . . .
O(28) Na(3) O(30) C(89) -164.2(6) ? . . . .
O(30) Na(3) O(28) C(84) 162.8(6) ? . . . .
O(30) Na(3) O(28) C(85) 37.5(6) ? . . . .
O(28) Na(3) O(31) C(90) 148.7(8) ? . . . .
O(28) Na(3) O(31) C(91) -81.9(11) ? . . . .
O(31) Na(3) O(28) C(84) 62.3(9) ? . . . .
O(31) Na(3) O(28) C(85) -63.1(8) ? . . . .
O(28) Na(3) O(32) C(77) -44.2(7) ? . . . .
O(28) Na(3) O(32) C(92) 173.3(6) ? . . . .
O(32) Na(3) O(28) C(84) -26.6(6) ? . . . .
O(32) Na(3) O(28) C(85) -151.9(5) ? . . . .
O(28) Na(3) O(37) O(36) 128.1(8) ? . . . .
O(37) Na(3) O(28) C(84) 74.3(6) ? . . . .
O(37) Na(3) O(28) C(85) -51.0(5) ? . . . .
O(38) Na(3) O(28) C(84) -114.5(6) ? . . . .
O(38) Na(3) O(28) C(85) 120.2(5) ? . . . .
O(30) Na(3) O(31) C(90) 37.4(6) ? . . . .
O(30) Na(3) O(31) C(91) 166.8(8) ? . . . .
O(31) Na(3) O(30) C(88) 144.3(9) ? . . . .
O(31) Na(3) O(30) C(89) -6.6(7) ? . . . .
O(30) Na(3) O(32) C(77) 126.7(6) ? . . . .
O(30) Na(3) O(32) C(92) -15.8(8) ? . . . .
O(32) Na(3) O(30) C(88) 176.1(8) ? . . . .
O(32) Na(3) O(30) C(89) 25.2(8) ? . . . .
O(30) Na(3) O(37) O(36) 6.8(8) ? . . . .
O(37) Na(3) O(30) C(88) 78.0(9) ? . . . .
O(37) Na(3) O(30) C(89) -72.8(8) ? . . . .
O(38) Na(3) O(30) C(88) -106.0(9) ? . . . .
O(38) Na(3) O(30) C(89) 103.1(7) ? . . . .
O(31) Na(3) O(32) C(77) 158.9(7) ? . . . .
O(31) Na(3) O(32) C(92) 16.4(6) ? . . . .
O(32) Na(3) O(31) C(90) -111.5(7) ? . . . .
O(32) Na(3) O(31) C(91) 17.9(7) ? . . . .
O(31) Na(3) O(37) O(36) -56.5(8) ? . . . .
O(37) Na(3) O(31) C(90) 135.7(7) ? . . . .
O(37) Na(3) O(31) C(91) -94.9(8) ? . . . .
O(38) Na(3) O(31) C(90) -34.6(7) ? . . . .
O(38) Na(3) O(31) C(91) 94.9(7) ? . . . .
O(32) Na(3) O(37) O(36) -112.4(8) ? . . . .
O(37) Na(3) O(32) C(77) -141.7(6) ? . . . .
O(37) Na(3) O(32) C(92) 75.8(7) ? . . . .
O(38) Na(3) O(32) C(77) 51.4(6) ? . . . .
O(38) Na(3) O(32) C(92) -91.1(7) ? . . . .
O(38) Na(3) O(37) O(36) -11(2) ? . . . .
Na(1) O(15) C(45) C(46) -169.5(9) ? . . . .
Na(1) O(15) C(45) C(50) 7.2(13) ? . . . .
Na(1) O(15) C(51) C(52) -12.6(11) ? . . . .
C(45) O(15) C(51) C(52) -174.3(9) ? . . . .
C(51) O(15) C(45) C(46) -9.8(16) ? . . . .
C(51) O(15) C(45) C(50) 166.9(10) ? . . . .
Na(1) O(16) C(52) C(51) -73.3(8) ? . . . .
Na(1) O(16) C(53) C(54) -32.6(11) ? . . . .
C(52) O(16) C(53) C(54) 94.2(11) ? . . . .
C(53) O(16) C(52) C(51) 153.5(10) ? . . . .
Na(1) O(17) C(54) C(53) -56.8(13) ? . . . .
Na(1) O(17) C(55) C(56) 37.2(10) ? . . . .
C(54) O(17) C(55) C(56) 171.9(10) ? . . . .
C(55) O(17) C(54) C(53) 163.7(11) ? . . . .
C(56) O(18) C(57) C(58) -178.0(7) ? . . . .
C(57) O(18) C(56) C(55) 175.0(7) ? . . . .
C(58) O(19) C(59) C(60) 166.8(7) ? . . . .
C(59) O(19) C(58) C(57) 71.1(7) ? . . . .
Na(1) O(20) C(50) C(45) -8.9(14) ? . . . .
Na(1) O(20) C(50) C(49) 170.5(8) ? . . . .
Na(1) O(20) C(60) C(59) -8.4(8) ? . . . .
C(50) O(20) C(60) C(59) 176.9(8) ? . . . .
C(60) O(20) C(50) C(45) 165.5(8) ? . . . .
C(60) O(20) C(50) C(49) -15.1(15) ? . . . .
Na(2) O(21) C(61) C(62) -133.9(7) ? . . . .
Na(2) O(21) C(61) C(66) 44.5(9) ? . . . .
Na(2) O(21) C(67) C(68) -38.3(9) ? . . . .
C(61) O(21) C(67) C(68) -178.4(7) ? . . . .
C(67) O(21) C(61) C(62) 7.3(11) ? . . . .
C(67) O(21) C(61) C(66) -174.3(7) ? . . . .
Na(2) O(22) C(68) C(67) -58.4(13) ? . . . .
Na(2) O(22) C(69) C(70) 38.6(16) ? . . . .
C(68) O(22) C(69) C(70) 179.3(13) ? . . . .
C(69) O(22) C(68) C(67) 159.6(13) ? . . . .
Na(2) O(23) C(70) C(69) 43.8(13) ? . . . .
Na(2) O(23) C(71) C(72) -52.8(10) ? . . . .
C(70) O(23) C(71) C(72) 179.2(10) ? . . . .
C(71) O(23) C(70) C(69) 171.1(11) ? . . . .
Na(2) O(24) C(72) C(71) -30.1(10) ? . . . .
Na(2) O(24) C(73) C(74) 16.6(10) ? . . . .
C(72) O(24) C(73) C(74) 168.6(7) ? . . . .
C(73) O(24) C(72) C(71) 176.2(8) ? . . . .
C(74) O(25) C(75) C(76) -76.9(12) ? . . . .
C(75) O(25) C(74) C(73) -169.2(9) ? . . . .
C(66) O(26) C(76) C(75) -179.0(6) ? . . . .
C(76) O(26) C(66) C(61) -177.9(6) ? . . . .
C(76) O(26) C(66) C(65) -1.5(11) ? . . . .
Na(3) O(27) C(82) C(77) -38.2(9) ? . . . .
Na(3) O(27) C(82) C(81) 143.3(8) ? . . . .
Na(3) O(27) C(83) C(84) 31.8(8) ? . . . .
C(82) O(27) C(83) C(84) 174.8(7) ? . . . .
C(83) O(27) C(82) C(77) 176.6(7) ? . . . .
C(83) O(27) C(82) C(81) -1.9(12) ? . . . .
Na(3) O(28) C(84) C(83) 62.4(10) ? . . . .
Na(3) O(28) C(85) C(86) -57.4(9) ? . . . .
C(84) O(28) C(85) C(86) 179.4(9) ? . . . .
C(85) O(28) C(84) C(83) -170.6(9) ? . . . .
C(86) O(29) C(87) C(88) -170.5(8) ? . . . .
C(87) O(29) C(86) C(85) -166.9(8) ? . . . .
Na(3) O(30) C(88) C(87) 31.5(11) ? . . . .
Na(3) O(30) C(89) C(90) -23.5(11) ? . . . .
C(88) O(30) C(89) C(90) -177.2(9) ? . . . .
C(89) O(30) C(88) C(87) -176.5(8) ? . . . .
Na(3) O(31) C(90) C(89) -63.5(11) ? . . . .
Na(3) O(31) C(91) C(92) -49.8(12) ? . . . .
C(90) O(31) C(91) C(92) 72.4(16) ? . . . .
C(91) O(31) C(90) C(89) 170.2(11) ? . . . .
Na(3) O(32) C(77) C(78) -144.9(7) ? . . . .
Na(3) O(32) C(77) C(82) 38.1(8) ? . . . .
Na(3) O(32) C(92) C(91) -46.3(8) ? . . . .
C(77) O(32) C(92) C(91) 172.5(7) ? . . . .
C(92) O(32) C(77) C(78) -2.7(11) ? . . . .
C(92) O(32) C(77) C(82) -179.8(6) ? . . . .
Na(2) O(36) O(37) Na(3) 179.2(6) ? . . . .
Ir(1) N(1) C(2) C(1) 2.2(16) ? . . . .
Ir(1) N(1) C(2) C(3) -179.5(7) ? . . . .
Ir(1) N(1) C(5) C(6) 0.9(16) ? . . . .
C(2) N(1) C(5) C(4) -1.6(12) ? . . . .
C(2) N(1) C(5) C(6) 179.3(10) ? . . . .
C(5) N(1) C(2) C(1) -176.2(11) ? . . . .
C(5) N(1) C(2) C(3) 2.1(12) ? . . . .
Ir(1) N(2) C(7) C(6) -3.9(16) ? . . . .
Ir(1) N(2) C(7) C(8) 176.5(7) ? . . . .
Ir(1) N(2) C(10) C(9) -178.8(7) ? . . . .
Ir(1) N(2) C(10) C(11) 1.8(15) ? . . . .
C(7) N(2) C(10) C(9) -2.6(12) ? . . . .
C(7) N(2) C(10) C(11) 177.9(10) ? . . . .
C(10) N(2) C(7) C(6) 179.9(8) ? . . . .
C(10) N(2) C(7) C(8) 0.2(9) ? . . . .
Ir(1) N(3) C(12) C(11) -1.9(16) ? . . . .
Ir(1) N(3) C(12) C(13) 178.4(7) ? . . . .
Ir(1) N(3) C(15) C(14) -177.1(6) ? . . . .
Ir(1) N(3) C(15) C(16) 4.9(15) ? . . . .
C(12) N(3) C(15) C(14) 1.8(11) ? . . . .
C(12) N(3) C(15) C(16) -176.2(10) ? . . . .
C(15) N(3) C(12) C(11) 179.3(10) ? . . . .
C(15) N(3) C(12) C(13) -0.5(10) ? . . . .
Ir(1) N(4) C(17) C(16) 1.1(15) ? . . . .
Ir(1) N(4) C(17) C(18) 179.7(6) ? . . . .
Ir(1) N(4) C(20) C(1) 3.2(15) ? . . . .
Ir(1) N(4) C(20) C(19) 178.5(6) ? . . . .
C(17) N(4) C(20) C(1) -177.0(10) ? . . . .
C(17) N(4) C(20) C(19) -1.7(11) ? . . . .
C(20) N(4) C(17) C(16) -178.6(10) ? . . . .
C(20) N(4) C(17) C(18) -0.1(9) ? . . . .
C(2) C(1) C(20) N(4) -2.7(18) ? . . . .
C(2) C(1) C(20) C(19) -177.3(10) ? . . . .
C(20) C(1) C(2) N(1) -0.3(14) ? . . . .
C(20) C(1) C(2) C(3) -178.3(10) ? . . . .
C(2) C(1) C(21) C(22) 83.2(13) ? . . . .
C(2) C(1) C(21) C(26) -92.4(14) ? . . . .
C(21) C(1) C(2) N(1) 174.4(10) ? . . . .
C(21) C(1) C(2) C(3) -3.6(16) ? . . . .
C(20) C(1) C(21) C(22) -101.7(13) ? . . . .
C(20) C(1) C(21) C(26) 82.7(13) ? . . . .
C(21) C(1) C(20) N(4) -177.5(10) ? . . . .
C(21) C(1) C(20) C(19) 7.9(15) ? . . . .
N(1) C(2) C(3) C(4) -1.7(12) ? . . . .
C(1) C(2) C(3) C(4) 176.7(10) ? . . . .
C(2) C(3) C(4) C(5) 0.7(12) ? . . . .
C(3) C(4) C(5) N(1) 0.5(11) ? . . . .
C(3) C(4) C(5) C(6) 179.7(8) ? . . . .
N(1) C(5) C(6) C(7) 2.2(17) ? . . . .
N(1) C(5) C(6) C(27) -177.2(10) ? . . . .
C(4) C(5) C(6) C(7) -176.8(10) ? . . . .
C(4) C(5) C(6) C(27) 3.9(15) ? . . . .
C(5) C(6) C(7) N(2) -0.6(14) ? . . . .
C(5) C(6) C(7) C(8) 179.0(10) ? . . . .
C(5) C(6) C(27) C(28) -76.1(13) ? . . . .
C(5) C(6) C(27) C(32) 103.4(12) ? . . . .
C(7) C(6) C(27) C(28) 104.5(13) ? . . . .
C(7) C(6) C(27) C(32) -76.0(14) ? . . . .
C(27) C(6) C(7) N(2) 178.7(10) ? . . . .
C(27) C(6) C(7) C(8) -1.7(16) ? . . . .
N(2) C(7) C(8) C(9) 2.1(12) ? . . . .
C(6) C(7) C(8) C(9) -177.5(10) ? . . . .
C(7) C(8) C(9) C(10) -3.6(12) ? . . . .
C(8) C(9) C(10) N(2) 4.0(12) ? . . . .
C(8) C(9) C(10) C(11) -176.5(10) ? . . . .
N(2) C(10) C(11) C(12) -4.3(18) ? . . . .
N(2) C(10) C(11) C(33) 179.6(9) ? . . . .
C(9) C(10) C(11) C(12) 176.3(11) ? . . . .
C(9) C(10) C(11) C(33) 0.2(13) ? . . . .
C(10) C(11) C(12) N(3) 4.4(18) ? . . . .
C(10) C(11) C(12) C(13) -175.9(11) ? . . . .
C(10) C(11) C(33) C(34) -88.7(13) ? . . . .
C(10) C(11) C(33) C(38) 94.3(13) ? . . . .
C(12) C(11) C(33) C(34) 94.7(12) ? . . . .
C(12) C(11) C(33) C(38) -82.3(12) ? . . . .
C(33) C(11) C(12) N(3) -179.3(10) ? . . . .
C(33) C(11) C(12) C(13) 0.4(13) ? . . . .
N(3) C(12) C(13) C(14) -1.1(13) ? . . . .
C(11) C(12) C(13) C(14) 179.1(11) ? . . . .
C(12) C(13) C(14) C(15) 2.2(12) ? . . . .
C(13) C(14) C(15) N(3) -2.5(12) ? . . . .
C(13) C(14) C(15) C(16) 175.5(10) ? . . . .
N(3) C(15) C(16) C(17) -4.7(17) ? . . . .
N(3) C(15) C(16) C(39) 171.7(9) ? . . . .
C(14) C(15) C(16) C(17) 177.7(10) ? . . . .
C(14) C(15) C(16) C(39) -5.9(15) ? . . . .
C(15) C(16) C(17) N(4) 1.4(17) ? . . . .
C(15) C(16) C(17) C(18) -176.9(10) ? . . . .
C(15) C(16) C(39) C(40) -102.3(11) ? . . . .
C(15) C(16) C(39) C(44) 74.5(12) ? . . . .
C(17) C(16) C(39) C(40) 74.4(12) ? . . . .
C(17) C(16) C(39) C(44) -108.9(11) ? . . . .
C(39) C(16) C(17) N(4) -174.9(9) ? . . . .
C(39) C(16) C(17) C(18) 6.8(15) ? . . . .
N(4) C(17) C(18) C(19) 2.0(12) ? . . . .
C(16) C(17) C(18) C(19) -179.4(10) ? . . . .
C(17) C(18) C(19) C(20) -3.0(12) ? . . . .
C(18) C(19) C(20) N(4) 3.0(12) ? . . . .
C(18) C(19) C(20) C(1) 178.4(10) ? . . . .
C(1) C(21) C(22) C(23) -175.1(9) ? . . . .
C(1) C(21) C(26) C(25) 175.8(9) ? . . . .
C(22) C(21) C(26) C(25) 0.3(12) ? . . . .
C(26) C(21) C(22) C(23) 0.5(13) ? . . . .
C(21) C(22) C(23) C(24) -1.0(15) ? . . . .
C(22) C(23) C(24) S(1) -178.5(7) ? . . . .
C(22) C(23) C(24) C(25) 0.8(13) ? . . . .
S(1) C(24) C(25) C(26) 179.2(7) ? . . . .
C(23) C(24) C(25) C(26) -0.0(15) ? . . . .
C(24) C(25) C(26) C(21) -0.5(12) ? . . . .
C(6) C(27) C(28) C(29) 178.1(9) ? . . . .
C(6) C(27) C(32) C(31) -178.1(9) ? . . . .
C(28) C(27) C(32) C(31) 1.4(16) ? . . . .
C(32) C(27) C(28) C(29) -1.4(16) ? . . . .
C(27) C(28) C(29) C(30) 2.0(16) ? . . . .
C(28) C(29) C(30) S(2) 179.8(5) ? . . . .
C(28) C(29) C(30) C(31) -2.6(16) ? . . . .
S(2) C(30) C(31) C(32) -179.9(6) ? . . . .
C(29) C(30) C(31) C(32) 2.5(16) ? . . . .
C(30) C(31) C(32) C(27) -1.9(16) ? . . . .
C(11) C(33) C(34) C(35) -177.2(9) ? . . . .
C(11) C(33) C(38) C(37) 179.4(10) ? . . . .
C(34) C(33) C(38) C(37) 2.3(16) ? . . . .
C(38) C(33) C(34) C(35) -0.1(13) ? . . . .
C(33) C(34) C(35) C(36) -1.6(15) ? . . . .
C(34) C(35) C(36) S(3) -177.8(8) ? . . . .
C(34) C(35) C(36) C(37) 1.1(15) ? . . . .
S(3) C(36) C(37) C(38) -179.9(8) ? . . . .
C(35) C(36) C(37) C(38) 1.1(16) ? . . . .
C(36) C(37) C(38) C(33) -2.8(17) ? . . . .
C(16) C(39) C(40) C(41) 177.7(8) ? . . . .
C(16) C(39) C(44) C(43) -177.7(9) ? . . . .
C(40) C(39) C(44) C(43) -0.9(14) ? . . . .
C(44) C(39) C(40) C(41) 0.9(14) ? . . . .
C(39) C(40) C(41) C(42) -1.4(14) ? . . . .
C(40) C(41) C(42) S(4) -176.9(7) ? . . . .
C(40) C(41) C(42) C(43) 1.8(14) ? . . . .
S(4) C(42) C(43) C(44) 176.9(7) ? . . . .
C(41) C(42) C(43) C(44) -1.8(14) ? . . . .
C(42) C(43) C(44) C(39) 1.4(14) ? . . . .
O(15) C(45) C(46) C(47) 178.7(10) ? . . . .
O(15) C(45) C(50) O(20) 1.1(15) ? . . . .
O(15) C(45) C(50) C(49) -178.4(10) ? . . . .
C(46) C(45) C(50) O(20) 177.9(10) ? . . . .
C(46) C(45) C(50) C(49) -1.5(17) ? . . . .
C(50) C(45) C(46) C(47) 2.2(18) ? . . . .
C(45) C(46) C(47) C(48) -3(2) ? . . . .
C(46) C(47) C(48) C(49) 2(2) ? . . . .
C(47) C(48) C(49) C(50) -1.7(19) ? . . . .
C(48) C(49) C(50) O(20) -178.1(11) ? . . . .
C(48) C(49) C(50) C(45) 1.3(18) ? . . . .
O(15) C(51) C(52) O(16) 57.9(12) ? . . . .
O(16) C(53) C(54) O(17) 59.8(14) ? . . . .
O(17) C(55) C(56) O(18) -63.0(10) ? . . . .
O(18) C(57) C(58) O(19) 66.6(7) ? . . . .
O(19) C(59) C(60) O(20) 61.7(9) ? . . . .
O(21) C(61) C(62) C(63) 179.7(7) ? . . . .
O(21) C(61) C(66) O(26) -1.2(10) ? . . . .
O(21) C(61) C(66) C(65) -177.9(6) ? . . . .
C(62) C(61) C(66) O(26) 177.3(7) ? . . . .
C(62) C(61) C(66) C(65) 0.5(11) ? . . . .
C(66) C(61) C(62) C(63) 1.4(12) ? . . . .
C(61) C(62) C(63) C(64) -2.3(14) ? . . . .
C(62) C(63) C(64) C(65) 1.1(14) ? . . . .
C(63) C(64) C(65) C(66) 1.0(12) ? . . . .
C(64) C(65) C(66) O(26) -178.1(7) ? . . . .
C(64) C(65) C(66) C(61) -1.8(11) ? . . . .
O(21) C(67) C(68) O(22) 61.8(12) ? . . . .
O(22) C(69) C(70) O(23) -55.5(17) ? . . . .
O(23) C(71) C(72) O(24) 55.6(12) ? . . . .
O(24) C(73) C(74) O(25) -58.1(10) ? . . . .
O(25) C(75) C(76) O(26) -54.8(9) ? . . . .
O(32) C(77) C(78) C(79) -177.9(8) ? . . . .
O(32) C(77) C(82) O(27) 0.0(9) ? . . . .
O(32) C(77) C(82) C(81) 178.7(8) ? . . . .
C(78) C(77) C(82) O(27) -177.2(7) ? . . . .
C(78) C(77) C(82) C(81) 1.5(13) ? . . . .
C(82) C(77) C(78) C(79) -1.0(14) ? . . . .
C(77) C(78) C(79) C(80) -3.0(16) ? . . . .
C(78) C(79) C(80) C(81) 6.1(16) ? . . . .
C(79) C(80) C(81) C(82) -5.5(15) ? . . . .
C(80) C(81) C(82) O(27) -179.7(8) ? . . . .
C(80) C(81) C(82) C(77) 1.8(14) ? . . . .
O(27) C(83) C(84) O(28) -63.0(10) ? . . . .
O(28) C(85) C(86) O(29) 63.8(10) ? . . . .
O(29) C(87) C(88) O(30) -60.6(11) ? . . . .
O(30) C(89) C(90) O(31) 60.7(13) ? . . . .
O(31) C(91) C(92) O(32) 63.3(12) ? . . . .
